data_7130014
loop_
_publ_author_name
'Yao, Chenhao'
'Kauffmann, Brice'
'Huc, Ivan'
'Ferrand, Yann'

_publ_section_title
;
 Self-assembling figure-of-eight and pseudoplectoneme aromatic oligoamide
 ribbons
;
_journal_name_full 'Chemical Communications'
_journal_paper_doi 10.1039/D2CC01696F
_journal_year 2022
_chemical_formula_moiety 'C168 H156 F12 N24 O24, C6 H5 Cl'
_chemical_formula_sum 'C174 H161 Cl F12 N24 O24'
_chemical_formula_weight 3235.20
_chemical_name_systematic qf12macro
_space_group_crystal_system triclinic
_space_group_IT_number 2
_space_group_name_Hall '-P 1'
_space_group_name_H-M_alt 'P -1'
_atom_sites_solution_hydrogens geom
_atom_sites_solution_primary dual
_audit_creation_date 2022-04-12
_audit_creation_method
;
Olex2 1.3
(compiled 2020.12.01 svn.r5f60950 for OlexSys, GUI svn.r6408)
;
_audit_update_record
;
2022-04-12 deposited with the CCDC.	2022-04-14 downloaded from the CCDC.
;
_cell_angle_alpha 76.852(2)
_cell_angle_beta 72.247(3)
_cell_angle_gamma 74.951(3)
_cell_formula_units_Z 4
_cell_length_a 24.6529(8)
_cell_length_b 28.2336(8)
_cell_length_c 32.8540(10)
_cell_measurement_reflns_used 13140
_cell_measurement_temperature 135
_cell_measurement_theta_max 45.3510
_cell_measurement_theta_min 2.0880
_cell_volume 20756.6(12)
_computing_cell_refinement 'CrysAlisPro 1.171.40.82a (Rigaku OD, 2020)'
_computing_data_collection 'CrysAlisPro 1.171.40.82a (Rigaku OD, 2020)'
_computing_data_reduction 'CrysAlisPro 1.171.40.82a (Rigaku OD, 2020)'
_computing_molecular_graphics 'Olex2 1.3 (Dolomanov et al., 2009)'
_computing_publication_material 'Olex2 1.3 (Dolomanov et al., 2009)'
_computing_structure_refinement 'SHELXL 2018/3 (Sheldrick, 2015)'
_computing_structure_solution 'SHELXD  (Sheldrick, 2008)'
_diffrn_ambient_temperature 135
_diffrn_detector 'Hybrid Pixel Array Detector'
_diffrn_detector_area_resol_mean 13.3333
_diffrn_measured_fraction_theta_full 0.997
_diffrn_measured_fraction_theta_max 0.997
_diffrn_measurement_details
;
List of Runs (angles in degrees, time in seconds):

  # Type    Start    End  Width  t~exp~   \w     \q     \k     \f   Frames
#--------------------------------------------------------------------------
  1  \w    -88.00  90.00   1.00    1.00    --    0.00  55.00  90.00  178
  2  \w    -88.00  90.00   1.00    1.00    --    0.00  46.00 150.00  178
  3  \w   -161.00   1.00   1.00   20.00    --  -75.30  55.00  91.70  162
  4  \w    -78.00 -44.00   1.00   20.00    --  -75.30  55.00 -21.77   34
  5  \w   -159.00  14.00   1.00   20.00    --  -75.30  52.00 -85.43  173
  6  \w   -165.00  12.00   1.00   20.00    --  -75.30  55.00 -64.39  177
  7  \w   -162.00-129.00   1.00   20.00    --  -75.30  55.00 130.09   33
  8  \w    -25.00  13.00   1.00   20.00    --  -75.30  55.00 130.09   38
  9  \w   -162.00-116.00   1.00   20.00    --  -75.30  55.00-130.74   46
 10  \w   -111.00   5.00   1.00   20.00    --  -75.30  55.00-130.74  116
 11  \w   -165.00-130.00   1.00   20.00    --  -75.30  55.00-174.14   35
 12  \w   -151.00-125.00   1.00   20.00    --  -75.30  55.00 -11.73   26
 13  \w   -165.00 -98.00   1.00   20.00    --  -75.30  55.00  44.07   67
 14  \w    -65.00 -15.00   1.00   20.00    --  -75.30  55.00-174.14   50
 15  \w   -124.00 -33.00   1.00   20.00    --  -75.30  55.00 -11.73   91
 16  \w   -165.00  14.00   1.00   20.00    --  -75.30  55.00-151.19  179
;
_diffrn_measurement_device 'four-circle diffractometer'
_diffrn_measurement_device_type 'Rigaku FRX'
_diffrn_measurement_method '\w scans'
_diffrn_orient_matrix_type 'CrysAlisPro convention (1999,Acta A55,543-557)'
_diffrn_orient_matrix_UB_11 0.0123022000
_diffrn_orient_matrix_UB_12 0.0462246000
_diffrn_orient_matrix_UB_13 -0.0338867000
_diffrn_orient_matrix_UB_21 0.0425862000
_diffrn_orient_matrix_UB_22 0.0071460000
_diffrn_orient_matrix_UB_23 0.0229491000
_diffrn_orient_matrix_UB_31 0.0502951000
_diffrn_orient_matrix_UB_32 -0.0330148000
_diffrn_orient_matrix_UB_33 -0.0285291000
_diffrn_radiation_monochromator mirror
_diffrn_radiation_probe x-ray
_diffrn_radiation_type 'Cu K\a'
_diffrn_radiation_wavelength 1.54178
_diffrn_reflns_av_R_equivalents 0.0908
_diffrn_reflns_av_unetI/netI 0.0977
_diffrn_reflns_Laue_measured_fraction_full 0.997
_diffrn_reflns_Laue_measured_fraction_max 0.997
_diffrn_reflns_limit_h_max 22
_diffrn_reflns_limit_h_min -22
_diffrn_reflns_limit_k_max 21
_diffrn_reflns_limit_k_min -25
_diffrn_reflns_limit_l_max 29
_diffrn_reflns_limit_l_min -29
_diffrn_reflns_number 101599
_diffrn_reflns_point_group_measured_fraction_full 0.997
_diffrn_reflns_point_group_measured_fraction_max 0.997
_diffrn_reflns_theta_full 43.987
_diffrn_reflns_theta_max 43.987
_diffrn_reflns_theta_min 1.922
_diffrn_source 'Rotating-anode X-ray tube'
_diffrn_source_type 'Rigaku (Cu) X-ray Source'
_exptl_absorpt_coefficient_mu 0.760
_exptl_absorpt_correction_T_max 1.00000
_exptl_absorpt_correction_T_min 0.33986
_exptl_absorpt_correction_type multi-scan
_exptl_absorpt_process_details
;
CrysAlisPro 1.171.40.82a (Rigaku Oxford Diffraction, 2020)
Empirical absorption correction using spherical harmonics,
implemented in SCALE3 ABSPACK scaling algorithm.
;
_exptl_crystal_colour 'clear yellowish'
_exptl_crystal_colour_lustre clear
_exptl_crystal_colour_modifier yellowish
_exptl_crystal_density_diffrn 1.035
_exptl_crystal_description block
_exptl_crystal_F_000 6758
_exptl_crystal_size_max 0.05
_exptl_crystal_size_mid 0.05
_exptl_crystal_size_min 0.05
_refine_diff_density_max 1.273
_refine_diff_density_min -0.831
_refine_diff_density_rms 0.257
_refine_ls_extinction_method none
_refine_ls_goodness_of_fit_ref 2.082
_refine_ls_hydrogen_treatment constr
_refine_ls_matrix_type full
_refine_ls_number_parameters 3679
_refine_ls_number_reflns 31689
_refine_ls_number_restraints 72118
_refine_ls_restrained_S_all 2.232
_refine_ls_R_factor_all 0.2792
_refine_ls_R_factor_gt 0.2225
_refine_ls_shift/su_max 2.277
_refine_ls_shift/su_mean 0.009
_refine_ls_structure_factor_coef Fsqd
_refine_ls_weighting_details 'w=1/[\s^2^(Fo^2^)+(0.2000P)^2^] where P=(Fo^2^+2Fc^2^)/3'
_refine_ls_weighting_scheme calc
_refine_ls_wR_factor_gt 0.4996
_refine_ls_wR_factor_ref 0.5454
_reflns_Friedel_coverage 0.000
_reflns_number_gt 18103
_reflns_number_total 31689
_reflns_threshold_expression 'I > 2\s(I)'
_cod_data_source_file d2cc01696f2.cif
_cod_data_source_block qf12_ccdc_sq
_cod_depositor_comments
;

2024-10-18
Z value and formula fixed to values more according to usual
chemical conventions.                 miguel
;
_cod_original_formula_sum 'C348 H321 Cl2 F24 N48 O48'
_cod_original_formula_weight 6470.41
_cod_original_formula_moiety '2(C168 H156 F12 N24 O24), 2(C6 H5 Cl)'
_cod_original_formula_units_Z 2
_cod_original_cell_volume 20757(1)
_cod_database_code 7130014
_shelx_shelxl_version_number 2018/3
_shelx_space_group_comment
;
The symmetry employed for this shelxl refinement is uniquely defined
by the following loop, which should always be used as a source of
symmetry information in preference to the above space-group names.
They are only intended as comments.
;
_cell_oxdiff_angle_alpha 76.852(2)
_cell_oxdiff_angle_beta 72.247(3)
_cell_oxdiff_angle_gamma 74.951(3)
_cell_oxdiff_length_a 24.6529(8)
_cell_oxdiff_length_b 28.2336(8)
_cell_oxdiff_length_c 32.8540(10)
_cell_oxdiff_measurement_reflns_used 13140
_cell_oxdiff_volume 20757(1)
_shelx_estimated_absorpt_t_max 0.963
_shelx_estimated_absorpt_t_min 0.963
_reflns_odcompleteness_completeness 98.90
_reflns_odcompleteness_iscentric 1
_reflns_odcompleteness_theta 54.18
_olex2_refinement_description
;
1. Fixed Uiso
 At 1.2 times of:
  All C(H) groups, All C(H,H) groups, All N(H) groups
 At 1.5 times of:
  All C(H,H,H) groups
2. Restrained distances
 C24-C54
 1.54 with sigma of 0.02
 O325-C396 = C44-C396 = C44-C100 = C44-C41
 1.54 with sigma of 0.02
 C41-C396 = C396-C100
 2.8 with sigma of 0.02
 C424-C394
 1.54 with sigma of 0.02
 C64-C157 = C370-C157
 2.8 with sigma of 0.02
 C415-C392 = C448-C415 = C415-C299
 1.54 with sigma of 0.02
 C46-C357
 1.54 with sigma of 0.02
 C370-C30 = C30-C157 = C64-C30
 1.54 with sigma of 0.02
 C41-C100
 2.8 with sigma of 0.02
 C73-C24 = C54-C24 = C24-C2
 1.54 with sigma of 0.02
 C33-C23 = C42-C23
 1.54 with sigma of 0.02
 C10-C1 = C442-C34 = C37-C1 = C123-C107 = C408-C22
 1.54 with sigma of 0.002
 C1_1-C2_1 \\sim C2_1-C3_1 \\sim C3_1-N4_1 \\sim N4_1-C4A_1 \\sim C1_1-C8A_1
\\sim C4A_1-C5_1 ~
 C5_1-C6_1 \\sim C6_1-C7_1 \\sim C8_1-C8A_1 \\sim C7_1-C8_1 \\sim C4A_1-C8A_1
 C1_2-C2_2 \\sim C2_2-C3_2 \\sim C3_2-N4_2 \\sim N4_2-C4A_2 \\sim C1_2-C8A_2
\\sim C4A_2-C5_2 ~
 C5_2-C6_2 \\sim C6_2-C7_2 \\sim C8_2-C8A_2 \\sim C7_2-C8_2 \\sim C4A_2-C8A_2
 C1_3-C2_3 \\sim C2_3-C3_3 \\sim C3_3-N4_3 \\sim N4_3-C4A_3 \\sim C1_3-C8A_3
\\sim C4A_3-C5_3 ~
 C5_3-C6_3 \\sim C6_3-C7_3 \\sim C8_3-C8A_3 \\sim C7_3-C8_3 \\sim C4A_3-C8A_3
 C1_4-C2_4 \\sim C2_4-C3_4 \\sim C3_4-N4_4 \\sim N4_4-C4A_4 \\sim C1_4-C8A_4
\\sim C4A_4-C5_4 ~
 C5_4-C6_4 \\sim C6_4-C7_4 \\sim C8_4-C8A_4 \\sim C7_4-C8_4 \\sim C4A_4-C8A_4
 C1_5-C2_5 \\sim C2_5-C3_5 \\sim C3_5-N4_5 \\sim N4_5-C4A_5 \\sim C1_5-C8A_5
\\sim C4A_5-C5_5 ~
 C5_5-C6_5 \\sim C6_5-C7_5 \\sim C8_5-C8A_5 \\sim C7_5-C8_5 \\sim C4A_5-C8A_5
 C1_6-C2_6 \\sim C2_6-C3_6 \\sim C3_6-N4_6 \\sim N4_6-C4A_6 \\sim C1_6-C8A_6
\\sim C4A_6-C5_6 ~
 C5_6-C6_6 \\sim C6_6-C7_6 \\sim C8_6-C8A_6 \\sim C7_6-C8_6 \\sim C4A_6-C8A_6
 C1_7-C2_7 \\sim C2_7-C3_7 \\sim C3_7-N4_7 \\sim N4_7-C4A_7 \\sim C1_7-C8A_7
\\sim C4A_7-C5_7 ~
 C5_7-C6_7 \\sim C6_7-C7_7 \\sim C8_7-C8A_7 \\sim C7_7-C8_7 \\sim C4A_7-C8A_7
 C1_8-C2_8 \\sim C2_8-C3_8 \\sim C3_8-N4_8 \\sim N4_8-C4A_8 \\sim C1_8-C8A_8
\\sim C4A_8-C5_8 ~
 C5_8-C6_8 \\sim C6_8-C7_8 \\sim C8_8-C8A_8 \\sim C7_8-C8_8 \\sim C4A_8-C8A_8
 C1_9-C2_9 \\sim C2_9-C3_9 \\sim C3_9-N4_9 \\sim N4_9-C4A_9 \\sim C1_9-C8A_9
\\sim C4A_9-C5_9 ~
 C5_9-C6_9 \\sim C6_9-C7_9 \\sim C8_9-C8A_9 \\sim C7_9-C8_9 \\sim C4A_9-C8A_9
 C1_10-C2_10 \\sim C2_10-C3_10 \\sim C3_10-N4_10 \\sim N4_10-C4A_10 \\sim
C1_10-C8A_10 ~
 C4A_10-C5_10 \\sim C5_10-C6_10 \\sim C6_10-C7_10 \\sim C8_10-C8A_10 \\sim
C7_10-C8_10 \\sim C4A_10-
 C8A_10
 C1_11-C2_11 \\sim C2_11-C3_11 \\sim C3_11-N4_11 \\sim N4_11-C4A_11 \\sim
C1_11-C8A_11 ~
 C4A_11-C5_11 \\sim C5_11-C6_11 \\sim C6_11-C7_11 \\sim C8_11-C8A_11 \\sim
C7_11-C8_11 \\sim C4A_11-
 C8A_11
 C1_12-C2_12 \\sim C2_12-C3_12 \\sim C3_12-N4_12 \\sim N4_12-C4A_12 \\sim
C1_12-C8A_12 ~
 C4A_12-C5_12 \\sim C5_12-C6_12 \\sim C6_12-C7_12 \\sim C8_12-C8A_12 \\sim
C7_12-C8_12 \\sim C4A_12-
 C8A_12
 C1_13-C2_13 \\sim C2_13-C3_13 \\sim C3_13-N4_13 \\sim N4_13-C4A_13 \\sim
C1_13-C8A_13 ~
 C4A_13-C5_13 \\sim C5_13-C6_13 \\sim C6_13-C7_13 \\sim C8_13-C8A_13 \\sim
C7_13-C8_13 \\sim C4A_13-
 C8A_13
 C1_14-C2_14 \\sim C2_14-C3_14 \\sim C3_14-N4_14 \\sim N4_14-C4A_14 \\sim
C1_14-C8A_14 ~
 C4A_14-C5_14 \\sim C5_14-C6_14 \\sim C6_14-C7_14 \\sim C8_14-C8A_14 \\sim
C7_14-C8_14 \\sim C4A_14-
 C8A_14
 C1_15-C2_15 \\sim C2_15-C3_15 \\sim C3_15-N4_15 \\sim N4_15-C4A_15 \\sim
C1_15-C8A_15 ~
 C4A_15-C5_15 \\sim C5_15-C6_15 \\sim C6_15-C7_15 \\sim C8_15-C8A_15 \\sim
C7_15-C8_15 \\sim C4A_15-
 C8A_15
 C1_16-C2_16 \\sim C2_16-C3_16 \\sim C3_16-N4_16 \\sim N4_16-C4A_16 \\sim
C1_16-C8A_16 ~
 C4A_16-C5_16 \\sim C5_16-C6_16 \\sim C6_16-C7_16 \\sim C8_16-C8A_16 \\sim
C7_16-C8_16 \\sim C4A_16-
 C8A_16
 C1_17-C2_17 \\sim C2_17-C3_17 \\sim C3_17-N4_17 \\sim N4_17-C4A_17 \\sim
C1_17-C8A_17 ~
 C4A_17-C5_17 \\sim C5_17-C6_17 \\sim C6_17-C7_17 \\sim C8_17-C8A_17 \\sim
C7_17-C8_17 \\sim C4A_17-
 C8A_17
 C1_18-C2_18 \\sim C2_18-C3_18 \\sim C3_18-N4_18 \\sim N4_18-C4A_18 \\sim
C1_18-C8A_18 ~
 C4A_18-C5_18 \\sim C5_18-C6_18 \\sim C6_18-C7_18 \\sim C8_18-C8A_18 \\sim
C7_18-C8_18 \\sim C4A_18-
 C8A_18
 C1_19-C2_19 \\sim C2_19-C3_19 \\sim C3_19-N4_19 \\sim N4_19-C4A_19 \\sim
C1_19-C8A_19 ~
 C4A_19-C5_19 \\sim C5_19-C6_19 \\sim C6_19-C7_19 \\sim C8_19-C8A_19 \\sim
C7_19-C8_19 \\sim C4A_19-
 C8A_19
 C1_20-C2_20 \\sim C2_20-C3_20 \\sim C3_20-N4_20 \\sim N4_20-C4A_20 \\sim
C1_20-C8A_20 ~
 C4A_20-C5_20 \\sim C5_20-C6_20 \\sim C6_20-C7_20 \\sim C8_20-C8A_20 \\sim
C7_20-C8_20 \\sim C4A_20-
 C8A_20
 C1_21-C2_21 \\sim C2_21-C3_21 \\sim C3_21-N4_21 \\sim N4_21-C4A_21 \\sim
C1_21-C8A_21 ~
 C4A_21-C5_21 \\sim C5_21-C6_21 \\sim C6_21-C7_21 \\sim C8_21-C8A_21 \\sim
C7_21-C8_21 \\sim C4A_21-
 C8A_21
 C1_22-C2_22 \\sim C2_22-C3_22 \\sim C3_22-N4_22 \\sim N4_22-C4A_22 \\sim
C1_22-C8A_22 ~
 C4A_22-C5_22 \\sim C5_22-C6_22 \\sim C6_22-C7_22 \\sim C8_22-C8A_22 \\sim
C7_22-C8_22 \\sim C4A_22-
 C8A_22
 C1_23-C2_23 \\sim C2_23-C3_23 \\sim C3_23-N4_23 \\sim N4_23-C4A_23 \\sim
C1_23-C8A_23 ~
 C4A_23-C5_23 \\sim C5_23-C6_23 \\sim C6_23-C7_23 \\sim C8_23-C8A_23 \\sim
C7_23-C8_23 \\sim C4A_23-
 C8A_23
 C1_24-C2_24 \\sim C2_24-C3_24 \\sim C3_24-N4_24 \\sim N4_24-C4A_24 \\sim
C1_24-C8A_24 ~
 C4A_24-C5_24 \\sim C5_24-C6_24 \\sim C6_24-C7_24 \\sim C8_24-C8A_24 \\sim
C7_24-C8_24 \\sim C4A_24-
 C8A_24
 with sigma of 0.02
 C5_1-C7_1 \\sim C4A_1-C6_1 \\sim C6_1-C8_1 \\sim N4_1-C5_1 \\sim C7_1-C8A_1
\\sim C3_1-C4A_1 ~
 C2_1-N4_1 \\sim C1_1-C8_1 \\sim C1_1-C3_1 \\sim C2_1-C8A_1
 C5_2-C7_2 \\sim C4A_2-C6_2 \\sim C6_2-C8_2 \\sim N4_2-C5_2 \\sim C7_2-C8A_2
\\sim C3_2-C4A_2 ~
 C2_2-N4_2 \\sim C1_2-C8_2 \\sim C1_2-C3_2 \\sim C2_2-C8A_2
 C5_3-C7_3 \\sim C4A_3-C6_3 \\sim C6_3-C8_3 \\sim N4_3-C5_3 \\sim C7_3-C8A_3
\\sim C3_3-C4A_3 ~
 C2_3-N4_3 \\sim C1_3-C8_3 \\sim C1_3-C3_3 \\sim C2_3-C8A_3
 C5_4-C7_4 \\sim C4A_4-C6_4 \\sim C6_4-C8_4 \\sim N4_4-C5_4 \\sim C7_4-C8A_4
\\sim C3_4-C4A_4 ~
 C2_4-N4_4 \\sim C1_4-C8_4 \\sim C1_4-C3_4 \\sim C2_4-C8A_4
 C5_5-C7_5 \\sim C4A_5-C6_5 \\sim C6_5-C8_5 \\sim N4_5-C5_5 \\sim C7_5-C8A_5
\\sim C3_5-C4A_5 ~
 C2_5-N4_5 \\sim C1_5-C8_5 \\sim C1_5-C3_5 \\sim C2_5-C8A_5
 C5_6-C7_6 \\sim C4A_6-C6_6 \\sim C6_6-C8_6 \\sim N4_6-C5_6 \\sim C7_6-C8A_6
\\sim C3_6-C4A_6 ~
 C2_6-N4_6 \\sim C1_6-C8_6 \\sim C1_6-C3_6 \\sim C2_6-C8A_6
 C5_7-C7_7 \\sim C4A_7-C6_7 \\sim C6_7-C8_7 \\sim N4_7-C5_7 \\sim C7_7-C8A_7
\\sim C3_7-C4A_7 ~
 C2_7-N4_7 \\sim C1_7-C8_7 \\sim C1_7-C3_7 \\sim C2_7-C8A_7
 C5_8-C7_8 \\sim C4A_8-C6_8 \\sim C6_8-C8_8 \\sim N4_8-C5_8 \\sim C7_8-C8A_8
\\sim C3_8-C4A_8 ~
 C2_8-N4_8 \\sim C1_8-C8_8 \\sim C1_8-C3_8 \\sim C2_8-C8A_8
 C5_9-C7_9 \\sim C4A_9-C6_9 \\sim C6_9-C8_9 \\sim N4_9-C5_9 \\sim C7_9-C8A_9
\\sim C3_9-C4A_9 ~
 C2_9-N4_9 \\sim C1_9-C8_9 \\sim C1_9-C3_9 \\sim C2_9-C8A_9
 C5_10-C7_10 \\sim C4A_10-C6_10 \\sim C6_10-C8_10 \\sim N4_10-C5_10 \\sim
C7_10-C8A_10 \\sim C3_10-
 C4A_10 \\sim C2_10-N4_10 \\sim C1_10-C8_10 \\sim C1_10-C3_10 \\sim C2_10-C8A_10
 C5_11-C7_11 \\sim C4A_11-C6_11 \\sim C6_11-C8_11 \\sim N4_11-C5_11 \\sim
C7_11-C8A_11 \\sim C3_11-
 C4A_11 \\sim C2_11-N4_11 \\sim C1_11-C8_11 \\sim C1_11-C3_11 \\sim C2_11-C8A_11
 C5_12-C7_12 \\sim C4A_12-C6_12 \\sim C6_12-C8_12 \\sim N4_12-C5_12 \\sim
C7_12-C8A_12 \\sim C3_12-
 C4A_12 \\sim C2_12-N4_12 \\sim C1_12-C8_12 \\sim C1_12-C3_12 \\sim C2_12-C8A_12
 C5_13-C7_13 \\sim C4A_13-C6_13 \\sim C6_13-C8_13 \\sim N4_13-C5_13 \\sim
C7_13-C8A_13 \\sim C3_13-
 C4A_13 \\sim C2_13-N4_13 \\sim C1_13-C8_13 \\sim C1_13-C3_13 \\sim C2_13-C8A_13
 C5_14-C7_14 \\sim C4A_14-C6_14 \\sim C6_14-C8_14 \\sim N4_14-C5_14 \\sim
C7_14-C8A_14 \\sim C3_14-
 C4A_14 \\sim C2_14-N4_14 \\sim C1_14-C8_14 \\sim C1_14-C3_14 \\sim C2_14-C8A_14
 C5_15-C7_15 \\sim C4A_15-C6_15 \\sim C6_15-C8_15 \\sim N4_15-C5_15 \\sim
C7_15-C8A_15 \\sim C3_15-
 C4A_15 \\sim C2_15-N4_15 \\sim C1_15-C8_15 \\sim C1_15-C3_15 \\sim C2_15-C8A_15
 C5_16-C7_16 \\sim C4A_16-C6_16 \\sim C6_16-C8_16 \\sim N4_16-C5_16 \\sim
C7_16-C8A_16 \\sim C3_16-
 C4A_16 \\sim C2_16-N4_16 \\sim C1_16-C8_16 \\sim C1_16-C3_16 \\sim C2_16-C8A_16
 C5_17-C7_17 \\sim C4A_17-C6_17 \\sim C6_17-C8_17 \\sim N4_17-C5_17 \\sim
C7_17-C8A_17 \\sim C3_17-
 C4A_17 \\sim C2_17-N4_17 \\sim C1_17-C8_17 \\sim C1_17-C3_17 \\sim C2_17-C8A_17
 C5_18-C7_18 \\sim C4A_18-C6_18 \\sim C6_18-C8_18 \\sim N4_18-C5_18 \\sim
C7_18-C8A_18 \\sim C3_18-
 C4A_18 \\sim C2_18-N4_18 \\sim C1_18-C8_18 \\sim C1_18-C3_18 \\sim C2_18-C8A_18
 C5_19-C7_19 \\sim C4A_19-C6_19 \\sim C6_19-C8_19 \\sim N4_19-C5_19 \\sim
C7_19-C8A_19 \\sim C3_19-
 C4A_19 \\sim C2_19-N4_19 \\sim C1_19-C8_19 \\sim C1_19-C3_19 \\sim C2_19-C8A_19
 C5_20-C7_20 \\sim C4A_20-C6_20 \\sim C6_20-C8_20 \\sim N4_20-C5_20 \\sim
C7_20-C8A_20 \\sim C3_20-
 C4A_20 \\sim C2_20-N4_20 \\sim C1_20-C8_20 \\sim C1_20-C3_20 \\sim C2_20-C8A_20
 C5_21-C7_21 \\sim C4A_21-C6_21 \\sim C6_21-C8_21 \\sim N4_21-C5_21 \\sim
C7_21-C8A_21 \\sim C3_21-
 C4A_21 \\sim C2_21-N4_21 \\sim C1_21-C8_21 \\sim C1_21-C3_21 \\sim C2_21-C8A_21
 C5_22-C7_22 \\sim C4A_22-C6_22 \\sim C6_22-C8_22 \\sim N4_22-C5_22 \\sim
C7_22-C8A_22 \\sim C3_22-
 C4A_22 \\sim C2_22-N4_22 \\sim C1_22-C8_22 \\sim C1_22-C3_22 \\sim C2_22-C8A_22
 C5_23-C7_23 \\sim C4A_23-C6_23 \\sim C6_23-C8_23 \\sim N4_23-C5_23 \\sim
C7_23-C8A_23 \\sim C3_23-
 C4A_23 \\sim C2_23-N4_23 \\sim C1_23-C8_23 \\sim C1_23-C3_23 \\sim C2_23-C8A_23
 C5_24-C7_24 \\sim C4A_24-C6_24 \\sim C6_24-C8_24 \\sim N4_24-C5_24 \\sim
C7_24-C8A_24 \\sim C3_24-
 C4A_24 \\sim C2_24-N4_24 \\sim C1_24-C8_24 \\sim C1_24-C3_24 \\sim C2_24-C8A_24
 with sigma of 0.04
 C1_1-C4A_1 \\sim N4_1-C8A_1 \\sim C5_1-C8A_1 \\sim C4A_1-C8_1
 C1_2-C4A_2 \\sim N4_2-C8A_2 \\sim C5_2-C8A_2 \\sim C4A_2-C8_2
 C1_3-C4A_3 \\sim N4_3-C8A_3 \\sim C5_3-C8A_3 \\sim C4A_3-C8_3
 C1_4-C4A_4 \\sim N4_4-C8A_4 \\sim C5_4-C8A_4 \\sim C4A_4-C8_4
 C1_5-C4A_5 \\sim N4_5-C8A_5 \\sim C5_5-C8A_5 \\sim C4A_5-C8_5
 C1_6-C4A_6 \\sim N4_6-C8A_6 \\sim C5_6-C8A_6 \\sim C4A_6-C8_6
 C1_7-C4A_7 \\sim N4_7-C8A_7 \\sim C5_7-C8A_7 \\sim C4A_7-C8_7
 C1_8-C4A_8 \\sim N4_8-C8A_8 \\sim C5_8-C8A_8 \\sim C4A_8-C8_8
 C1_9-C4A_9 \\sim N4_9-C8A_9 \\sim C5_9-C8A_9 \\sim C4A_9-C8_9
 C1_10-C4A_10 \\sim N4_10-C8A_10 \\sim C5_10-C8A_10 \\sim C4A_10-C8_10
 C1_11-C4A_11 \\sim N4_11-C8A_11 \\sim C5_11-C8A_11 \\sim C4A_11-C8_11
 C1_12-C4A_12 \\sim N4_12-C8A_12 \\sim C5_12-C8A_12 \\sim C4A_12-C8_12
 C1_13-C4A_13 \\sim N4_13-C8A_13 \\sim C5_13-C8A_13 \\sim C4A_13-C8_13
 C1_14-C4A_14 \\sim N4_14-C8A_14 \\sim C5_14-C8A_14 \\sim C4A_14-C8_14
 C1_15-C4A_15 \\sim N4_15-C8A_15 \\sim C5_15-C8A_15 \\sim C4A_15-C8_15
 C1_16-C4A_16 \\sim N4_16-C8A_16 \\sim C5_16-C8A_16 \\sim C4A_16-C8_16
 C1_17-C4A_17 \\sim N4_17-C8A_17 \\sim C5_17-C8A_17 \\sim C4A_17-C8_17
 C1_18-C4A_18 \\sim N4_18-C8A_18 \\sim C5_18-C8A_18 \\sim C4A_18-C8_18
 C1_19-C4A_19 \\sim N4_19-C8A_19 \\sim C5_19-C8A_19 \\sim C4A_19-C8_19
 C1_20-C4A_20 \\sim N4_20-C8A_20 \\sim C5_20-C8A_20 \\sim C4A_20-C8_20
 C1_21-C4A_21 \\sim N4_21-C8A_21 \\sim C5_21-C8A_21 \\sim C4A_21-C8_21
 C1_22-C4A_22 \\sim N4_22-C8A_22 \\sim C5_22-C8A_22 \\sim C4A_22-C8_22
 C1_23-C4A_23 \\sim N4_23-C8A_23 \\sim C5_23-C8A_23 \\sim C4A_23-C8_23
 C1_24-C4A_24 \\sim N4_24-C8A_24 \\sim C5_24-C8A_24 \\sim C4A_24-C8_24
 with sigma of 0.04
 C1_25-C2_25 \\sim C2_25-C3_25 \\sim C3_25-C4_25 \\sim C4_25-C5_25 \\sim
C5_25-C6_25 \\sim C6_25-
 C1_25
 C1_26-C2_26 \\sim C2_26-C3_26 \\sim C3_26-C4_26 \\sim C4_26-C5_26 \\sim
C5_26-C6_26 \\sim C6_26-
 C1_26
 with sigma of 0.02
 C1_25-C5_25 \\sim C1_25-C3_25 \\sim C5_25-C3_25 \\sim C4_25-C2_25 \\sim
C4_25-C6_25 \\sim C6_25-
 C2_25
 C1_26-C5_26 \\sim C1_26-C3_26 \\sim C5_26-C3_26 \\sim C4_26-C2_26 \\sim
C4_26-C6_26 \\sim C6_26-
 C2_26
 with sigma of 0.04
3. Restrained planarity
 C1_1, C2_1, C3_1, N4_1, C4A_1, C5_1, C6_1, C7_1, C8_1, C8A_1
 C1_2, C2_2, C3_2, N4_2, C4A_2, C5_2, C6_2, C7_2, C8_2, C8A_2
 C1_3, C2_3, C3_3, N4_3, C4A_3, C5_3, C6_3, C7_3, C8_3, C8A_3
 C1_4, C2_4, C3_4, N4_4, C4A_4, C5_4, C6_4, C7_4, C8_4, C8A_4
 C1_5, C2_5, C3_5, N4_5, C4A_5, C5_5, C6_5, C7_5, C8_5, C8A_5
 C1_6, C2_6, C3_6, N4_6, C4A_6, C5_6, C6_6, C7_6, C8_6, C8A_6
 C1_7, C2_7, C3_7, N4_7, C4A_7, C5_7, C6_7, C7_7, C8_7, C8A_7
 C1_8, C2_8, C3_8, N4_8, C4A_8, C5_8, C6_8, C7_8, C8_8, C8A_8
 C1_9, C2_9, C3_9, N4_9, C4A_9, C5_9, C6_9, C7_9, C8_9, C8A_9
 C1_10, C2_10, C3_10, N4_10, C4A_10, C5_10, C6_10, C7_10, C8_10, C8A_10
 C1_11, C2_11, C3_11, N4_11, C4A_11, C5_11, C6_11, C7_11, C8_11, C8A_11
 C1_12, C2_12, C3_12, N4_12, C4A_12, C5_12, C6_12, C7_12, C8_12, C8A_12
 C1_13, C2_13, C3_13, N4_13, C4A_13, C5_13, C6_13, C7_13, C8_13, C8A_13
 C1_14, C2_14, C3_14, N4_14, C4A_14, C5_14, C6_14, C7_14, C8_14, C8A_14
 C1_15, C2_15, C3_15, N4_15, C4A_15, C5_15, C6_15, C7_15, C8_15, C8A_15
 C1_16, C2_16, C3_16, N4_16, C4A_16, C5_16, C6_16, C7_16, C8_16, C8A_16
 C1_17, C2_17, C3_17, N4_17, C4A_17, C5_17, C6_17, C7_17, C8_17, C8A_17
 C1_18, C2_18, C3_18, N4_18, C4A_18, C5_18, C6_18, C7_18, C8_18, C8A_18
 C1_19, C2_19, C3_19, N4_19, C4A_19, C5_19, C6_19, C7_19, C8_19, C8A_19
 C1_20, C2_20, C3_20, N4_20, C4A_20, C5_20, C6_20, C7_20, C8_20, C8A_20
 C1_21, C2_21, C3_21, N4_21, C4A_21, C5_21, C6_21, C7_21, C8_21, C8A_21
 C1_22, C2_22, C3_22, N4_22, C4A_22, C5_22, C6_22, C7_22, C8_22, C8A_22
 C1_23, C2_23, C3_23, N4_23, C4A_23, C5_23, C6_23, C7_23, C8_23, C8A_23
 C1_24, C2_24, C3_24, N4_24, C4A_24, C5_24, C6_24, C7_24, C8_24, C8A_24
 with sigma of 0.1
 C1_25, C2_25, C3_25, C4_25, C5_25, C6_25
 C1_26, C2_26, C3_26, C4_26, C5_26, C6_26
 with sigma of 0.1
4. Uiso/Uaniso restraints and constraints
All non-hydrogen atoms have similar U: within 1A with sigma of 0.04 and sigma
for terminal atoms of 0.08 within 1A
5. Rigid body (RIGU) restrains
 C123, C107, C51, C366, O279
 with sigma for 1-2 distances of 0.0004 and sigma for 1-3 distances of 0.0004
 C47, C48, C31, C430, O302
 with sigma for 1-2 distances of 0.0004 and sigma for 1-3 distances of 0.0004
 All non-hydrogen atoms
 with sigma for 1-2 distances of 0.004 and sigma for 1-3 distances of 0.004
6.a Free rotating group:
 C1(C2,C3,N4,C4A,C5,C6,C7,C8,C8A), C1(C2,C3,N4,C4A,C5,C6,C7,C8,C8A), C1(C2,C3,
 N4,C4A,C5,C6,C7,C8,C8A), C1(C2,C3,N4,C4A,C5,C6,C7,C8,C8A), C1(C2,C3,N4,C4A,C5,
 C6,C7,C8,C8A), C1(C2,C3,N4,C4A,C5,C6,C7,C8,C8A), C1(C2,C3,N4,C4A,C5,C6,C7,C8,
 C8A), C1(C2,C3,N4,C4A,C5,C6,C7,C8,C8A), C1(C2,C3,N4,C4A,C5,C6,C7,C8,C8A),
 C1(C2,C3,N4,C4A,C5,C6,C7,C8,C8A), C1(C2,C3,N4,C4A,C5,C6,C7,C8,C8A), C1(C2,C3,
 N4,C4A,C5,C6,C7,C8,C8A), C1(C2,C3,N4,C4A,C5,C6,C7,C8,C8A), C1(C2,C3,N4,C4A,C5,
 C6,C7,C8,C8A), C1(C2,C3,N4,C4A,C5,C6,C7,C8,C8A), C1(C2,C3,N4,C4A,C5,C6,C7,C8,
 C8A), C1(C2,C3,N4,C4A,C5,C6,C7,C8,C8A), C1(C2,C3,N4,C4A,C5,C6,C7,C8,C8A),
 C1(C2,C3,N4,C4A,C5,C6,C7,C8,C8A), C1(C2,C3,N4,C4A,C5,C6,C7,C8,C8A), C1(C2,C3,
 N4,C4A,C5,C6,C7,C8,C8A), C1(C2,C3,N4,C4A,C5,C6,C7,C8,C8A), C1(C2,C3,N4,C4A,C5,
 C6,C7,C8,C8A), C1(C2,C3,N4,C4A,C5,C6,C7,C8,C8A), C1(C2,C3,C4,C5,C6), C1(C2,C3,
 C4,C5,C6)
6.b Ternary CH refined with riding coordinates:
 C195(H195), C205(H205), C223(H223), C277(H277), C285(H285), C324(H324),
 C326(H326), C357(H357), C369(H369), C394(H394), C403(H403), C408(H408),
 C415(H415), C429(H429), C436(H436), C30(H30), C107(H107), C118(H118), C1(H1),
 C23(H23), C24(H24), C31(H31), C44(H44)
6.c Secondary CH2 refined with riding coordinates:
 C158(H15A,H15B), C201(H20A,H20B), C204(H20C,H20D), C220(H22A,H22B), C253(H25A,
 H25B), C291(H29A,H29B), C297(H29C,H29D), C299(H29E,H29F), C304(H30A,H30B),
 C311(H31A,H31B), C323(H32A,H32B), C328(H32C,H32D), C345(H34A,H34B), C366(H36F,
 H36G), C367(H36D,H36E), C370(H37A,H37B), C380(H38I,H38J), C387(H38N,H38O),
 C388(H38G,H38H), C396(H39A,H39B), C430(H43D,H43E), C2(H2A,H2B), C10(H10D,H10E),
  C32(H32E,H32F)
6.d Aromatic/amide H refined with riding coordinates:
 N023(H023), N038(H038), N040(H040), N042(H042), N045(H045), N055(H055),
 N078(H078), N079(H079), N084(H084), N087(H087), N088(H088), N093(H093),
 N094(H094), N126(H126), N135(H135), N(H), N150(H150), N176(H176), N192(H192),
 N213(H213), N218(H218), N231(H231), N278(H278), N292(H292), C2(H2), C7(H7),
 C8(H8), C2(H2), C7(H7), C8(H8), C2(H2), C7(H7), C8(H8), C2(H2), C7(H7), C8(H8),
  C2(H2), C7(H7), C8(H8), C2(H2), C7(H7), C8(H8), C2(H2), C7(H7), C8(H8),
 C2(H2), C7(H7), C8(H8), C2(H2), C7(H7), C8(H8), C2(H2), C7(H7), C8(H8), C2(H2),
  C7(H7), C8(H8), C2(H2), C7(H7), C8(H8), C2(H2), C7(H7), C8(H8), C2(H2),
 C7(H7), C8(H8), C2(H2), C7(H7), C8(H8), C2(H2), C7(H7), C8(H8), C2(H2), C7(H7),
  C8(H8), C2(H2), C7(H7), C8(H8), C2(H2), C7(H7), C8(H8), C2(H2), C7(H7),
 C8(H8), C2(H2), C7(H7), C8(H8), C2(H2), C7(H7), C8(H8), C2(H2), C7(H7), C8(H8),
  C2(H2), C7(H7), C8(H8), C1(H1), C2(H2), C3(H3), C4(H4), C6(H6), C1(H1),
 C2(H2), C3(H3), C4(H4), C6(H6)
6.e Idealised Me refined as rotating group:
 C331(H33A,H33B,H33C), C363(H36A,H36B,H36C), C382(H38A,H38B,H38C), C383(H38K,
 H38L,H38M), C384(H38D,H38E,H38F), C390(H39I,H39J,H39K), C392(H39L,H39M,H39N),
 C397(H39C,H39D,H39E), C398(H39F,H39G,H39H), C402(H40A,H40B,H40C), C404(H40D,
 H40E,H40F), C406(H40G,H40H,H40I), C411(H41A,H41B,H41C), C412(H41D,H41E,H41F),
 C418(H41J,H41K,H41L), C419(H41M,H41N,H41O), C421(H42G,H42H,H42I), C424(H42A,
 H42B,H42C), C425(H42D,H42E,H42F), C431(H43F,H43G,H43H), C433(H43I,H43J,H43K),
 C437(H43A,H43B,H43C), C445(H44A,H44B,H44C), C446(H44D,H44E,H44F), C448(H44G,
 H44H,H44I), C9(H9A,H9B,H9C), C39(H39O,H39P,H39Q), C41(H41G,H41H,H41I),
 C49(H49A,H49B,H49C), C64(H64A,H64B,H64C), C100(H10A,H10B,H10C), C123(H12A,H12B,
 H12C), C157(H15C,H15D,H15E), C17(H17A,H17B,H17C), C27(H27A,H27B,H27C),
 C34(H34C,H34D,H34E), C37(H37C,H37D,H37E), C22(H22C,H22D,H22E), C33(H33D,H33E,
 H33F), C42(H42J,H42K,H42L), C43(H43L,H43M,H43N), C46(H46A,H46B,H46C), C48(H48A,
 H48B,H48C), C50(H50A,H50B,H50C), C47(H47A,H47B,H47C), C54(H54A,H54B,H54C),
 C51(H51A,H51B,H51C), C73(H73A,H73B,H73C)
;
_platon_squeeze_void_probe_radius 1.20
_olex2_submission_original_sample_id qf12
_olex2_submission_special_instructions 'No special instructions were received'
_oxdiff_exptl_absorpt_empirical_details
;
Empirical correction (ABSPACK) includes:
- Absorption correction using spherical harmonics
- Frame scaling
;
_oxdiff_exptl_absorpt_empirical_full_max 2.387
_oxdiff_exptl_absorpt_empirical_full_min 0.517

loop_
_space_group_symop_operation_xyz
'x, y, z'
'-x, -y, -z'

loop_
_atom_site_label
_atom_site_type_symbol
_atom_site_fract_x
_atom_site_fract_y
_atom_site_fract_z
_atom_site_U_iso_or_equiv
_atom_site_adp_type
_atom_site_occupancy
_atom_site_site_symmetry_order
_atom_site_calc_flag
_atom_site_refinement_flags_posn
_atom_site_refinement_flags_adp
_atom_site_refinement_flags_occupancy
_atom_site_disorder_assembly
_atom_site_disorder_group
F001 F 0.0451(4) 0.6552(4) 0.1146(3) 0.056(3) Uani 1 1 d . . . . .
F002 F 0.2284(4) 0.7243(4) 0.1609(3) 0.054(3) Uani 1 1 d . . . . .
F003 F 0.2901(4) 0.6130(4) 0.0028(3) 0.057(3) Uani 1 1 d . . . . .
F004 F 0.2530(4) 0.9181(4) 0.4139(3) 0.061(3) Uani 1 1 d . . . . .
F005 F 0.2555(4) 0.6348(4) 0.2235(3) 0.058(3) Uani 1 1 d . . . . .
F006 F 0.1081(4) 0.5104(3) 0.1745(3) 0.051(3) Uani 1 1 d . . . . .
F007 F 0.1986(4) 0.5400(4) -0.0531(3) 0.056(3) Uani 1 1 d . . . . .
F008 F 0.0850(4) 0.9725(4) 0.4755(3) 0.062(3) Uani 1 1 d . . . . .
F009 F 0.1368(4) 0.8651(4) 0.1424(3) 0.058(3) Uani 1 1 d . . . . .
F010 F 0.0681(4) 0.5107(4) 0.0609(3) 0.058(3) Uani 1 1 d . . . . .
F011 F 0.4466(5) 1.0090(4) 0.4573(3) 0.068(3) Uani 1 1 d . . . . .
F012 F 0.3696(5) 0.5600(4) 0.2933(3) 0.072(3) Uani 1 1 d . . . . .
F013 F 0.3593(5) 0.9060(4) 0.3617(3) 0.072(3) Uani 1 1 d . . . . .
F014 F 0.1533(5) 0.3991(4) 0.0859(3) 0.067(3) Uani 1 1 d . . . . .
F015 F 0.2762(4) 0.8497(3) 0.2011(3) 0.052(3) Uani 1 1 d . . . . .
F016 F 0.4349(5) 0.6808(5) 0.3395(4) 0.084(3) Uani 1 1 d . . . . .
F017 F 0.2716(5) 0.6899(4) 0.3352(3) 0.067(3) Uani 1 1 d . . . . .
O018 O 0.3373(5) 1.0447(5) 0.1859(4) 0.058(3) Uani 1 1 d . . . . .
O019 O 0.1888(5) 1.1218(4) 0.1857(3) 0.054(3) Uani 1 1 d . . . . .
F020 F 0.2970(5) 0.9534(5) 0.5275(3) 0.078(3) Uani 1 1 d . . . . .
F021 F 0.3021(5) 0.4548(5) -0.0037(3) 0.083(4) Uani 1 1 d . . . . .
F022 F 0.3675(4) 0.4998(4) 0.0916(3) 0.074(3) Uani 1 1 d . . . . .
N023 N 0.1607(6) 0.6620(6) 0.1539(4) 0.050(4) Uani 1 1 d . . . . .
H023 H 0.164909 0.631706 0.149083 0.060 Uiso 1 1 calc R U . . .
F025 F 0.5164(4) 0.9008(4) 0.3554(3) 0.070(3) Uani 1 1 d . . . . .
Cl02 Cl 0.2208(4) 0.2733(4) 0.2417(3) 0.158(3) Uani 1 1 d . . . . .
O027 O 0.0931(6) 0.7791(5) 0.5043(3) 0.062(3) Uani 1 1 d . . . . .
O028 O -0.0389(6) 0.3649(5) 0.0215(4) 0.071(4) Uani 1 1 d . . . . .
F029 F 0.1487(5) 0.9183(4) 0.2568(3) 0.066(3) Uani 1 1 d . . . . .
O030 O 0.1900(6) 0.4416(5) 0.3043(4) 0.074(4) Uani 1 1 d . . . . .
O031 O 0.1206(5) 0.7114(5) 0.2067(4) 0.056(3) Uani 1 1 d . . . . .
O033 O 0.3575(5) 0.6267(5) 0.1623(4) 0.058(3) Uani 1 1 d . . . . .
O036 O 0.2046(6) 1.0192(5) 0.0704(4) 0.071(4) Uani 1 1 d . . . . .
O037 O -0.0138(6) 0.3955(5) 0.2668(5) 0.079(4) Uani 1 1 d . . . . .
N038 N 0.2433(6) 0.8946(6) 0.3365(4) 0.052(4) Uani 1 1 d . . . . .
H038 H 0.255981 0.874112 0.317473 0.063 Uiso 1 1 calc R U . . .
O039 O 0.1807(6) 0.5493(6) 0.4133(4) 0.081(4) Uani 1 1 d . . . . .
N040 N 0.2888(6) 0.6002(6) 0.1455(4) 0.052(4) Uani 1 1 d . . . . .
H040 H 0.273867 0.602079 0.123925 0.063 Uiso 1 1 calc R U . . .
O041 O 0.0060(6) 0.7510(5) 0.0791(4) 0.066(4) Uani 1 1 d . . . . .
N042 N 0.1493(6) 0.4820(6) -0.0748(4) 0.051(4) Uani 1 1 d . . . . .
H042 H 0.145717 0.488622 -0.049123 0.061 Uiso 1 1 calc R U . . .
F043 F 0.1843(5) 1.0469(5) 0.5231(3) 0.083(4) Uani 1 1 d . . . . .
O044 O -0.0789(6) 0.4820(5) 0.1973(4) 0.063(4) Uani 1 1 d . . . . .
N045 N 0.0531(6) 0.4362(6) 0.2196(4) 0.050(4) Uani 1 1 d . . . . .
H045 H 0.078570 0.435522 0.194122 0.061 Uiso 1 1 calc R U . . .
O048 O 0.6204(7) 1.0341(6) 0.2790(5) 0.091(5) Uani 1 1 d . . . . .
O049 O 0.1207(5) 0.4313(5) -0.1084(4) 0.061(3) Uani 1 1 d . . . . .
O052 O 0.4071(6) 1.0866(6) 0.5841(4) 0.081(4) Uani 1 1 d . . . . .
O053 O -0.0098(6) 0.9386(5) 0.6299(4) 0.069(4) Uani 1 1 d . . . . .
F054 F 0.3391(5) 1.0521(5) 0.4065(4) 0.093(4) Uani 1 1 d . . . . .
N055 N 0.1049(6) 0.9535(6) 0.3387(4) 0.057(4) Uani 1 1 d . . . . .
H055 H 0.114635 0.957284 0.361221 0.068 Uiso 1 1 calc R U . . .
C056 C -0.0481(8) 0.5119(8) 0.1765(6) 0.048(4) Uani 1 1 d . . . . .
O058 O -0.0586(6) 0.8321(6) 0.4704(4) 0.082(4) Uani 1 1 d . . . . .
O061 O 0.2398(6) 0.8001(5) -0.0241(4) 0.071(4) Uani 1 1 d . . . . .
O064 O 0.0870(8) 0.8926(6) -0.0283(5) 0.096(5) Uani 1 1 d . . . . .
O066 O 0.1397(6) 0.8650(6) 0.6068(4) 0.078(4) Uani 1 1 d . . . . .
O067 O 0.4271(6) 0.7476(5) 0.0227(4) 0.072(4) Uani 1 1 d . . . . .
O068 O 0.0359(6) 0.5893(6) 0.3392(4) 0.079(4) Uani 1 1 d . . . . .
O070 O 0.4106(7) 0.4328(6) 0.1557(5) 0.092(5) Uani 1 1 d . . . . .
N078 N 0.0397(6) 0.7468(6) 0.1367(5) 0.056(4) Uani 1 1 d . . . . .
H078 H 0.062565 0.759110 0.145609 0.067 Uiso 1 1 calc R U . . .
N079 N 0.0418(6) 0.9597(6) 0.5598(4) 0.057(4) Uani 1 1 d . . . . .
H079 H 0.068139 0.977280 0.544526 0.069 Uiso 1 1 calc R U . . .
N084 N 0.3060(6) 0.8642(6) 0.1152(5) 0.055(4) Uani 1 1 d . . . . .
H084 H 0.297803 0.836524 0.132070 0.066 Uiso 1 1 calc R U . . .
N087 N 0.4063(6) 0.5124(7) 0.1606(6) 0.072(4) Uani 1 1 d . . . . .
H087 H 0.393357 0.533797 0.178877 0.087 Uiso 1 1 calc R U . . .
N088 N -0.0110(7) 0.5064(6) 0.1378(4) 0.055(4) Uani 1 1 d . . . . .
H088 H 0.014746 0.525575 0.128459 0.066 Uiso 1 1 calc R U . . .
O089 O -0.1081(6) 0.6107(7) 0.2919(4) 0.098(5) Uani 1 1 d . . . . .
O090 O 0.3851(7) 0.8128(5) 0.4020(4) 0.088(5) Uani 1 1 d . . . . .
O091 O 0.0563(5) 0.9044(6) 0.3196(4) 0.076(4) Uani 1 1 d . . . . .
O092 O 0.3211(6) 0.9018(5) 0.0455(4) 0.068(4) Uani 1 1 d . . . . .
N093 N 0.4131(7) 1.0503(6) 0.5276(5) 0.067(4) Uani 1 1 d . . . . .
H093 H 0.395435 1.031142 0.520505 0.081 Uiso 1 1 calc R U . . .
N094 N 0.1804(6) 0.9467(6) 0.1116(4) 0.050(4) Uani 1 1 d . . . . .
H094 H 0.182000 0.928030 0.136814 0.061 Uiso 1 1 calc R U . . .
O101 O 0.3030(6) 0.5936(6) -0.2427(4) 0.075(4) Uani 1 1 d . . . . .
C103 C 0.1310(8) 0.6709(8) 0.1946(6) 0.059(5) Uani 1 1 d . . . . .
O107 O 0.2371(6) 0.9755(5) 0.3394(4) 0.069(4) Uani 1 1 d . . . . .
O108 O 0.0599(6) 1.0383(6) 0.7101(4) 0.080(4) Uani 1 1 d . . . . .
O120 O 0.2405(6) 1.0126(6) 0.7007(4) 0.089(5) Uani 1 1 d . . . . .
O122 O -0.0266(7) 0.2777(6) 0.1710(5) 0.095(5) Uani 1 1 d . . . . .
C124 C 0.3312(9) 0.6269(7) 0.1378(6) 0.055(5) Uani 1 1 d . . . . .
N126 N 0.3576(7) 0.8135(7) 0.3427(5) 0.068(4) Uani 1 1 d . . . . .
H126 H 0.338113 0.798739 0.332752 0.082 Uiso 1 1 calc R U . . .
O128 O 0.4297(7) 1.2181(6) 0.4251(5) 0.096(5) Uani 1 1 d . . . . .
N135 N 0.2187(7) 0.6143(6) 0.3683(5) 0.067(4) Uani 1 1 d . . . . .
H135 H 0.230190 0.626458 0.340673 0.080 Uiso 1 1 calc R U . . .
N N 0.3182(6) 0.6472(6) -0.0813(4) 0.051(4) Uani 1 1 d . . . . .
H H 0.292635 0.628117 -0.068345 0.061 Uiso 1 1 calc R U . . .
O139 O 0.2496(8) 0.7051(6) 0.5166(4) 0.099(5) Uani 1 1 d . . . . .
C146 C 0.2753(9) 1.1412(10) 0.5317(8) 0.077(6) Uani 1 1 d . . . . .
N150 N 0.4886(7) 0.7479(7) 0.3558(6) 0.075(4) Uani 1 1 d . . . . .
H150 H 0.475917 0.778700 0.360802 0.090 Uiso 1 1 calc R U . . .
C158 C -0.0438(8) 0.3416(8) -0.0104(6) 0.061(5) Uani 1 1 d . . . . .
H15A H -0.006289 0.319287 -0.021574 0.073 Uiso 1 1 calc R U . . .
H15B H -0.053271 0.366923 -0.034903 0.073 Uiso 1 1 calc R U . . .
C161 C 0.2521(7) 0.9418(8) 0.3193(6) 0.048(4) Uani 1 1 d . . . . .
O164 O 0.3688(8) 0.6782(7) -0.1484(4) 0.102(6) Uani 1 1 d . . . . .
O170 O 0.4345(8) 0.5566(6) -0.1049(5) 0.114(6) Uani 1 1 d . . . . .
N176 N 0.4155(7) 1.0514(7) 0.3291(6) 0.083(5) Uani 1 1 d . . . . .
H176 H 0.398809 1.026318 0.343444 0.099 Uiso 1 1 calc R U . . .
C191 C 0.3052(8) 0.8693(7) 0.0734(6) 0.050(4) Uani 1 1 d . . . . .
N192 N 0.3486(7) 0.5443(7) 0.3784(6) 0.078(5) Uani 1 1 d . . . . .
H192 H 0.360071 0.570717 0.361370 0.093 Uiso 1 1 calc R U . . .
C195 C -0.0894(10) 0.3130(8) 0.0083(7) 0.075(5) Uani 1 1 d . . . . .
H195 H -0.090084 0.297009 -0.015696 0.089 Uiso 1 1 calc R U . . .
C201 C 0.1716(10) 0.4103(9) 0.3453(7) 0.084(6) Uani 1 1 d . . . . .
H20A H 0.132802 0.426562 0.361379 0.100 Uiso 1 1 calc R U . . .
H20B H 0.199304 0.406187 0.362767 0.100 Uiso 1 1 calc R U . . .
C204 C 0.0196(9) 1.0142(10) 0.7445(6) 0.087(7) Uani 1 1 d . . . . .
H20C H 0.034696 0.977794 0.748583 0.104 Uiso 1 1 calc R U . . .
H20D H -0.018176 1.020749 0.737306 0.104 Uiso 1 1 calc R U . . .
C205 C 0.3411(10) 0.6134(9) -0.3179(6) 0.079(6) Uani 1 1 d . . . . .
H205 H 0.301666 0.628328 -0.322782 0.094 Uiso 1 1 calc R U . . .
C208 C 0.1695(9) 0.8761(8) 0.5700(6) 0.057(5) Uani 1 1 d . . . . .
O209 O 0.4678(8) 1.0817(8) 0.2604(6) 0.124(6) Uani 1 1 d . . . . .
O211 O 0.6353(8) 0.8325(7) 0.1866(5) 0.114(6) Uani 1 1 d . . . . .
N213 N 0.2101(7) 0.9043(6) 0.5610(5) 0.069(5) Uani 1 1 d . . . . .
H213 H 0.228359 0.911105 0.533533 0.083 Uiso 1 1 calc R U . . .
O216 O 0.5454(7) 0.7015(8) 0.3044(7) 0.121(6) Uani 1 1 d . . . . .
Cl21 Cl -0.1480(7) 1.1484(5) 0.1933(5) 0.238(7) Uani 1 1 d . . . . .
N218 N 0.3810(9) 0.5109(8) -0.0491(6) 0.096(5) Uani 1 1 d . . . . .
H218 H 0.369535 0.506050 -0.020586 0.115 Uiso 1 1 calc R U . . .
C220 C 0.3400(9) 0.6229(9) -0.2745(6) 0.075(6) Uani 1 1 d . . . . .
H22A H 0.379705 0.613317 -0.270238 0.090 Uiso 1 1 calc R U . . .
H22B H 0.324848 0.658540 -0.272314 0.090 Uiso 1 1 calc R U . . .
C223 C 0.1686(10) 0.3606(9) 0.3390(8) 0.087(6) Uani 1 1 d . . . . .
H223 H 0.207641 0.345365 0.321602 0.105 Uiso 1 1 calc R U . . .
C227 C 0.3905(9) 1.0601(8) 0.5705(7) 0.065(5) Uani 1 1 d . . . . .
N231 N 0.5604(7) 0.9835(7) 0.3221(5) 0.069(4) Uani 1 1 d . . . . .
H231 H 0.536133 0.978929 0.347974 0.082 Uiso 1 1 calc R U . . .
C247 C 0.0332(9) 0.7660(7) 0.0962(6) 0.056(5) Uani 1 1 d . . . . .
C249 C 0.1167(9) 0.4484(8) -0.0755(6) 0.061(5) Uani 1 1 d . . . . .
C253 C 0.2646(12) 0.7267(11) 0.5458(7) 0.102(8) Uani 1 1 d . . . . .
H25A H 0.253439 0.763313 0.539032 0.123 Uiso 1 1 calc R U . . .
H25B H 0.307350 0.717724 0.541517 0.123 Uiso 1 1 calc R U . . .
C259 C 0.3348(9) 0.6540(9) -0.1240(6) 0.066(6) Uani 1 1 d . . . . .
O269 O 0.3313(9) 0.3558(6) 0.3110(5) 0.120(6) Uani 1 1 d . . . . .
O275 O 0.1711(7) 0.3167(7) -0.0318(5) 0.101(5) Uani 1 1 d . . . . .
C276 C 0.1926(9) 0.9947(8) 0.1046(7) 0.060(5) Uani 1 1 d . . . . .
C277 C 0.3546(13) 1.1278(9) 0.1744(8) 0.097(7) Uani 1 1 d . . . . .
H277 H 0.329262 1.141436 0.154019 0.116 Uiso 1 1 calc R U . . .
N278 N 0.1775(7) 0.3557(7) 0.0186(5) 0.079(5) Uani 1 1 d . . . . .
H278 H 0.198005 0.374915 0.022314 0.095 Uiso 1 1 calc R U . . .
O279 O 0.6117(8) 1.1450(7) 0.3869(7) 0.128(5) Uani 1 1 d . . . . .
C281 C 0.0689(9) 0.9201(8) 0.3476(7) 0.064(5) Uani 1 1 d . . . . .
O282 O 0.3192(9) 0.5103(7) 0.4505(6) 0.118(6) Uani 1 1 d . . . . .
C283 C 0.4438(9) 1.0505(10) 0.2850(8) 0.079(5) Uani 1 1 d . . . . .
C285 C -0.1221(14) 0.7857(12) 0.4678(9) 0.123(9) Uani 1 1 d . . . . .
H285 H -0.157824 0.811579 0.476727 0.148 Uiso 1 1 calc R U . . .
C291 C -0.0728(11) 0.8101(10) 0.4442(8) 0.092(7) Uani 1 1 d . . . . .
H29A H -0.038873 0.785030 0.431877 0.111 Uiso 1 1 calc R U . . .
H29B H -0.083385 0.835191 0.419907 0.111 Uiso 1 1 calc R U . . .
N292 N 0.2435(7) 1.1074(7) 0.5355(6) 0.079(5) Uani 1 1 d . . . . .
H292 H 0.252825 1.091755 0.513211 0.094 Uiso 1 1 calc R U . . .
C297 C 0.3329(9) 1.0848(8) 0.2060(6) 0.064(5) Uani 1 1 d . . . . .
H29C H 0.355656 1.073558 0.227860 0.077 Uiso 1 1 calc R U . . .
H29D H 0.291716 1.096134 0.221309 0.077 Uiso 1 1 calc R U . . .
C299 C 0.2488(10) 1.0486(11) 0.7229(6) 0.098(7) Uani 1 1 d D . . . .
H29E H 0.238789 1.082698 0.707341 0.118 Uiso 1 1 calc R U . . .
H29F H 0.289948 1.041983 0.723655 0.118 Uiso 1 1 calc R U . . .
O302 O 0.4046(13) 0.5985(9) 0.5264(7) 0.175(8) Uani 1 1 d . . . . .
C304 C 0.4435(10) 0.7674(9) 0.0513(7) 0.082(7) Uani 1 1 d . . . . .
H30A H 0.463476 0.739724 0.069536 0.098 Uiso 1 1 calc R U . . .
H30B H 0.407793 0.784053 0.070741 0.098 Uiso 1 1 calc R U . . .
C311 C 0.0403(10) 0.6278(8) 0.3602(6) 0.074(6) Uani 1 1 d . . . . .
H31A H 0.017939 0.660559 0.349970 0.088 Uiso 1 1 calc R U . . .
H31B H 0.081419 0.630187 0.354666 0.088 Uiso 1 1 calc R U . . .
C321 C 0.0260(9) 0.9590(8) 0.6032(6) 0.062(5) Uani 1 1 d . . . . .
C322 C 0.4009(8) 0.4634(9) 0.1759(7) 0.063(5) Uani 1 1 d . . . . .
C323 C 0.0601(9) 0.7600(8) 0.5455(6) 0.071(5) Uani 1 1 d . . . . .
H32A H 0.031902 0.787439 0.559530 0.085 Uiso 1 1 calc R U . . .
H32B H 0.085979 0.742281 0.564471 0.085 Uiso 1 1 calc R U . . .
C324 C 0.0113(11) 1.0336(11) 0.7852(7) 0.097(7) Uani 1 1 d . . . . .
H324 H 0.050026 1.025831 0.791726 0.117 Uiso 1 1 calc R U . . .
O325 O 0.4917(7) 0.9430(7) 0.1765(5) 0.113(5) Uani 1 1 d D . . . .
C326 C 0.1968(10) 1.2048(7) 0.1631(7) 0.073(5) Uani 1 1 d . . . . .
H326 H 0.221789 1.197929 0.183546 0.087 Uiso 1 1 calc R U . . .
C328 C 0.2568(11) 0.8366(9) -0.0599(7) 0.083(6) Uani 1 1 d . . . . .
H32C H 0.299747 0.830460 -0.070260 0.099 Uiso 1 1 calc R U . . .
H32D H 0.242839 0.869905 -0.051153 0.099 Uiso 1 1 calc R U . . .
O330 O 0.2708(7) 1.1658(8) 0.5581(6) 0.114(6) Uani 1 1 d . . . . .
C331 C -0.0754(11) 0.2692(9) 0.0445(8) 0.094(7) Uani 1 1 d . . . . .
H33A H -0.035628 0.250492 0.034424 0.141 Uiso 1 1 calc R U . . .
H33B H -0.102869 0.247148 0.051234 0.141 Uiso 1 1 calc R U . . .
H33C H -0.078743 0.282302 0.070495 0.141 Uiso 1 1 calc R U . . .
C345 C 0.2054(9) 1.1560(7) 0.1463(6) 0.061(5) Uani 1 1 d . . . . .
H34A H 0.180079 1.159757 0.126957 0.073 Uiso 1 1 calc R U . . .
H34B H 0.246453 1.144921 0.130463 0.073 Uiso 1 1 calc R U . . .
C349 C 0.1911(12) 0.3433(11) -0.0216(8) 0.091(6) Uani 1 1 d . . . . .
C355 C 0.1977(11) 0.5729(9) 0.3775(7) 0.075(6) Uani 1 1 d . . . . .
C357 C 0.0131(15) 0.6097(10) 0.4106(7) 0.123(9) Uani 1 1 d D . . . .
H357 H -0.029721 0.614305 0.414475 0.148 Uiso 1 1 calc R U . . .
C363 C -0.1103(12) 0.7495(12) 0.5082(8) 0.117(9) Uani 1 1 d . . . . .
H36A H -0.073177 0.726182 0.500004 0.176 Uiso 1 1 calc R U . . .
H36B H -0.141706 0.730928 0.520950 0.176 Uiso 1 1 calc R U . . .
H36C H -0.108541 0.768099 0.529353 0.176 Uiso 1 1 calc R U . . .
C366 C 0.6582(13) 1.1591(12) 0.3495(11) 0.133(7) Uani 1 1 d . . . . .
H36F H 0.681120 1.128446 0.337927 0.160 Uiso 1 1 calc R U . . .
H36G H 0.684246 1.171814 0.360211 0.160 Uiso 1 1 calc R U . . .
C367 C 0.0478(15) 0.8837(10) -0.0509(10) 0.122(9) Uani 1 1 d . . . . .
H36D H 0.066963 0.854772 -0.066002 0.147 Uiso 1 1 calc R U . . .
H36E H 0.011512 0.876390 -0.029578 0.147 Uiso 1 1 calc R U . . .
C369 C 0.0282(11) 0.7246(10) 0.5382(7) 0.091(6) Uani 1 1 d . . . . .
H369 H 0.003380 0.743306 0.518310 0.109 Uiso 1 1 calc R U . . .
C370 C -0.1390(12) 0.5743(12) 0.3209(7) 0.130(10) Uani 1 1 d D . . . .
H37A H -0.111643 0.543883 0.329609 0.156 Uiso 1 1 calc R U . . .
H37B H -0.164951 0.565378 0.307380 0.156 Uiso 1 1 calc R U . . .
C371 C 0.0202(10) 0.4019(8) 0.2304(7) 0.064(5) Uani 1 1 d . . . . .
C380 C -0.0774(12) 0.2708(11) 0.2090(9) 0.102(7) Uani 1 1 d . . . . .
H38I H -0.084287 0.236932 0.212107 0.122 Uiso 1 1 calc R U . . .
H38J H -0.067168 0.272610 0.235419 0.122 Uiso 1 1 calc R U . . .
C382 C 0.3552(16) 0.5582(12) -0.3225(9) 0.142(12) Uani 1 1 d . . . . .
H38A H 0.377181 0.554318 -0.352321 0.212 Uiso 1 1 calc R U . . .
H38B H 0.318846 0.546441 -0.315558 0.212 Uiso 1 1 calc R U . . .
H38C H 0.378421 0.538817 -0.302582 0.212 Uiso 1 1 calc R U . . .
C383 C 0.0692(12) 0.6835(10) 0.5181(7) 0.099(8) Uani 1 1 d . . . . .
H38K H 0.094835 0.696730 0.490963 0.149 Uiso 1 1 calc R U . . .
H38L H 0.047681 0.662368 0.512019 0.149 Uiso 1 1 calc R U . . .
H38M H 0.092673 0.663781 0.537805 0.149 Uiso 1 1 calc R U . . .
C384 C 0.4521(17) 1.3129(14) 0.4031(12) 0.154(12) Uani 1 1 d . . . . .
H38D H 0.423799 1.298721 0.396888 0.231 Uiso 1 1 calc R U . . .
H38E H 0.484271 1.316854 0.377109 0.231 Uiso 1 1 calc R U . . .
H38F H 0.433152 1.345433 0.411937 0.231 Uiso 1 1 calc R U . . .
C385 C 0.4179(11) 0.5414(11) -0.0682(9) 0.098(6) Uani 1 1 d . . . . .
C387 C 0.3441(13) 0.3143(9) 0.2878(9) 0.102(8) Uani 1 1 d . . . . .
H38N H 0.382423 0.313549 0.266323 0.122 Uiso 1 1 calc R U . . .
H38O H 0.314329 0.319070 0.271949 0.122 Uiso 1 1 calc R U . . .
C388 C 0.4276(15) 1.2491(12) 0.4559(9) 0.125(10) Uani 1 1 d . . . . .
H38G H 0.436809 1.227773 0.482303 0.151 Uiso 1 1 calc R U . . .
H38H H 0.387968 1.269607 0.464252 0.151 Uiso 1 1 calc R U . . .
O389 O 0.5364(8) 0.6219(8) -0.0199(7) 0.136(6) Uani 1 1 d . . . . .
C390 C -0.1505(11) 0.3060(11) 0.1662(8) 0.106(8) Uani 1 1 d . . . . .
H39I H -0.119458 0.312355 0.139909 0.159 Uiso 1 1 calc R U . . .
H39J H -0.185104 0.332496 0.165561 0.159 Uiso 1 1 calc R U . . .
H39K H -0.159972 0.273974 0.167693 0.159 Uiso 1 1 calc R U . . .
C392 C 0.2235(14) 0.9885(12) 0.7902(8) 0.146(11) Uani 1 1 d D . . . .
H39L H 0.194588 0.982442 0.817829 0.220 Uiso 1 1 calc R U . . .
H39M H 0.262276 0.981080 0.795251 0.220 Uiso 1 1 calc R U . . .
H39N H 0.223027 0.967099 0.770710 0.220 Uiso 1 1 calc R U . . .
C394 C 0.4806(18) 0.8022(14) 0.0314(9) 0.181(16) Uani 1 1 d D . . . .
H394 H 0.519435 0.780741 0.020500 0.217 Uiso 1 1 calc R U . . .
C396 C 0.5171(16) 0.9854(10) 0.1432(7) 0.178(13) Uani 1 1 d D . . . .
H39A H 0.550294 0.992958 0.149746 0.213 Uiso 1 1 calc R U . . .
H39B H 0.487294 1.016114 0.139594 0.213 Uiso 1 1 calc R U . . .
C397 C -0.1477(10) 0.3432(11) 0.0212(10) 0.108(8) Uani 1 1 d . . . . .
H39C H -0.150653 0.358668 0.045849 0.162 Uiso 1 1 calc R U . . .
H39D H -0.176440 0.322006 0.029592 0.162 Uiso 1 1 calc R U . . .
H39E H -0.155161 0.369039 -0.003090 0.162 Uiso 1 1 calc R U . . .
C398 C 0.1229(11) 0.3658(9) 0.3133(9) 0.099(7) Uani 1 1 d . . . . .
H39F H 0.089226 0.392022 0.322639 0.149 Uiso 1 1 calc R U . . .
H39G H 0.110224 0.334221 0.318852 0.149 Uiso 1 1 calc R U . . .
H39H H 0.140536 0.374351 0.282228 0.149 Uiso 1 1 calc R U . . .
C402 C -0.0035(13) 0.9687(11) -0.0551(10) 0.125(9) Uani 1 1 d . . . . .
H40A H 0.021682 0.983826 -0.046229 0.188 Uiso 1 1 calc R U . . .
H40B H -0.030400 0.954323 -0.029382 0.188 Uiso 1 1 calc R U . . .
H40C H -0.025817 0.994133 -0.072959 0.188 Uiso 1 1 calc R U . . .
C403 C -0.1293(12) 0.3049(12) 0.2071(8) 0.105(7) Uani 1 1 d . . . . .
H403 H -0.123662 0.338836 0.206727 0.126 Uiso 1 1 calc R U . . .
C404 C -0.1330(12) 0.7546(12) 0.4361(9) 0.124(9) Uani 1 1 d . . . . .
H40D H -0.142736 0.777506 0.410831 0.186 Uiso 1 1 calc R U . . .
H40E H -0.165269 0.737719 0.451779 0.186 Uiso 1 1 calc R U . . .
H40F H -0.097698 0.729977 0.426551 0.186 Uiso 1 1 calc R U . . .
C406 C 0.1546(14) 0.3273(10) 0.3814(9) 0.126(10) Uani 1 1 d . . . . .
H40G H 0.183618 0.324754 0.397062 0.189 Uiso 1 1 calc R U . . .
H40H H 0.155184 0.294269 0.376417 0.189 Uiso 1 1 calc R U . . .
H40I H 0.115902 0.341097 0.398620 0.189 Uiso 1 1 calc R U . . .
C408 C 0.235(3) 0.7099(17) 0.5924(9) 0.23(2) Uani 1 1 d D . . . .
H408 H 0.193646 0.721279 0.592029 0.281 Uiso 1 1 calc R U . . .
C411 C 0.3838(11) 0.6392(10) -0.3525(6) 0.095(7) Uani 1 1 d . . . . .
H41A H 0.373545 0.674787 -0.350922 0.143 Uiso 1 1 calc R U . . .
H41B H 0.382930 0.634347 -0.380880 0.143 Uiso 1 1 calc R U . . .
H41C H 0.422913 0.625380 -0.348427 0.143 Uiso 1 1 calc R U . . .
C412 C 0.2237(14) 1.2396(9) 0.1228(8) 0.110(8) Uani 1 1 d . . . . .
H41D H 0.265351 1.225905 0.112409 0.165 Uiso 1 1 calc R U . . .
H41E H 0.218321 1.272470 0.130255 0.165 Uiso 1 1 calc R U . . .
H41F H 0.204500 1.242566 0.099924 0.165 Uiso 1 1 calc R U . . .
C415 C 0.2089(14) 1.0435(11) 0.7694(7) 0.144(10) Uani 1 1 d D . . . .
H415 H 0.167313 1.052495 0.768364 0.173 Uiso 1 1 calc R U . . .
C418 C -0.0100(12) 0.7100(10) 0.5809(7) 0.103(8) Uani 1 1 d . . . . .
H41J H 0.013781 0.690265 0.600389 0.155 Uiso 1 1 calc R U . . .
H41K H -0.035420 0.690187 0.577965 0.155 Uiso 1 1 calc R U . . .
H41L H -0.033698 0.739862 0.592803 0.155 Uiso 1 1 calc R U . . .
C419 C 0.3533(13) 1.1675(10) 0.1978(8) 0.113(9) Uani 1 1 d . . . . .
H41M H 0.324099 1.165034 0.225713 0.169 Uiso 1 1 calc R U . . .
H41N H 0.343230 1.200095 0.180419 0.169 Uiso 1 1 calc R U . . .
H41O H 0.391643 1.163692 0.202536 0.169 Uiso 1 1 calc R U . . .
C421 C 0.2503(17) 0.7868(12) -0.1098(8) 0.139(11) Uani 1 1 d . . . . .
H42G H 0.258170 0.790563 -0.141363 0.209 Uiso 1 1 calc R U . . .
H42H H 0.220181 0.767220 -0.095914 0.209 Uiso 1 1 calc R U . . .
H42I H 0.286051 0.769877 -0.101066 0.209 Uiso 1 1 calc R U . . .
C424 C 0.468(2) 0.8355(15) -0.0087(12) 0.25(3) Uani 1 1 d D . . . .
H42A H 0.500965 0.828088 -0.033741 0.380 Uiso 1 1 calc R U . . .
H42B H 0.462299 0.870257 -0.005497 0.380 Uiso 1 1 calc R U . . .
H42C H 0.432817 0.829897 -0.013134 0.380 Uiso 1 1 calc R U . . .
C425 C 0.1358(12) 1.2263(9) 0.1870(8) 0.096(7) Uani 1 1 d . . . . .
H42D H 0.110088 1.234146 0.167735 0.144 Uiso 1 1 calc R U . . .
H42E H 0.135630 1.256684 0.196760 0.144 Uiso 1 1 calc R U . . .
H42F H 0.121913 1.202053 0.212207 0.144 Uiso 1 1 calc R U . . .
C429 C 0.2308(13) 0.8350(11) -0.0969(7) 0.102(7) Uani 1 1 d . . . . .
H429 H 0.187495 0.840607 -0.085260 0.122 Uiso 1 1 calc R U . . .
C430 C 0.418(3) 0.5450(16) 0.5531(13) 0.206(10) Uani 1 1 d . . . . .
H43D H 0.382074 0.538742 0.575503 0.248 Uiso 1 1 calc R U . . .
H43E H 0.428906 0.520235 0.533457 0.248 Uiso 1 1 calc R U . . .
C431 C 0.4133(15) 1.1140(12) 0.1503(12) 0.152(14) Uani 1 1 d . . . . .
H43F H 0.439004 1.105976 0.169552 0.228 Uiso 1 1 calc R U . . .
H43G H 0.423775 1.141592 0.127358 0.228 Uiso 1 1 calc R U . . .
H43H H 0.417498 1.084808 0.137247 0.228 Uiso 1 1 calc R U . . .
C433 C 0.2448(15) 0.8789(12) -0.1316(8) 0.133(11) Uani 1 1 d . . . . .
H43I H 0.285025 0.870408 -0.149070 0.199 Uiso 1 1 calc R U . . .
H43J H 0.240336 0.907602 -0.117975 0.199 Uiso 1 1 calc R U . . .
H43K H 0.218253 0.886924 -0.150258 0.199 Uiso 1 1 calc R U . . .
C436 C 0.0342(15) 0.9273(13) -0.0817(10) 0.131(9) Uani 1 1 d . . . . .
H436 H 0.009956 0.919794 -0.097951 0.157 Uiso 1 1 calc R U . . .
C437 C -0.0289(10) 1.0051(12) 0.8220(7) 0.116(9) Uani 1 1 d . . . . .
H43A H -0.061088 1.001598 0.812056 0.174 Uiso 1 1 calc R U . . .
H43B H -0.044497 1.023316 0.846598 0.174 Uiso 1 1 calc R U . . .
H43C H -0.006961 0.972078 0.831097 0.174 Uiso 1 1 calc R U . . .
C442 C 0.3451(18) 0.2675(13) 0.3169(9) 0.173(15) Uani 1 1 d D . . . .
C445 C -0.008(2) 1.0849(16) 0.7800(13) 0.191(17) Uani 1 1 d . . . . .
H44A H 0.025298 1.101017 0.765960 0.286 Uiso 1 1 calc R U . . .
H44B H -0.027277 1.095046 0.808466 0.286 Uiso 1 1 calc R U . . .
H44C H -0.035555 1.094831 0.762058 0.286 Uiso 1 1 calc R U . . .
C446 C 0.240(3) 0.662(2) 0.6007(10) 0.25(2) Uani 1 1 d . . . . .
H44D H 0.258077 0.647521 0.624589 0.374 Uiso 1 1 calc R U . . .
H44E H 0.263539 0.647188 0.574847 0.374 Uiso 1 1 calc R U . . .
H44F H 0.200853 0.654098 0.608785 0.374 Uiso 1 1 calc R U . . .
C448 C 0.220(2) 1.0786(17) 0.7943(12) 0.219(19) Uani 1 1 d D . . . .
H44G H 0.229072 1.108686 0.774396 0.329 Uiso 1 1 calc R U . . .
H44H H 0.252061 1.061886 0.807146 0.329 Uiso 1 1 calc R U . . .
H44I H 0.184456 1.087704 0.817308 0.329 Uiso 1 1 calc R U . . .
C3 C 0.3553(9) 0.8007(9) 0.3844(7) 0.073(6) Uani 1 1 d . . . . .
C4 C 0.5857(10) 1.0241(10) 0.3121(8) 0.081(6) Uani 1 1 d . . . . .
C78 C 0.3418(10) 0.5398(9) 0.4224(9) 0.077(6) Uani 1 1 d . . . . .
C7 C 0.5273(11) 0.7400(11) 0.3183(9) 0.095(6) Uani 1 1 d . . . . .
C9 C -0.1747(12) 0.2912(13) 0.2478(8) 0.127(10) Uani 1 1 d . . . . .
H9A H -0.188801 0.263036 0.244882 0.191 Uiso 1 1 calc R U . . .
H9B H -0.207199 0.319629 0.252607 0.191 Uiso 1 1 calc R U . . .
H9C H -0.157448 0.281841 0.272482 0.191 Uiso 1 1 calc R U . . .
C30 C -0.1753(12) 0.6011(11) 0.3610(7) 0.168(13) Uani 1 1 d D . . . .
H30 H -0.196728 0.575464 0.380731 0.202 Uiso 1 1 calc R U . . .
C39 C 0.3475(17) 0.2258(9) 0.2976(12) 0.153(13) Uani 1 1 d . . . . .
H39O H 0.359734 0.194806 0.316148 0.230 Uiso 1 1 calc R U . . .
H39P H 0.375550 0.227261 0.269019 0.230 Uiso 1 1 calc R U . . .
H39Q H 0.308954 0.226828 0.294366 0.230 Uiso 1 1 calc R U . . .
C41 C 0.4897(17) 0.9543(18) 0.0798(15) 0.24(2) Uani 1 1 d D . . . .
H41G H 0.498210 0.973308 0.050495 0.356 Uiso 1 1 calc R U . . .
H41H H 0.450965 0.969037 0.096352 0.356 Uiso 1 1 calc R U . . .
H41I H 0.490809 0.919812 0.078248 0.356 Uiso 1 1 calc R U . . .
C49 C 0.4916(19) 0.8302(14) 0.0592(9) 0.173(17) Uani 1 1 d . . . . .
H49A H 0.480797 0.813955 0.089439 0.259 Uiso 1 1 calc R U . . .
H49B H 0.468415 0.864076 0.056257 0.259 Uiso 1 1 calc R U . . .
H49C H 0.533025 0.831298 0.050717 0.259 Uiso 1 1 calc R U . . .
C64 C -0.1234(14) 0.5958(17) 0.3810(9) 0.218(19) Uani 1 1 d D . . . .
H64A H -0.130979 0.623470 0.396728 0.326 Uiso 1 1 calc R U . . .
H64B H -0.087330 0.596256 0.357819 0.326 Uiso 1 1 calc R U . . .
H64C H -0.119454 0.564309 0.401063 0.326 Uiso 1 1 calc R U . . .
C100 C 0.5942(18) 0.9130(19) 0.0993(15) 0.27(3) Uani 1 1 d D . . . .
H10A H 0.583759 0.880918 0.113605 0.400 Uiso 1 1 calc R U . . .
H10B H 0.620268 0.920363 0.113321 0.400 Uiso 1 1 calc R U . . .
H10C H 0.614024 0.911465 0.068700 0.400 Uiso 1 1 calc R U . . .
C107 C 0.6416(16) 1.1996(19) 0.3095(12) 0.200(13) Uani 1 1 d D . . . .
H107 H 0.619846 1.180614 0.300011 0.240 Uiso 1 1 calc R U . . .
C118 C 0.4724(17) 1.2832(12) 0.4345(10) 0.130(10) Uani 1 1 d . . . . .
H118 H 0.513107 1.264369 0.424346 0.156 Uiso 1 1 calc R U . . .
C123 C 0.690(2) 1.207(2) 0.2672(14) 0.32(3) Uani 1 1 d D . . . .
H12A H 0.674673 1.208423 0.242475 0.476 Uiso 1 1 calc R U . . .
H12B H 0.722985 1.178858 0.267515 0.476 Uiso 1 1 calc R U . . .
H12C H 0.702237 1.237849 0.264756 0.476 Uiso 1 1 calc R U . . .
C157 C -0.2246(19) 0.6486(18) 0.3591(13) 0.33(3) Uani 1 1 d D . . . .
H15C H -0.259230 0.639601 0.356796 0.490 Uiso 1 1 calc R U . . .
H15D H -0.211316 0.672944 0.333872 0.490 Uiso 1 1 calc R U . . .
H15E H -0.234212 0.663017 0.385550 0.490 Uiso 1 1 calc R U . . .
O2 O 0.3043(10) 0.3988(7) -0.1685(5) 0.132(7) Uani 1 1 d . . . . .
C2 C 0.6553(17) 0.7929(12) 0.1621(8) 0.152(12) Uani 1 1 d D . . . .
H2A H 0.622102 0.779403 0.161994 0.182 Uiso 1 1 calc R U . . .
H2B H 0.682646 0.765735 0.175110 0.182 Uiso 1 1 calc R U . . .
C1 C 0.5843(12) 0.6895(11) -0.0496(10) 0.162(12) Uani 1 1 d D . . . .
H1 H 0.556390 0.700365 -0.022498 0.194 Uiso 1 1 calc R U . . .
C10 C 0.5620(14) 0.6495(12) -0.0612(11) 0.159(12) Uani 1 1 d D . . . .
H10D H 0.532652 0.664918 -0.077778 0.191 Uiso 1 1 calc R U . . .
H10E H 0.594492 0.627446 -0.078671 0.191 Uiso 1 1 calc R U . . .
C17 C 0.0206(14) 0.6506(13) 0.4334(9) 0.137(11) Uani 1 1 d . . . . .
H17A H 0.051978 0.636549 0.447913 0.206 Uiso 1 1 calc R U . . .
H17B H -0.015788 0.661066 0.454863 0.206 Uiso 1 1 calc R U . . .
H17C H 0.030328 0.679291 0.411633 0.206 Uiso 1 1 calc R U . . .
C32 C 0.2790(19) 0.3719(12) -0.1861(9) 0.157(12) Uani 1 1 d . . . . .
H32E H 0.236103 0.382177 -0.176438 0.188 Uiso 1 1 calc R U . . .
H32F H 0.289701 0.336102 -0.174805 0.188 Uiso 1 1 calc R U . . .
C23 C 0.297(2) 0.3794(11) -0.2333(9) 0.22(2) Uani 1 1 d D . . . .
H23 H 0.340485 0.368524 -0.239608 0.267 Uiso 1 1 calc R U . . .
C24 C 0.686(2) 0.8133(11) 0.1158(10) 0.25(3) Uani 1 1 d D . . . .
H24 H 0.659116 0.837763 0.100011 0.299 Uiso 1 1 calc R U . . .
C27 C 0.0867(16) 0.9437(13) -0.1142(9) 0.141(11) Uani 1 1 d . . . . .
H27A H 0.119409 0.934893 -0.101028 0.211 Uiso 1 1 calc R U . . .
H27B H 0.077623 0.979826 -0.123223 0.211 Uiso 1 1 calc R U . . .
H27C H 0.097120 0.927191 -0.139537 0.211 Uiso 1 1 calc R U . . .
C34 C 0.3080(16) 0.2665(13) 0.3641(10) 0.166(12) Uani 1 1 d D . . . .
H34C H 0.266696 0.277455 0.364541 0.248 Uiso 1 1 calc R U . . .
H34D H 0.318847 0.288775 0.377764 0.248 Uiso 1 1 calc R U . . .
H34E H 0.314751 0.232560 0.379963 0.248 Uiso 1 1 calc R U . . .
C37 C 0.6422(13) 0.6618(15) -0.0388(14) 0.184(15) Uani 1 1 d D . . . .
H37C H 0.634642 0.648013 -0.007876 0.277 Uiso 1 1 calc R U . . .
H37D H 0.668374 0.685010 -0.045778 0.277 Uiso 1 1 calc R U . . .
H37E H 0.660240 0.634802 -0.055860 0.277 Uiso 1 1 calc R U . . .
C31 C 0.469(3) 0.5373(19) 0.5760(16) 0.223(11) Uani 1 1 d . . . . .
H31 H 0.453166 0.562391 0.596140 0.267 Uiso 1 1 calc R U . . .
C22 C 0.2386(18) 0.7433(14) 0.6224(10) 0.194(17) Uani 1 1 d D . . . .
H22C H 0.279483 0.742800 0.619727 0.292 Uiso 1 1 calc R U . . .
H22D H 0.219772 0.730957 0.652441 0.292 Uiso 1 1 calc R U . . .
H22E H 0.218720 0.777445 0.614087 0.292 Uiso 1 1 calc R U . . .
C33 C 0.280(4) 0.343(2) -0.2537(11) 0.36(4) Uani 1 1 d D . . . .
H33D H 0.314948 0.324657 -0.272048 0.541 Uiso 1 1 calc R U . . .
H33E H 0.253167 0.361290 -0.271315 0.541 Uiso 1 1 calc R U . . .
H33F H 0.260839 0.318930 -0.230646 0.541 Uiso 1 1 calc R U . . .
C42 C 0.289(4) 0.4333(12) -0.2559(11) 0.35(5) Uani 1 1 d D . . . .
H42J H 0.252127 0.442811 -0.263971 0.524 Uiso 1 1 calc R U . . .
H42K H 0.321207 0.436908 -0.281973 0.524 Uiso 1 1 calc R U . . .
H42L H 0.288667 0.454909 -0.236228 0.524 Uiso 1 1 calc R U . . .
C44 C 0.5368(14) 0.9555(12) 0.1030(8) 0.192(16) Uani 1 1 d D . . . .
H44 H 0.554914 0.981588 0.080865 0.231 Uiso 1 1 calc R U . . .
C43 C 0.591(2) 0.7324(15) -0.0814(13) 0.192(16) Uani 1 1 d . . . . .
H43L H 0.610193 0.722410 -0.109864 0.288 Uiso 1 1 calc R U . . .
H43M H 0.613827 0.751346 -0.074473 0.288 Uiso 1 1 calc R U . . .
H43N H 0.552094 0.753130 -0.081938 0.288 Uiso 1 1 calc R U . . .
C46 C 0.0332(18) 0.5566(11) 0.4303(9) 0.158(13) Uani 1 1 d D . . . .
H46A H 0.046009 0.535363 0.407883 0.237 Uiso 1 1 calc R U . . .
H46B H 0.001009 0.545312 0.453371 0.237 Uiso 1 1 calc R U . . .
H46C H 0.065668 0.554550 0.442354 0.237 Uiso 1 1 calc R U . . .
C48 C 0.519(3) 0.557(2) 0.5434(17) 0.247(14) Uani 1 1 d . . . . .
H48A H 0.540385 0.532155 0.524126 0.371 Uiso 1 1 calc R U . . .
H48B H 0.545029 0.562081 0.558450 0.371 Uiso 1 1 calc R U . . .
H48C H 0.504381 0.587939 0.526385 0.371 Uiso 1 1 calc R U . . .
C50 C 0.466(3) 1.3157(19) 0.4683(14) 0.24(3) Uani 1 1 d . . . . .
H50A H 0.460395 1.350787 0.454844 0.361 Uiso 1 1 calc R U . . .
H50B H 0.500493 1.306441 0.479049 0.361 Uiso 1 1 calc R U . . .
H50C H 0.431514 1.310716 0.492485 0.361 Uiso 1 1 calc R U . . .
C47 C 0.473(3) 0.4894(15) 0.6058(13) 0.211(10) Uani 1 1 d . . . . .
H47A H 0.463434 0.464711 0.593687 0.316 Uiso 1 1 calc R U . . .
H47B H 0.445216 0.493653 0.633983 0.316 Uiso 1 1 calc R U . . .
H47C H 0.512415 0.477932 0.609325 0.316 Uiso 1 1 calc R U . . .
C54 C 0.712(3) 0.7650(15) 0.0963(18) 0.36(5) Uani 1 1 d D . . . .
H54A H 0.747692 0.769174 0.073050 0.545 Uiso 1 1 calc R U . . .
H54B H 0.684006 0.757689 0.084441 0.545 Uiso 1 1 calc R U . . .
H54C H 0.722105 0.737561 0.118848 0.545 Uiso 1 1 calc R U . . .
C51 C 0.597(3) 1.242(2) 0.3179(18) 0.28(2) Uani 1 1 d . . . . .
H51A H 0.588436 1.260230 0.290686 0.417 Uiso 1 1 calc R U . . .
H51B H 0.610563 1.263747 0.330706 0.417 Uiso 1 1 calc R U . . .
H51C H 0.562295 1.231965 0.338010 0.417 Uiso 1 1 calc R U . . .
C73 C 0.739(2) 0.833(2) 0.1151(16) 0.30(3) Uani 1 1 d D . . . .
H73A H 0.774280 0.814210 0.098146 0.450 Uiso 1 1 calc R U . . .
H73B H 0.741510 0.829634 0.144840 0.450 Uiso 1 1 calc R U . . .
H73C H 0.733902 0.868298 0.102032 0.450 Uiso 1 1 calc R U . . .
C1_1 C 0.0691(4) 1.0289(4) 0.6697(2) 0.072(5) Uani 1 1 d DG . . . .
C2_1 C 0.0407(4) 0.9983(4) 0.6604(3) 0.067(5) Uani 1 1 d DG . . . .
H2_1 H 0.011890 0.983967 0.682609 0.080 Uiso 1 1 calc R U . . .
C3_1 C 0.0545(4) 0.9882(4) 0.6176(3) 0.066(5) Uani 1 1 d DG . . . .
N4_1 N 0.0962(4) 1.0090(4) 0.5852(3) 0.064(4) Uani 1 1 d DG . . . .
C4A_1 C 0.1258(3) 1.0409(3) 0.5939(2) 0.065(5) Uani 1 1 d DG . . . .
C5_1 C 0.1688(4) 1.0630(4) 0.5609(2) 0.074(5) Uani 1 1 d DG . . . .
C6_1 C 0.1971(4) 1.0936(4) 0.5703(3) 0.072(5) Uani 1 1 d DG . . . .
C7_1 C 0.1834(5) 1.1037(4) 0.6130(4) 0.074(5) Uani 1 1 d DG . . . .
H7_1 H 0.202982 1.124872 0.619308 0.089 Uiso 1 1 calc R U . . .
C8_1 C 0.1417(5) 1.0829(4) 0.6454(3) 0.081(6) Uani 1 1 d DG . . . .
H8_1 H 0.132669 1.090080 0.673940 0.097 Uiso 1 1 calc R U . . .
C8A_1 C 0.1120(3) 1.0510(3) 0.6368(2) 0.071(5) Uani 1 1 d DG . . . .
C1_2 C -0.0217(4) 0.8652(4) 0.4530(3) 0.067(5) Uani 1 1 d DG . . . .
C2_2 C 0.0032(5) 0.8737(4) 0.4092(3) 0.073(6) Uani 1 1 d DG . . . .
H2_2 H -0.006550 0.858139 0.390374 0.088 Uiso 1 1 calc R U . . .
C3_2 C 0.0434(5) 0.9058(4) 0.3919(2) 0.071(5) Uani 1 1 d DG . . . .
N4_2 N 0.0576(4) 0.9286(4) 0.4189(2) 0.060(4) Uani 1 1 d DG . . . .
C4A_2 C 0.0323(3) 0.9208(3) 0.4642(2) 0.065(5) Uani 1 1 d DG . . . .
C5_2 C 0.0460(4) 0.9442(4) 0.4928(3) 0.059(5) Uani 1 1 d DG . . . .
C6_2 C 0.0211(5) 0.9357(4) 0.5366(3) 0.067(5) Uani 1 1 d DG . . . .
C7_2 C -0.0191(5) 0.9036(5) 0.5539(2) 0.075(6) Uani 1 1 d DG . . . .
H7_2 H -0.036230 0.897890 0.584209 0.090 Uiso 1 1 calc R U . . .
C8_2 C -0.0334(4) 0.8808(4) 0.5269(2) 0.066(5) Uani 1 1 d DG . . . .
H8_2 H -0.060496 0.859509 0.538795 0.079 Uiso 1 1 calc R U . . .
C8A_2 C -0.0080(3) 0.8886(3) 0.4816(2) 0.056(4) Uani 1 1 d DG . . . .
C1_3 C 0.1833(4) 1.0767(3) 0.1817(2) 0.048(4) Uani 1 1 d DG . . . .
C2_3 C 0.1979(4) 1.0595(4) 0.1431(2) 0.056(5) Uani 1 1 d DG . . . .
H2_3 H 0.210421 1.080604 0.116603 0.067 Uiso 1 1 calc R U . . .
C3_3 C 0.1942(4) 1.0104(4) 0.1426(2) 0.050(4) Uani 1 1 d DG . . . .
N4_3 N 0.1761(4) 0.9795(3) 0.1807(2) 0.055(4) Uani 1 1 d DG . . . .
C4A_3 C 0.1612(3) 0.9961(3) 0.2211(2) 0.054(4) Uani 1 1 d DG . . . .
C5_3 C 0.1427(4) 0.9649(3) 0.2610(2) 0.054(4) Uani 1 1 d DG . . . .
C6_3 C 0.1282(4) 0.9821(4) 0.2997(2) 0.056(4) Uani 1 1 d DG . . . .
C7_3 C 0.1318(4) 1.0313(4) 0.3002(2) 0.058(5) Uani 1 1 d DG . . . .
H7_3 H 0.121750 1.042942 0.326996 0.069 Uiso 1 1 calc R U . . .
C8_3 C 0.1499(4) 1.0621(3) 0.2620(2) 0.050(4) Uani 1 1 d DG . . . .
H8_3 H 0.152399 1.094940 0.262724 0.061 Uiso 1 1 calc R U . . .
C8A_3 C 0.1648(3) 1.0455(3) 0.2216(2) 0.048(4) Uani 1 1 d DG . . . .
C1_4 C 0.0884(5) 0.8672(4) 0.0114(3) 0.079(6) Uani 1 1 d DG . . . .
C2_4 C 0.0627(5) 0.8270(4) 0.0307(3) 0.072(6) Uani 1 1 d DG . . . .
H2_4 H 0.045498 0.813647 0.014799 0.087 Uiso 1 1 calc R U . . .
C3_4 C 0.0619(4) 0.8054(3) 0.0743(3) 0.060(4) Uani 1 1 d DG . . . .
N4_4 N 0.0868(4) 0.8244(3) 0.0975(3) 0.052(4) Uani 1 1 d DG . . . .
C4A_4 C 0.1139(3) 0.8657(3) 0.0783(2) 0.056(4) Uani 1 1 d DG . . . .
C5_4 C 0.1402(4) 0.8859(4) 0.1015(2) 0.055(5) Uani 1 1 d DG . . . .
C6_4 C 0.1659(5) 0.9261(4) 0.0822(3) 0.055(5) Uani 1 1 d DG . . . .
C7_4 C 0.1667(5) 0.9477(3) 0.0387(3) 0.069(5) Uani 1 1 d DG . . . .
H7_4 H 0.184593 0.975379 0.025516 0.083 Uiso 1 1 calc R U . . .
C8_4 C 0.1418(5) 0.9286(3) 0.0155(3) 0.069(5) Uani 1 1 d DG . . . .
H8_4 H 0.142773 0.943269 -0.013748 0.083 Uiso 1 1 calc R U . . .
C8A_4 C 0.1147(4) 0.8874(3) 0.0346(2) 0.054(4) Uani 1 1 d DG . . . .
C1_5 C -0.0794(4) 0.6023(4) 0.2504(2) 0.077(6) Uani 1 1 d DG . . . .
C2_5 C -0.0789(4) 0.5598(4) 0.2363(3) 0.066(5) Uani 1 1 d DG . . . .
H2_5 H -0.099815 0.535886 0.255175 0.079 Uiso 1 1 calc R U . . .
C3_5 C -0.0472(4) 0.5516(3) 0.1937(3) 0.053(4) Uani 1 1 d DG . . . .
N4_5 N -0.0168(4) 0.5861(3) 0.1661(2) 0.052(4) Uani 1 1 d DG . . . .
C4A_5 C -0.0169(3) 0.6304(3) 0.17966(19) 0.049(4) Uani 1 1 d DG . . . .
C5_5 C 0.0139(4) 0.6668(3) 0.1517(2) 0.048(4) Uani 1 1 d DG . . . .
C6_5 C 0.0133(4) 0.7092(3) 0.1658(3) 0.050(4) Uani 1 1 d DG . . . .
C7_5 C -0.0184(5) 0.7174(3) 0.2084(3) 0.082(6) Uani 1 1 d DG . . . .
H7_5 H -0.018651 0.746779 0.217933 0.098 Uiso 1 1 calc R U . . .
C8_5 C -0.0488(5) 0.6829(4) 0.2360(3) 0.073(5) Uani 1 1 d DG . . . .
H8_5 H -0.070036 0.688829 0.264438 0.088 Uiso 1 1 calc R U . . .
C8A_5 C -0.0487(3) 0.6386(3) 0.2225(2) 0.074(5) Uani 1 1 d DG . . . .
C1_6 C -0.0002(4) 0.3955(3) 0.0120(3) 0.049(4) Uani 1 1 d DG . . . .
C2_6 C 0.0392(4) 0.4023(4) -0.0276(2) 0.056(5) Uani 1 1 d DG . . . .
H2_6 H 0.040823 0.384898 -0.049676 0.068 Uiso 1 1 calc R U . . .
C3_6 C 0.0773(4) 0.4353(4) -0.0357(2) 0.050(4) Uani 1 1 d DG . . . .
N4_6 N 0.0753(3) 0.4607(3) -0.0040(2) 0.051(4) Uani 1 1 d DG . . . .
C4A_6 C 0.0348(3) 0.4547(2) 0.0372(2) 0.053(4) Uani 1 1 d DG . . . .
C5_6 C 0.0315(4) 0.4806(3) 0.0704(2) 0.049(4) Uani 1 1 d DG . . . .
C6_6 C -0.0078(4) 0.4739(4) 0.1101(2) 0.051(4) Uani 1 1 d DG . . . .
C7_6 C -0.0460(4) 0.4409(4) 0.1182(2) 0.051(4) Uani 1 1 d DG . . . .
H7_6 H -0.073213 0.436416 0.145685 0.062 Uiso 1 1 calc R U . . .
C8_6 C -0.0439(4) 0.4155(4) 0.0865(2) 0.057(5) Uani 1 1 d DG . . . .
H8_6 H -0.069865 0.393678 0.092205 0.069 Uiso 1 1 calc R U . . .
C8A_6 C -0.0035(3) 0.4216(2) 0.0453(2) 0.050(4) Uani 1 1 d DG . . . .
C1_7 C 0.2959(5) 0.5941(4) -0.2001(2) 0.065(5) Uani 1 1 d DG . . . .
C2_7 C 0.3205(5) 0.6240(4) -0.1864(3) 0.070(6) Uani 1 1 d DG . . . .
H2_7 H 0.345183 0.644056 -0.206975 0.084 Uiso 1 1 calc R U . . .
C3_7 C 0.3092(5) 0.6250(4) -0.1416(3) 0.073(6) Uani 1 1 d DG . . . .
N4_7 N 0.2734(4) 0.5961(4) -0.1115(2) 0.066(4) Uani 1 1 d DG . . . .
C4A_7 C 0.2471(3) 0.5652(3) -0.12472(18) 0.051(4) Uani 1 1 d DG . . . .
C5_7 C 0.2097(4) 0.5352(4) -0.0943(2) 0.059(5) Uani 1 1 d DG . . . .
C6_7 C 0.1850(4) 0.5053(4) -0.1081(3) 0.049(4) Uani 1 1 d DG . . . .
C7_7 C 0.1964(4) 0.5043(4) -0.1529(3) 0.060(5) Uani 1 1 d DG . . . .
H7_7 H 0.179158 0.483661 -0.162189 0.072 Uiso 1 1 calc R U . . .
C8_7 C 0.2322(4) 0.5332(4) -0.1829(2) 0.050(4) Uani 1 1 d DG . . . .
H8_7 H 0.239317 0.532372 -0.212888 0.060 Uiso 1 1 calc R U . . .
C8A_7 C 0.2585(3) 0.5641(3) -0.16972(18) 0.055(5) Uani 1 1 d DG . . . .
C1_8 C 0.3962(4) 0.7110(4) 0.0379(3) 0.068(6) Uani 1 1 d DG . . . .
C2_8 C 0.3810(4) 0.6897(4) 0.0806(2) 0.046(4) Uani 1 1 d DG . . . .
H2_8 H 0.393816 0.699402 0.101403 0.055 Uiso 1 1 calc R U . . .
C3_8 C 0.3462(4) 0.6532(4) 0.0938(2) 0.047(4) Uani 1 1 d DG . . . .
N4_8 N 0.3274(4) 0.6390(3) 0.0640(2) 0.050(4) Uani 1 1 d DG . . . .
C4A_8 C 0.3421(3) 0.6606(3) 0.0197(2) 0.050(4) Uani 1 1 d DG . . . .
C5_8 C 0.3230(4) 0.6468(4) -0.0118(2) 0.053(5) Uani 1 1 d DG . . . .
C6_8 C 0.3382(5) 0.6682(4) -0.0546(2) 0.059(5) Uani 1 1 d DG . . . .
C7_8 C 0.3729(5) 0.7046(4) -0.0678(2) 0.066(6) Uani 1 1 d DG . . . .
H7_8 H 0.383260 0.719272 -0.097390 0.079 Uiso 1 1 calc R U . . .
C8_8 C 0.3918(5) 0.7189(4) -0.0379(2) 0.062(5) Uani 1 1 d DG . . . .
H8_8 H 0.414894 0.743439 -0.047094 0.075 Uiso 1 1 calc R U . . .
C8A_8 C 0.3771(3) 0.6972(3) 0.0064(2) 0.060(5) Uani 1 1 d DG . . . .
C1_9 C 0.1997(5) 0.4866(3) 0.3047(3) 0.060(5) Uani 1 1 d DG . . . .
C2_9 C 0.1877(5) 0.5056(4) 0.3422(2) 0.072(6) Uani 1 1 d DG . . . .
H2_9 H 0.172737 0.486743 0.369360 0.087 Uiso 1 1 calc R U . . .
C3_9 C 0.1977(5) 0.5534(4) 0.3404(2) 0.077(6) Uani 1 1 d DG . . . .
N4_9 N 0.2195(4) 0.5810(3) 0.3012(2) 0.054(4) Uani 1 1 d DG . . . .
C4A_9 C 0.2326(3) 0.5622(3) 0.2620(2) 0.053(4) Uani 1 1 d DG . . . .
C5_9 C 0.2555(4) 0.5898(3) 0.2211(2) 0.065(5) Uani 1 1 d DG . . . .
C6_9 C 0.2675(4) 0.5708(4) 0.1836(2) 0.042(4) Uani 1 1 d DG . . . .
C7_9 C 0.2575(4) 0.5230(4) 0.1854(2) 0.050(4) Uani 1 1 d DG . . . .
H7_9 H 0.265863 0.510008 0.159419 0.060 Uiso 1 1 calc R U . . .
C8_9 C 0.2357(4) 0.4954(3) 0.2246(3) 0.055(5) Uani 1 1 d DG . . . .
H8_9 H 0.229403 0.463346 0.225408 0.066 Uiso 1 1 calc R U . . .
C8A_9 C 0.2226(3) 0.5142(3) 0.2638(2) 0.055(4) Uani 1 1 d DG . . . .
C1_10 C 0.2709(6) 0.7172(4) 0.4731(2) 0.093(7) Uani 1 1 d DG . . . .
C2_10 C 0.3021(5) 0.7539(4) 0.4534(3) 0.075(6) Uani 1 1 d DG . . . .
H2_10 H 0.312728 0.771133 0.470507 0.090 Uiso 1 1 calc R U . . .
C3_10 C 0.3184(5) 0.7661(4) 0.4076(3) 0.062(5) Uani 1 1 d DG . . . .
N4_10 N 0.3033(5) 0.7413(4) 0.3826(2) 0.072(5) Uani 1 1 d DG . . . .
C4A_10 C 0.2714(3) 0.7030(3) 0.4020(2) 0.054(4) Uani 1 1 d DG . . . .
C5_10 C 0.2555(5) 0.6766(4) 0.3769(2) 0.064(5) Uani 1 1 d DG . . . .
C6_10 C 0.2243(5) 0.6399(4) 0.3966(3) 0.068(6) Uani 1 1 d DG . . . .
C7_10 C 0.2079(6) 0.6277(4) 0.4424(3) 0.098(8) Uani 1 1 d DG . . . .
H7_10 H 0.186422 0.602272 0.455799 0.118 Uiso 1 1 calc R U . . .
C8_10 C 0.2231(6) 0.6525(4) 0.4674(2) 0.082(6) Uani 1 1 d DG . . . .
H8_10 H 0.212084 0.643930 0.498053 0.098 Uiso 1 1 calc R U . . .
C8A_10 C 0.2550(4) 0.6908(3) 0.4480(2) 0.075(6) Uani 1 1 d DG . . . .
C1_11 C 0.4688(5) 0.9549(5) 0.2179(3) 0.090(6) Uani 1 1 d DG . . . .
C2_11 C 0.4691(5) 0.9991(4) 0.2288(4) 0.092(6) Uani 1 1 d DG . . . .
H2_11 H 0.487254 1.023173 0.207519 0.110 Uiso 1 1 calc R U . . .
C3_11 C 0.4425(5) 1.0087(4) 0.2717(4) 0.081(5) Uani 1 1 d DG . . . .
N4_11 N 0.4161(4) 0.9741(4) 0.3028(3) 0.069(4) Uani 1 1 d DG . . . .
C4A_11 C 0.4148(3) 0.9283(4) 0.2924(2) 0.069(5) Uani 1 1 d DG . . . .
C5_11 C 0.3876(4) 0.8920(4) 0.3238(3) 0.072(5) Uani 1 1 d DG . . . .
C6_11 C 0.3872(5) 0.8478(4) 0.3129(4) 0.079(5) Uani 1 1 d DG . . . .
C7_11 C 0.4139(6) 0.8382(4) 0.2700(4) 0.090(6) Uani 1 1 d DG . . . .
H7_11 H 0.413519 0.807625 0.262665 0.108 Uiso 1 1 calc R U . . .
C8_11 C 0.4403(5) 0.8728(4) 0.2389(3) 0.098(7) Uani 1 1 d DG . . . .
H8_11 H 0.457763 0.866086 0.210226 0.117 Uiso 1 1 calc R U . . .
C8A_11 C 0.4416(4) 0.9186(4) 0.2493(2) 0.089(6) Uani 1 1 d DG . . . .
C1_12 C 0.3940(5) 1.1865(4) 0.4390(4) 0.087(6) Uani 1 1 d DG . . . .
C2_12 C 0.3542(5) 1.1830(5) 0.4788(4) 0.089(6) Uani 1 1 d DG . . . .
H2_12 H 0.350152 1.204834 0.498168 0.107 Uiso 1 1 calc R U . . .
C3_12 C 0.3192(4) 1.1467(5) 0.4911(3) 0.085(6) Uani 1 1 d DG . . . .
N4_12 N 0.3247(4) 1.1149(4) 0.4633(3) 0.088(5) Uani 1 1 d DG . . . .
C4A_12 C 0.3652(3) 1.1179(3) 0.4219(3) 0.081(5) Uani 1 1 d DG . . . .
C5_12 C 0.3715(5) 1.0857(4) 0.3925(4) 0.070(5) Uani 1 1 d DG . . . .
C6_12 C 0.4113(5) 1.0892(4) 0.3527(3) 0.083(6) Uani 1 1 d DG . . . .
C7_12 C 0.4463(5) 1.1254(5) 0.3405(3) 0.071(5) Uani 1 1 d DG . . . .
H7_12 H 0.473740 1.127724 0.312924 0.085 Uiso 1 1 calc R U . . .
C8_12 C 0.4408(4) 1.1573(4) 0.3682(3) 0.084(6) Uani 1 1 d DG . . . .
H8_12 H 0.464271 1.181564 0.359632 0.100 Uiso 1 1 calc R U . . .
C8A_12 C 0.4004(3) 1.1543(3) 0.4096(3) 0.078(5) Uani 1 1 d DG . . . .
C1_13 C 0.6046(5) 0.8284(5) 0.2266(3) 0.094(6) Uani 1 1 d DG . . . .
C2_13 C 0.5836(5) 0.7861(4) 0.2469(4) 0.105(7) Uani 1 1 d DG . . . .
H2_13 H 0.591622 0.759209 0.231681 0.126 Uiso 1 1 calc R U . . .
C3_13 C 0.5500(5) 0.7826(4) 0.2906(4) 0.087(5) Uani 1 1 d DG . . . .
N4_13 N 0.5382(4) 0.8213(4) 0.3130(3) 0.087(5) Uani 1 1 d DG . . . .
C4A_13 C 0.5597(3) 0.8653(3) 0.2929(2) 0.071(5) Uani 1 1 d DG . . . .
C5_13 C 0.5484(4) 0.9058(4) 0.3153(3) 0.064(5) Uani 1 1 d DG . . . .
C6_13 C 0.5694(5) 0.9481(4) 0.2950(4) 0.066(5) Uani 1 1 d DG . . . .
C7_13 C 0.6030(5) 0.9517(4) 0.2513(4) 0.079(6) Uani 1 1 d DG . . . .
H7_13 H 0.617486 0.981036 0.237350 0.095 Uiso 1 1 calc R U . . .
C8_13 C 0.6148(5) 0.9130(4) 0.2289(3) 0.103(7) Uani 1 1 d DG . . . .
H8_13 H 0.637555 0.915680 0.199666 0.124 Uiso 1 1 calc R U . . .
C8A_13 C 0.5934(4) 0.8690(4) 0.2490(2) 0.093(6) Uani 1 1 d DG . . . .
C1_14 C 0.5868(4) 1.1094(4) 0.3844(3) 0.073(5) Uani 1 1 d DG . . . .
C2_14 C 0.6016(4) 1.0864(4) 0.3487(3) 0.079(6) Uani 1 1 d DG . . . .
H2_14 H 0.630742 1.096105 0.323809 0.095 Uiso 1 1 calc R U . . .
C3_14 C 0.5735(4) 1.0484(4) 0.3490(3) 0.064(5) Uani 1 1 d DG . . . .
N4_14 N 0.5313(4) 1.0341(3) 0.3849(3) 0.063(4) Uani 1 1 d DG . . . .
C4A_14 C 0.5153(3) 1.0569(3) 0.4223(2) 0.058(4) Uani 1 1 d DG . . . .
C5_14 C 0.4721(4) 1.0427(4) 0.4600(3) 0.060(5) Uani 1 1 d DG . . . .
C6_14 C 0.4573(4) 1.0656(4) 0.4958(3) 0.064(5) Uani 1 1 d DG . . . .
C7_14 C 0.4854(5) 1.1036(4) 0.4955(3) 0.071(5) Uani 1 1 d DG . . . .
H7_14 H 0.474963 1.119318 0.520268 0.085 Uiso 1 1 calc R U . . .
C8_14 C 0.5276(5) 1.1179(4) 0.4595(3) 0.074(6) Uani 1 1 d DG . . . .
H8_14 H 0.546264 1.143325 0.459772 0.089 Uiso 1 1 calc R U . . .
C8A_14 C 0.5435(3) 1.0951(3) 0.4221(3) 0.073(6) Uani 1 1 d DG . . . .
C1_15 C 0.2709(5) 1.0113(4) 0.6590(3) 0.069(5) Uani 1 1 d DG . . . .
C2_15 C 0.3148(5) 1.0369(4) 0.6388(3) 0.071(6) Uani 1 1 d DG . . . .
H2_15 H 0.324955 1.056453 0.654275 0.085 Uiso 1 1 calc R U . . .
C3_15 C 0.3451(4) 1.0343(4) 0.5948(3) 0.064(5) Uani 1 1 d DG . . . .
N4_15 N 0.3309(4) 1.0061(4) 0.5721(2) 0.061(4) Uani 1 1 d DG . . . .
C4A_15 C 0.2859(3) 0.9790(3) 0.5922(2) 0.060(5) Uani 1 1 d DG . . . .
C5_15 C 0.2705(4) 0.9493(4) 0.5695(3) 0.069(6) Uani 1 1 d DG . . . .
C6_15 C 0.2265(5) 0.9237(4) 0.5898(3) 0.068(5) Uani 1 1 d DG . . . .
C7_15 C 0.1962(4) 0.9263(4) 0.6337(3) 0.069(6) Uani 1 1 d DG . . . .
H7_15 H 0.165914 0.908450 0.647523 0.083 Uiso 1 1 calc R U . . .
C8_15 C 0.2105(4) 0.9545(4) 0.6564(3) 0.072(5) Uani 1 1 d DG . . . .
H8_15 H 0.190033 0.955864 0.685912 0.086 Uiso 1 1 calc R U . . .
C8A_15 C 0.2554(3) 0.9816(3) 0.6363(2) 0.069(5) Uani 1 1 d DG . . . .
C1_16 C 0.1251(4) 0.8122(4) 0.5018(2) 0.059(5) Uani 1 1 d DG . . . .
C2_16 C 0.1284(5) 0.8262(4) 0.5383(2) 0.055(5) Uani 1 1 d DG . . . .
H2_16 H 0.107643 0.812494 0.566054 0.066 Uiso 1 1 calc R U . . .
C3_16 C 0.1627(4) 0.8611(4) 0.5345(2) 0.051(4) Uani 1 1 d DG . . . .
N4_16 N 0.1929(4) 0.8811(3) 0.4944(3) 0.053(4) Uani 1 1 d DG . . . .
C4A_16 C 0.1906(3) 0.8671(3) 0.4562(2) 0.058(5) Uani 1 1 d DG . . . .
C5_16 C 0.2217(4) 0.8870(4) 0.4144(2) 0.060(5) Uani 1 1 d DG . . . .
C6_16 C 0.2184(5) 0.8730(5) 0.3779(2) 0.069(6) Uani 1 1 d DG . . . .
C7_16 C 0.1841(5) 0.8382(4) 0.3816(2) 0.068(5) Uani 1 1 d DG . . . .
H7_16 H 0.181933 0.828659 0.356302 0.081 Uiso 1 1 calc R U . . .
C8_16 C 0.1539(5) 0.8182(4) 0.4218(3) 0.065(5) Uani 1 1 d DG . . . .
H8_16 H 0.131198 0.794700 0.423932 0.078 Uiso 1 1 calc R U . . .
C8A_16 C 0.1562(3) 0.8321(3) 0.4599(2) 0.060(5) Uani 1 1 d DG . . . .
C1_17 C 0.3188(4) 1.0030(3) 0.2074(3) 0.052(4) Uani 1 1 d DG . . . .
C2_17 C 0.2995(4) 0.9941(3) 0.2518(3) 0.053(4) Uani 1 1 d DG . . . .
H2_17 H 0.299436 1.017748 0.268224 0.064 Uiso 1 1 calc R U . . .
C3_17 C 0.2798(4) 0.9496(4) 0.2731(2) 0.057(5) Uani 1 1 d DG . . . .
N4_17 N 0.2796(4) 0.9152(3) 0.2495(2) 0.050(3) Uani 1 1 d DG . . . .
C4A_17 C 0.2989(3) 0.9235(2) 0.2036(2) 0.049(4) Uani 1 1 d DG . . . .
C5_17 C 0.2989(4) 0.8887(3) 0.1784(3) 0.048(4) Uani 1 1 d DG . . . .
C6_17 C 0.3181(4) 0.8976(3) 0.1340(3) 0.049(4) Uani 1 1 d DG . . . .
C7_17 C 0.3379(4) 0.9420(4) 0.1128(2) 0.051(5) Uani 1 1 d DG . . . .
H7_17 H 0.351086 0.947976 0.082064 0.062 Uiso 1 1 calc R U . . .
C8_17 C 0.3380(4) 0.9765(3) 0.1363(2) 0.053(5) Uani 1 1 d DG . . . .
H8_17 H 0.351093 1.006197 0.121698 0.063 Uiso 1 1 calc R U . . .
C8A_17 C 0.3188(3) 0.9681(2) 0.1822(2) 0.046(4) Uani 1 1 d DG . . . .
C1_18 C 0.2490(4) 0.8009(3) 0.0149(2) 0.056(5) Uani 1 1 d DG . . . .
C2_18 C 0.2765(4) 0.8340(3) 0.0213(3) 0.062(5) Uani 1 1 d DG . . . .
H2_18 H 0.290859 0.858118 -0.002194 0.074 Uiso 1 1 calc R U . . .
C3_18 C 0.2836(4) 0.8324(3) 0.0629(3) 0.057(5) Uani 1 1 d DG . . . .
N4_18 N 0.2629(4) 0.7976(3) 0.0971(2) 0.048(3) Uani 1 1 d DG . . . .
C4A_18 C 0.2340(3) 0.7631(2) 0.09147(19) 0.048(4) Uani 1 1 d DG . . . .
C5_18 C 0.2120(4) 0.7270(3) 0.1263(2) 0.050(4) Uani 1 1 d DG . . . .
C6_18 C 0.1845(4) 0.6939(3) 0.1199(3) 0.046(4) Uani 1 1 d DG . . . .
C7_18 C 0.1774(4) 0.6955(3) 0.0783(3) 0.048(4) Uani 1 1 d DG . . . .
H7_18 H 0.158233 0.672554 0.074083 0.058 Uiso 1 1 calc R U . . .
C8_18 C 0.1980(4) 0.7303(3) 0.0441(3) 0.056(5) Uani 1 1 d DG . . . .
H8_18 H 0.192878 0.731165 0.016400 0.067 Uiso 1 1 calc R U . . .
C8A_18 C 0.2269(3) 0.7648(3) 0.0497(2) 0.052(4) Uani 1 1 d DG . . . .
C1_19 C 0.0583(5) 0.5926(3) 0.2958(2) 0.063(5) Uani 1 1 d DG . . . .
C2_19 C 0.0851(5) 0.6302(3) 0.2701(3) 0.062(5) Uani 1 1 d DG . . . .
H2_19 H 0.086295 0.657122 0.282453 0.075 Uiso 1 1 calc R U . . .
C3_19 C 0.1110(4) 0.6288(3) 0.2254(3) 0.058(4) Uani 1 1 d DG . . . .
N4_19 N 0.1096(4) 0.5899(3) 0.2073(2) 0.053(4) Uani 1 1 d DG . . . .
C4A_19 C 0.0826(3) 0.5504(3) 0.23306(18) 0.049(4) Uani 1 1 d DG . . . .
C5_19 C 0.0808(4) 0.5095(3) 0.2153(2) 0.046(4) Uani 1 1 d DG . . . .
C6_19 C 0.0540(4) 0.4719(3) 0.2409(3) 0.049(4) Uani 1 1 d DG . . . .
C7_19 C 0.0282(5) 0.4733(3) 0.2856(3) 0.064(5) Uani 1 1 d DG . . . .
H7_19 H 0.009776 0.447196 0.303216 0.077 Uiso 1 1 calc R U . . .
C8_19 C 0.0296(5) 0.5123(3) 0.3037(2) 0.069(6) Uani 1 1 d DG . . . .
H8_19 H 0.012239 0.512732 0.333758 0.083 Uiso 1 1 calc R U . . .
C8A_19 C 0.0566(3) 0.5517(3) 0.27799(18) 0.062(5) Uani 1 1 d DG . . . .
C1_20 C 0.0035(4) 0.3124(4) 0.1690(3) 0.065(5) Uani 1 1 d DG . . . .
C2_20 C -0.0063(4) 0.3374(4) 0.2027(3) 0.072(6) Uani 1 1 d DG . . . .
H2_20 H -0.035608 0.330911 0.228669 0.086 Uiso 1 1 calc R U . . .
C3_20 C 0.0271(4) 0.3729(4) 0.1989(3) 0.055(4) Uani 1 1 d DG . . . .
N4_20 N 0.0697(4) 0.3825(3) 0.1615(3) 0.059(4) Uani 1 1 d DG . . . .
C4A_20 C 0.0810(3) 0.3570(3) 0.1263(2) 0.057(4) Uani 1 1 d DG . . . .
C5_20 C 0.1249(4) 0.3660(4) 0.0874(3) 0.060(4) Uani 1 1 d DG . . . .
C6_20 C 0.1347(5) 0.3409(5) 0.0537(3) 0.078(6) Uani 1 1 d DG . . . .
C7_20 C 0.1012(5) 0.3054(4) 0.0575(3) 0.080(6) Uani 1 1 d DG . . . .
H7_20 H 0.108224 0.288190 0.034104 0.097 Uiso 1 1 calc R U . . .
C8_20 C 0.0587(5) 0.2958(4) 0.0949(3) 0.077(6) Uani 1 1 d DG . . . .
H8_20 H 0.036677 0.271838 0.097167 0.093 Uiso 1 1 calc R U . . .
C8A_20 C 0.0474(3) 0.3213(3) 0.1301(3) 0.065(5) Uani 1 1 d DG . . . .
C1_21 C 0.2893(5) 0.3975(5) -0.1249(3) 0.096(6) Uani 1 1 d DG . . . .
C2_21 C 0.2505(5) 0.3693(4) -0.0981(4) 0.093(6) Uani 1 1 d DG . . . .
H2_21 H 0.235225 0.349525 -0.109956 0.112 Uiso 1 1 calc R U . . .
C3_21 C 0.2331(5) 0.3696(4) -0.0529(4) 0.081(5) Uani 1 1 d DG . . . .
N4_21 N 0.2550(4) 0.3981(4) -0.0353(3) 0.080(4) Uani 1 1 d DG . . . .
C4A_21 C 0.2955(4) 0.4273(3) -0.0621(2) 0.078(5) Uani 1 1 d DG . . . .
C5_21 C 0.3191(5) 0.4568(4) -0.0449(3) 0.080(5) Uani 1 1 d DG . . . .
C6_21 C 0.3579(5) 0.4851(4) -0.0717(4) 0.089(6) Uani 1 1 d DG . . . .
C7_21 C 0.3753(5) 0.4848(5) -0.1169(4) 0.109(7) Uani 1 1 d DG . . . .
H7_21 H 0.402231 0.504313 -0.135242 0.131 Uiso 1 1 calc R U . . .
C8_21 C 0.3534(5) 0.4563(5) -0.1344(3) 0.115(7) Uani 1 1 d DG . . . .
H8_21 H 0.365460 0.456213 -0.164780 0.138 Uiso 1 1 calc R U . . .
C8A_21 C 0.3129(4) 0.4270(4) -0.1076(2) 0.099(6) Uani 1 1 d DG . . . .
C1_22 C 0.5010(5) 0.5905(5) -0.0131(4) 0.112(7) Uani 1 1 d DG . . . .
C2_22 C 0.4814(6) 0.5828(5) -0.0455(3) 0.106(7) Uani 1 1 d DG . . . .
H2_22 H 0.497054 0.596427 -0.074685 0.127 Uiso 1 1 calc R U . . .
C3_22 C 0.4379(5) 0.5544(5) -0.0354(3) 0.106(7) Uani 1 1 d DG . . . .
N4_22 N 0.4151(5) 0.5344(4) 0.0068(3) 0.083(5) Uani 1 1 d DG . . . .
C4A_22 C 0.4347(3) 0.5415(3) 0.0409(3) 0.081(6) Uani 1 1 d DG . . . .
C5_22 C 0.4121(4) 0.5210(4) 0.0848(3) 0.076(5) Uani 1 1 d DG . . . .
C6_22 C 0.4317(5) 0.5288(5) 0.1172(3) 0.069(5) Uani 1 1 d DG . . . .
C7_22 C 0.4752(5) 0.5572(5) 0.1071(4) 0.089(6) Uani 1 1 d DG . . . .
H7_22 H 0.488621 0.562404 0.129575 0.107 Uiso 1 1 calc R U . . .
C8_22 C 0.4981(5) 0.5772(5) 0.0649(4) 0.106(7) Uani 1 1 d DG . . . .
H8_22 H 0.527363 0.595982 0.058472 0.127 Uiso 1 1 calc R U . . .
C8A_22 C 0.4784(4) 0.5701(3) 0.0308(3) 0.094(6) Uani 1 1 d DG . . . .
C1_23 C 0.3463(6) 0.3992(3) 0.2877(3) 0.080(6) Uani 1 1 d DG . . . .
C2_23 C 0.3620(5) 0.4091(4) 0.2433(3) 0.072(5) Uani 1 1 d DG . . . .
H2_23 H 0.363580 0.384577 0.227056 0.086 Uiso 1 1 calc R U . . .
C3_23 C 0.3757(5) 0.4556(4) 0.2215(2) 0.067(5) Uani 1 1 d DG . . . .
N4_23 N 0.3734(4) 0.4913(3) 0.2446(2) 0.059(4) Uani 1 1 d DG . . . .
C4A_23 C 0.3570(3) 0.4824(3) 0.2906(2) 0.065(5) Uani 1 1 d DG . . . .
C5_23 C 0.3540(5) 0.5187(3) 0.3153(3) 0.067(5) Uani 1 1 d DG . . . .
C6_23 C 0.3383(6) 0.5088(4) 0.3598(3) 0.080(6) Uani 1 1 d DG . . . .
C7_23 C 0.3246(6) 0.4623(5) 0.3816(2) 0.080(6) Uani 1 1 d DG . . . .
H7_23 H 0.313768 0.455768 0.412374 0.096 Uiso 1 1 calc R U . . .
C8_23 C 0.3269(6) 0.4266(4) 0.3584(3) 0.090(7) Uani 1 1 d DG . . . .
H8_23 H 0.317389 0.395592 0.373354 0.108 Uiso 1 1 calc R U . . .
C8A_23 C 0.3433(4) 0.4356(3) 0.3125(3) 0.083(6) Uani 1 1 d DG . . . .
C1_24 C 0.3960(6) 0.6024(5) 0.4865(3) 0.109(8) Uani 1 1 d DG . . . .
C2_24 C 0.3691(6) 0.5707(5) 0.4772(4) 0.104(8) Uani 1 1 d DG . . . .
H2_24 H 0.353002 0.546412 0.499582 0.125 Uiso 1 1 calc R U . . .
C3_24 C 0.3654(5) 0.5742(4) 0.4344(4) 0.096(7) Uani 1 1 d DG . . . .
N4_24 N 0.3886(5) 0.6093(4) 0.4018(3) 0.074(4) Uani 1 1 d DG . . . .
C4A_24 C 0.4162(4) 0.6427(3) 0.4105(3) 0.080(5) Uani 1 1 d DG . . . .
C5_24 C 0.4403(5) 0.6796(4) 0.3775(3) 0.086(6) Uani 1 1 d DG . . . .
C6_24 C 0.4672(6) 0.7113(4) 0.3868(4) 0.080(6) Uani 1 1 d DG . . . .
C7_24 C 0.4708(6) 0.7078(5) 0.4297(5) 0.110(8) Uani 1 1 d DG . . . .
H7_24 H 0.489390 0.729893 0.435937 0.132 Uiso 1 1 calc R U . . .
C8_24 C 0.4477(6) 0.6727(5) 0.4622(4) 0.101(7) Uani 1 1 d DG . . . .
H8_24 H 0.450186 0.670838 0.490867 0.121 Uiso 1 1 calc R U . . .
C8A_24 C 0.4200(4) 0.6393(4) 0.4535(3) 0.086(6) Uani 1 1 d DG . . . .
C1_25 C -0.0622(10) 1.1266(9) 0.2797(5) 0.138(11) Uani 1 1 d DG . . . .
H1_25 H -0.072725 1.122580 0.310436 0.166 Uiso 1 1 calc R U . . .
C2_25 C -0.0058(8) 1.1279(9) 0.2566(7) 0.146(12) Uani 1 1 d DG . . . .
H2_25 H 0.022795 1.124995 0.271454 0.175 Uiso 1 1 calc R U . . .
C3_25 C 0.0095(7) 1.1335(9) 0.2126(7) 0.156(13) Uani 1 1 d DG . . . .
H3_25 H 0.048712 1.134140 0.196819 0.187 Uiso 1 1 calc R U . . .
C4_25 C -0.0316(9) 1.1381(7) 0.1912(5) 0.122(9) Uani 1 1 d DG . . . .
H4_25 H -0.020895 1.142122 0.160450 0.146 Uiso 1 1 calc R U . . .
C5_25 C -0.0880(8) 1.1369(7) 0.2137(7) 0.108(8) Uani 1 1 d DG . . . .
C6_25 C -0.1035(7) 1.1310(9) 0.2579(6) 0.144(11) Uani 1 1 d DG . . . .
H6_25 H -0.142699 1.130048 0.273638 0.173 Uiso 1 1 calc R U . . .
C1_26 C 0.2208(10) 0.4023(7) 0.1597(8) 0.169(14) Uani 1 1 d DG . . . .
H1_26 H 0.193866 0.429459 0.149233 0.203 Uiso 1 1 calc R U . . .
C2_26 C 0.2792(11) 0.4022(8) 0.1462(7) 0.143(10) Uani 1 1 d DG . . . .
H2_26 H 0.292791 0.429317 0.126072 0.171 Uiso 1 1 calc R U . . .
C3_26 C 0.3180(7) 0.3635(10) 0.1612(7) 0.147(11) Uani 1 1 d DG . . . .
H3_26 H 0.358392 0.363698 0.151814 0.177 Uiso 1 1 calc R U . . .
C4_26 C 0.2987(9) 0.3243(8) 0.1899(7) 0.152(12) Uani 1 1 d DG . . . .
H4_26 H 0.325806 0.297217 0.200255 0.183 Uiso 1 1 calc R U . . .
C5_26 C 0.2406(10) 0.3238(7) 0.2037(6) 0.119(8) Uani 1 1 d DG . . . .
C6_26 C 0.2015(7) 0.3627(9) 0.1888(7) 0.130(9) Uani 1 1 d DG . . . .
H6_26 H 0.161052 0.362521 0.198480 0.156 Uiso 1 1 calc R U . . .

loop_
_atom_site_aniso_label
_atom_site_aniso_U_11
_atom_site_aniso_U_22
_atom_site_aniso_U_33
_atom_site_aniso_U_23
_atom_site_aniso_U_13
_atom_site_aniso_U_12
F001 0.057(7) 0.068(7) 0.050(5) -0.019(5) -0.004(4) -0.031(6)
F002 0.061(7) 0.053(7) 0.056(5) 0.002(5) -0.016(5) -0.035(5)
F003 0.061(7) 0.075(8) 0.044(5) -0.003(5) -0.007(5) -0.041(5)
F004 0.074(7) 0.078(8) 0.045(5) 0.014(5) -0.034(5) -0.040(6)
F005 0.078(7) 0.050(6) 0.049(6) 0.001(5) -0.008(5) -0.037(6)
F006 0.068(7) 0.048(6) 0.038(4) -0.005(4) -0.009(4) -0.022(5)
F007 0.066(7) 0.072(7) 0.036(4) -0.001(5) -0.011(5) -0.035(6)
F008 0.051(7) 0.079(8) 0.051(6) 0.014(5) -0.012(5) -0.027(5)
F009 0.074(7) 0.060(7) 0.050(5) -0.008(5) -0.022(5) -0.024(6)
F010 0.066(7) 0.068(7) 0.057(6) -0.002(5) -0.026(5) -0.036(5)
F011 0.082(8) 0.076(8) 0.064(6) -0.008(6) -0.024(5) -0.044(6)
F012 0.095(8) 0.052(7) 0.081(7) 0.000(5) -0.035(6) -0.031(6)
F013 0.061(7) 0.077(8) 0.077(6) 0.004(6) -0.030(5) -0.012(6)
F014 0.074(7) 0.076(8) 0.061(6) -0.022(6) -0.014(5) -0.026(6)
F015 0.072(7) 0.041(6) 0.054(6) 0.002(4) -0.027(5) -0.025(5)
F016 0.077(8) 0.097(9) 0.103(7) -0.034(7) -0.035(7) -0.033(7)
F017 0.101(8) 0.079(8) 0.029(4) -0.003(5) -0.020(5) -0.034(6)
O018 0.072(9) 0.060(7) 0.059(7) -0.013(5) -0.022(6) -0.033(7)
O019 0.083(9) 0.055(7) 0.038(6) -0.004(5) -0.026(6) -0.030(7)
F020 0.074(8) 0.125(10) 0.052(5) -0.027(6) -0.005(5) -0.051(7)
F021 0.067(7) 0.128(11) 0.052(5) -0.004(6) -0.019(5) -0.024(7)
F022 0.055(7) 0.099(9) 0.059(6) -0.006(6) 0.008(5) -0.034(6)
N023 0.041(9) 0.047(9) 0.066(7) -0.013(6) -0.013(6) -0.016(7)
F025 0.060(7) 0.093(9) 0.065(6) -0.015(6) -0.015(5) -0.031(6)
Cl02 0.157(8) 0.156(8) 0.186(8) -0.059(7) -0.076(7) -0.011(7)
O027 0.081(9) 0.077(9) 0.043(6) 0.003(6) -0.026(6) -0.040(7)
O028 0.076(9) 0.071(10) 0.080(8) -0.020(7) -0.025(7) -0.028(7)
F029 0.075(7) 0.058(6) 0.066(6) 0.012(5) -0.023(5) -0.027(6)
O030 0.090(10) 0.059(8) 0.074(8) 0.008(6) -0.016(7) -0.041(8)
O031 0.051(8) 0.065(8) 0.058(7) -0.021(6) -0.016(6) -0.010(7)
O033 0.062(8) 0.078(10) 0.047(7) 0.002(6) -0.020(6) -0.042(7)
O036 0.111(11) 0.059(9) 0.051(7) 0.002(6) -0.035(7) -0.025(8)
O037 0.084(10) 0.081(11) 0.080(8) 0.010(8) -0.026(7) -0.043(8)
N038 0.042(9) 0.076(9) 0.048(6) -0.007(7) -0.016(6) -0.026(8)
O039 0.103(11) 0.094(11) 0.049(7) 0.018(7) -0.016(7) -0.057(9)
N040 0.056(9) 0.061(10) 0.051(7) 0.005(6) -0.020(7) -0.036(7)
O041 0.083(10) 0.067(9) 0.071(8) -0.023(7) -0.042(7) -0.018(7)
N042 0.044(9) 0.061(10) 0.049(7) -0.016(7) -0.017(6) -0.003(6)
F043 0.071(8) 0.122(11) 0.059(6) 0.002(6) -0.012(5) -0.044(7)
O044 0.068(9) 0.080(10) 0.050(7) 0.008(7) -0.025(6) -0.038(7)
N045 0.044(9) 0.059(9) 0.048(8) 0.002(7) -0.016(7) -0.015(7)
O048 0.091(12) 0.088(12) 0.093(10) -0.016(9) -0.004(8) -0.038(9)
O049 0.069(9) 0.077(10) 0.050(7) 0.005(6) -0.026(6) -0.036(7)
O052 0.096(11) 0.098(12) 0.071(9) -0.018(8) -0.030(8) -0.047(9)
O053 0.072(9) 0.081(11) 0.046(7) 0.016(7) -0.009(6) -0.030(7)
F054 0.079(9) 0.093(10) 0.112(9) 0.008(7) -0.024(7) -0.047(7)
N055 0.052(10) 0.079(11) 0.038(7) 0.004(6) -0.017(6) -0.016(7)
C056 0.051(11) 0.067(11) 0.035(8) 0.005(7) -0.029(6) -0.021(8)
O058 0.081(10) 0.123(12) 0.055(8) 0.027(7) -0.033(7) -0.061(8)
O061 0.096(10) 0.072(10) 0.059(6) -0.009(6) -0.022(7) -0.041(8)
O064 0.147(14) 0.073(11) 0.103(9) 0.010(7) -0.083(10) -0.045(10)
O066 0.081(10) 0.098(12) 0.060(7) -0.002(8) -0.022(7) -0.035(8)
O067 0.087(10) 0.080(10) 0.063(8) -0.006(7) -0.008(7) -0.058(8)
O068 0.106(11) 0.095(11) 0.056(6) -0.019(7) -0.017(7) -0.053(9)
O070 0.100(12) 0.097(12) 0.100(10) -0.037(9) -0.023(9) -0.044(10)
N078 0.045(9) 0.080(10) 0.067(7) -0.026(7) -0.029(7) -0.023(8)
N079 0.056(10) 0.056(11) 0.048(6) 0.021(7) -0.009(7) -0.022(8)
N084 0.072(10) 0.044(9) 0.058(7) -0.010(7) -0.014(7) -0.030(8)
N087 0.041(10) 0.077(10) 0.099(8) -0.029(8) -0.008(8) -0.014(9)
N088 0.069(10) 0.067(11) 0.037(7) 0.000(6) -0.023(6) -0.026(8)
O089 0.082(11) 0.156(15) 0.071(8) -0.055(9) 0.017(7) -0.061(10)
O090 0.133(13) 0.082(11) 0.085(9) -0.006(8) -0.075(9) -0.038(9)
O091 0.058(9) 0.108(12) 0.067(8) 0.001(8) -0.015(7) -0.042(8)
O092 0.084(10) 0.060(9) 0.065(8) -0.002(6) -0.024(7) -0.026(7)
N093 0.073(11) 0.073(12) 0.073(8) -0.023(8) -0.025(6) -0.028(9)
N094 0.047(9) 0.056(9) 0.058(8) -0.001(7) -0.029(7) -0.018(8)
O101 0.093(10) 0.106(12) 0.044(5) -0.014(7) -0.020(6) -0.045(8)
C103 0.051(12) 0.067(10) 0.065(8) -0.018(7) -0.016(8) -0.016(9)
O107 0.069(9) 0.075(9) 0.070(8) -0.017(7) -0.029(7) -0.010(8)
O108 0.065(9) 0.127(13) 0.054(6) -0.019(7) -0.022(6) -0.020(8)
O120 0.086(10) 0.138(14) 0.067(7) -0.021(8) -0.030(6) -0.046(9)
O122 0.112(11) 0.099(12) 0.102(10) -0.028(9) -0.026(8) -0.061(9)
C124 0.065(12) 0.052(12) 0.059(8) 0.009(8) -0.029(8) -0.033(9)
N126 0.067(11) 0.106(12) 0.055(7) -0.013(7) -0.037(7) -0.031(9)
O128 0.083(11) 0.093(12) 0.119(11) -0.006(9) -0.029(9) -0.034(8)
N135 0.096(12) 0.072(11) 0.036(8) 0.001(7) -0.015(8) -0.035(9)
N 0.041(9) 0.064(11) 0.050(6) -0.006(7) -0.003(6) -0.029(8)
O139 0.150(14) 0.107(13) 0.059(6) -0.006(8) -0.033(8) -0.059(11)
C146 0.036(11) 0.109(17) 0.084(11) 0.009(10) -0.035(8) -0.011(10)
N150 0.049(11) 0.064(11) 0.122(11) -0.040(8) -0.032(8) 0.002(8)
C158 0.056(11) 0.060(13) 0.084(12) -0.026(9) -0.036(9) -0.005(9)
C161 0.036(11) 0.067(10) 0.053(7) -0.003(6) -0.028(7) -0.017(9)
O164 0.138(14) 0.141(15) 0.050(8) -0.010(8) -0.003(8) -0.098(11)
O170 0.115(13) 0.091(13) 0.087(9) 0.022(9) 0.005(9) -0.007(10)
N176 0.064(12) 0.088(13) 0.092(9) 0.010(8) -0.021(8) -0.027(10)
C191 0.058(12) 0.034(10) 0.057(8) -0.019(7) -0.010(8) -0.003(8)
N192 0.082(12) 0.064(11) 0.100(9) -0.008(9) -0.038(10) -0.026(10)
C195 0.080(11) 0.075(14) 0.089(14) -0.035(9) -0.026(11) -0.027(9)
C201 0.084(16) 0.077(12) 0.080(12) 0.013(9) -0.006(11) -0.039(12)
C204 0.059(13) 0.15(2) 0.052(9) -0.014(10) -0.020(8) -0.010(12)
C205 0.080(14) 0.121(16) 0.043(8) 0.010(10) -0.025(9) -0.045(13)
C208 0.057(12) 0.063(13) 0.057(7) 0.004(9) -0.034(8) -0.014(9)
O209 0.125(15) 0.131(14) 0.107(12) 0.049(11) -0.032(10) -0.067(12)
O211 0.111(13) 0.145(15) 0.087(9) -0.056(9) -0.019(8) -0.004(11)
N213 0.075(11) 0.088(13) 0.052(8) -0.003(8) -0.019(8) -0.034(9)
O216 0.065(11) 0.130(13) 0.194(17) -0.102(13) -0.011(10) -0.025(10)
Cl21 0.270(15) 0.219(13) 0.300(16) -0.055(12) -0.185(14) -0.033(11)
N218 0.083(14) 0.098(15) 0.067(11) -0.004(9) 0.008(9) 0.006(9)
C220 0.064(13) 0.117(17) 0.050(8) -0.009(9) -0.016(8) -0.033(12)
C223 0.075(15) 0.058(11) 0.112(15) 0.017(10) -0.014(11) -0.022(12)
C227 0.074(12) 0.070(14) 0.065(8) -0.015(9) -0.031(7) -0.019(9)
N231 0.046(10) 0.091(11) 0.069(10) -0.012(8) -0.010(8) -0.020(8)
C247 0.066(13) 0.048(11) 0.069(9) -0.030(7) -0.027(8) -0.006(8)
C249 0.069(12) 0.069(13) 0.054(8) 0.001(8) -0.031(7) -0.019(9)
C253 0.12(2) 0.13(2) 0.076(10) -0.030(13) -0.022(12) -0.054(17)
C259 0.072(14) 0.089(15) 0.048(7) -0.009(9) -0.013(8) -0.042(11)
O269 0.217(19) 0.084(10) 0.087(10) -0.025(7) -0.035(11) -0.076(12)
O275 0.100(12) 0.106(13) 0.112(12) -0.048(9) -0.059(9) 0.014(9)
C276 0.083(14) 0.056(10) 0.054(7) 0.005(7) -0.040(9) -0.024(10)
C277 0.149(19) 0.061(13) 0.091(16) -0.016(9) -0.024(12) -0.045(13)
N278 0.077(11) 0.101(14) 0.071(8) -0.022(9) -0.043(7) -0.002(9)
O279 0.110(11) 0.123(13) 0.183(13) -0.047(9) -0.019(9) -0.082(10)
C281 0.055(12) 0.072(13) 0.059(8) 0.008(9) -0.019(8) -0.014(9)
O282 0.174(17) 0.111(15) 0.091(11) -0.027(9) -0.023(11) -0.076(12)
C283 0.049(13) 0.093(13) 0.085(10) 0.022(9) -0.028(9) -0.016(11)
C285 0.12(2) 0.15(2) 0.127(18) 0.034(13) -0.075(15) -0.086(17)
C291 0.093(16) 0.108(17) 0.092(14) 0.023(11) -0.062(12) -0.038(13)
N292 0.049(10) 0.104(14) 0.080(10) 0.006(9) -0.026(7) -0.017(9)
C297 0.075(13) 0.066(11) 0.075(12) -0.018(8) -0.038(10) -0.027(10)
C299 0.096(17) 0.138(19) 0.087(11) -0.030(12) -0.040(11) -0.039(15)
O302 0.32(2) 0.151(14) 0.108(11) -0.034(9) -0.093(14) -0.075(15)
C304 0.094(16) 0.095(17) 0.074(12) -0.021(11) -0.004(11) -0.063(13)
C311 0.090(15) 0.071(14) 0.073(9) -0.022(9) -0.031(10) -0.019(12)
C321 0.057(12) 0.070(14) 0.050(7) 0.023(8) -0.023(7) -0.016(9)
C322 0.039(12) 0.074(11) 0.091(9) -0.022(7) -0.030(9) -0.014(10)
C323 0.069(13) 0.077(14) 0.064(10) 0.017(9) -0.023(8) -0.031(10)
C324 0.088(17) 0.152(19) 0.051(9) -0.022(12) -0.028(9) -0.006(15)
O325 0.104(13) 0.156(16) 0.074(8) 0.007(8) -0.014(8) -0.052(11)
C326 0.099(13) 0.045(10) 0.101(14) 0.006(8) -0.073(10) -0.019(10)
C328 0.107(17) 0.082(15) 0.070(10) 0.003(8) -0.034(10) -0.039(13)
O330 0.093(12) 0.158(17) 0.101(11) -0.015(11) -0.017(9) -0.056(12)
C331 0.107(18) 0.071(15) 0.116(17) -0.022(10) -0.027(13) -0.035(12)
C345 0.087(14) 0.056(10) 0.053(9) 0.006(6) -0.033(9) -0.032(10)
C349 0.096(16) 0.109(17) 0.076(9) -0.030(10) -0.043(9) 0.000(11)
C355 0.117(17) 0.065(12) 0.043(7) 0.009(8) -0.016(9) -0.039(11)
C357 0.19(3) 0.131(17) 0.060(10) -0.038(11) -0.029(13) -0.041(19)
C363 0.088(18) 0.16(3) 0.103(15) 0.019(14) -0.037(14) -0.048(17)
C366 0.119(12) 0.106(18) 0.193(14) -0.045(11) -0.008(10) -0.076(11)
C367 0.19(3) 0.099(17) 0.137(19) -0.026(13) -0.115(18) -0.037(16)
C369 0.083(16) 0.123(17) 0.075(13) 0.016(11) -0.022(9) -0.064(12)
C370 0.13(2) 0.22(3) 0.064(12) -0.032(13) 0.014(12) -0.109(19)
C371 0.077(13) 0.058(12) 0.070(9) 0.000(8) -0.032(8) -0.027(9)
C380 0.110(13) 0.10(2) 0.112(15) -0.022(14) -0.021(10) -0.059(12)
C382 0.20(3) 0.146(18) 0.079(17) -0.026(16) 0.005(18) -0.09(2)
C383 0.14(2) 0.125(18) 0.048(13) -0.001(12) -0.011(12) -0.084(15)
C384 0.18(3) 0.14(3) 0.16(2) 0.031(18) -0.06(2) -0.09(2)
C385 0.061(15) 0.100(18) 0.085(10) 0.018(12) -0.002(11) 0.017(10)
C387 0.15(2) 0.060(11) 0.135(17) -0.027(10) -0.084(16) -0.023(14)
C388 0.15(2) 0.12(2) 0.112(18) -0.015(14) -0.006(16) -0.074(18)
O389 0.078(13) 0.127(16) 0.164(15) 0.019(11) 0.009(10) -0.039(10)
C390 0.098(18) 0.12(2) 0.093(13) -0.031(15) -0.004(12) -0.036(16)
C392 0.15(3) 0.23(3) 0.055(15) -0.028(15) -0.021(15) -0.02(2)
C394 0.30(4) 0.22(3) 0.098(17) -0.028(15) 0.00(2) -0.23(3)
C396 0.19(3) 0.22(3) 0.090(15) 0.039(16) 0.003(18) -0.08(2)
C397 0.069(11) 0.12(2) 0.16(2) -0.059(17) -0.045(13) -0.027(11)
C398 0.108(19) 0.062(16) 0.131(18) -0.009(14) -0.032(14) -0.028(14)
C402 0.12(2) 0.12(2) 0.13(2) -0.006(16) -0.052(16) -0.018(17)
C403 0.111(14) 0.11(2) 0.096(13) -0.009(14) -0.014(11) -0.059(13)
C404 0.10(2) 0.16(3) 0.126(19) 0.004(18) -0.053(17) -0.056(19)
C406 0.15(3) 0.063(16) 0.134(17) 0.036(13) -0.022(15) -0.027(17)
C408 0.40(6) 0.30(4) 0.061(12) -0.044(18) -0.006(19) -0.24(4)
C411 0.113(18) 0.119(19) 0.046(10) 0.009(12) -0.009(10) -0.043(15)
C412 0.18(2) 0.063(14) 0.107(16) -0.002(11) -0.054(14) -0.053(16)
C415 0.17(3) 0.21(2) 0.068(13) -0.045(13) -0.034(13) -0.03(2)
C418 0.111(18) 0.11(2) 0.085(13) 0.005(13) 0.002(11) -0.064(15)
C419 0.16(2) 0.087(17) 0.115(19) -0.031(14) -0.005(16) -0.080(17)
C421 0.24(3) 0.138(19) 0.080(17) -0.004(14) -0.07(2) -0.08(2)
C424 0.48(7) 0.25(4) 0.15(3) 0.04(2) -0.10(4) -0.32(5)
C425 0.134(16) 0.053(15) 0.105(16) -0.006(12) -0.050(12) -0.009(12)
C429 0.13(2) 0.121(17) 0.074(12) 0.009(11) -0.043(13) -0.056(16)
C430 0.37(2) 0.161(15) 0.138(18) -0.020(11) -0.116(17) -0.077(15)
C431 0.17(2) 0.10(2) 0.21(3) -0.08(2) 0.028(18) -0.097(18)
C433 0.19(3) 0.16(2) 0.083(15) 0.033(14) -0.073(17) -0.09(2)
C436 0.15(2) 0.14(2) 0.12(2) -0.015(12) -0.081(14) -0.021(17)
C437 0.074(16) 0.21(3) 0.054(11) -0.032(14) -0.010(10) -0.018(16)
C442 0.34(5) 0.082(13) 0.156(19) -0.004(13) -0.13(2) -0.07(2)
C445 0.19(4) 0.157(19) 0.16(3) -0.04(2) 0.02(3) 0.01(2)
C446 0.48(7) 0.31(4) 0.056(17) 0.01(2) -0.09(3) -0.27(5)
C448 0.29(5) 0.28(4) 0.14(3) -0.09(3) -0.07(3) -0.08(4)
C3 0.075(14) 0.099(15) 0.062(8) -0.002(9) -0.043(9) -0.026(10)
C4 0.068(14) 0.092(14) 0.089(11) -0.013(10) -0.019(9) -0.028(11)
C78 0.082(15) 0.052(14) 0.099(10) -0.023(9) -0.028(11) -0.004(10)
C7 0.062(15) 0.116(13) 0.136(13) -0.069(10) -0.019(10) -0.035(12)
C9 0.096(16) 0.18(3) 0.099(14) 0.003(17) -0.018(12) -0.051(18)
C30 0.20(3) 0.24(3) 0.095(17) -0.07(2) 0.055(16) -0.18(2)
C39 0.24(4) 0.050(14) 0.24(3) -0.005(17) -0.17(3) -0.026(19)
C41 0.22(4) 0.21(5) 0.26(5) -0.12(4) -0.05(3) 0.05(3)
C49 0.28(4) 0.20(3) 0.084(17) -0.043(19) 0.02(2) -0.20(3)
C64 0.25(3) 0.38(5) 0.09(2) -0.11(3) 0.04(2) -0.21(4)
C100 0.25(4) 0.32(6) 0.19(4) -0.05(4) -0.05(4) 0.00(4)
C107 0.127(16) 0.20(2) 0.234(17) 0.017(16) -0.003(11) -0.064(15)
C118 0.18(3) 0.11(2) 0.12(2) 0.004(13) -0.037(17) -0.08(2)
C123 0.17(2) 0.31(4) 0.29(2) 0.11(3) 0.04(2) 0.01(3)
C157 0.33(5) 0.39(6) 0.15(4) -0.07(4) 0.08(3) -0.03(4)
O2 0.198(19) 0.112(15) 0.056(7) -0.019(9) -0.030(9) 0.022(13)
C2 0.21(3) 0.15(2) 0.089(15) -0.055(15) -0.022(17) -0.01(2)
C1 0.14(2) 0.20(3) 0.13(2) 0.046(19) -0.02(2) -0.10(2)
C10 0.12(2) 0.16(3) 0.18(2) 0.056(19) -0.031(17) -0.07(2)
C17 0.15(3) 0.19(3) 0.105(18) -0.08(2) -0.021(18) -0.05(2)
C32 0.27(4) 0.11(2) 0.079(13) -0.044(14) -0.063(18) 0.03(2)
C23 0.43(6) 0.13(2) 0.074(13) -0.060(15) -0.07(2) 0.05(3)
C24 0.42(6) 0.12(3) 0.121(18) -0.09(2) 0.08(3) -0.02(3)
C27 0.18(3) 0.15(3) 0.096(19) -0.040(16) -0.044(15) -0.02(2)
C34 0.20(3) 0.09(2) 0.20(2) 0.016(19) -0.07(2) -0.04(2)
C37 0.17(3) 0.19(4) 0.21(4) 0.01(3) -0.06(3) -0.08(3)
C31 0.37(2) 0.16(2) 0.18(2) 0.000(14) -0.141(15) -0.075(17)
C22 0.23(4) 0.32(4) 0.11(2) -0.08(3) -0.08(2) -0.10(4)
C33 0.78(13) 0.27(5) 0.07(2) -0.04(3) -0.12(5) -0.16(7)
C42 0.79(14) 0.13(2) 0.09(2) -0.046(17) -0.16(4) 0.03(4)
C44 0.21(3) 0.23(4) 0.075(14) 0.039(19) 0.020(18) -0.07(2)
C43 0.26(5) 0.14(3) 0.17(3) 0.02(2) -0.06(3) -0.09(3)
C46 0.23(4) 0.158(19) 0.082(18) 0.009(15) -0.04(2) -0.06(2)
C48 0.37(2) 0.19(3) 0.21(3) 0.03(2) -0.150(19) -0.084(19)
C50 0.38(7) 0.24(5) 0.19(3) -0.05(3) -0.08(4) -0.20(5)
C47 0.36(2) 0.15(2) 0.15(2) -0.023(13) -0.108(18) -0.049(18)
C54 0.55(10) 0.15(4) 0.25(5) -0.16(4) 0.16(6) -0.06(5)
C51 0.23(3) 0.25(3) 0.23(3) 0.05(2) 0.02(2) 0.01(2)
C73 0.41(6) 0.18(5) 0.20(4) -0.13(4) 0.16(4) -0.07(4)
C1_1 0.065(13) 0.096(15) 0.055(7) -0.003(9) -0.025(7) -0.013(10)
C2_1 0.068(13) 0.080(14) 0.046(8) 0.017(9) -0.026(8) -0.017(10)
C3_1 0.059(12) 0.084(14) 0.049(8) 0.011(8) -0.021(7) -0.016(9)
N4_1 0.053(10) 0.074(12) 0.055(8) 0.012(8) -0.020(6) -0.010(7)
C4A_1 0.057(12) 0.073(13) 0.056(7) 0.010(8) -0.017(7) -0.010(9)
C5_1 0.060(12) 0.098(15) 0.059(8) 0.009(9) -0.018(8) -0.026(10)
C6_1 0.045(11) 0.093(15) 0.077(9) 0.000(9) -0.028(7) -0.009(9)
C7_1 0.054(12) 0.093(16) 0.074(9) 0.004(10) -0.033(8) -0.008(10)
C8_1 0.065(14) 0.100(16) 0.079(11) 0.001(11) -0.032(9) -0.018(11)
C8A_1 0.056(12) 0.092(15) 0.063(7) 0.000(9) -0.025(7) -0.009(9)
C1_2 0.053(12) 0.081(14) 0.065(8) 0.025(9) -0.033(8) -0.021(9)
C2_2 0.064(13) 0.112(17) 0.061(8) 0.017(9) -0.042(8) -0.043(11)
C3_2 0.054(12) 0.090(15) 0.066(8) 0.004(9) -0.015(8) -0.025(10)
N4_2 0.049(9) 0.062(11) 0.061(6) 0.015(7) -0.019(6) -0.014(8)
C4A_2 0.047(11) 0.077(14) 0.065(7) 0.016(8) -0.021(7) -0.019(9)
C5_2 0.050(11) 0.064(13) 0.056(7) 0.014(8) -0.016(7) -0.017(9)
C6_2 0.062(12) 0.076(14) 0.058(7) 0.024(8) -0.018(8) -0.030(10)
C7_2 0.076(14) 0.100(16) 0.049(10) 0.029(9) -0.019(9) -0.050(11)
C8_2 0.067(13) 0.066(14) 0.056(7) 0.024(9) -0.023(8) -0.023(10)
C8A_2 0.037(10) 0.071(13) 0.055(7) 0.025(8) -0.029(7) -0.011(8)
C1_3 0.046(11) 0.049(8) 0.055(7) 0.003(6) -0.023(8) -0.022(8)
C2_3 0.058(12) 0.064(10) 0.057(8) -0.004(7) -0.023(9) -0.025(10)
C3_3 0.045(11) 0.056(9) 0.054(7) -0.006(7) -0.024(8) -0.010(9)
N4_3 0.066(10) 0.056(10) 0.060(6) -0.005(6) -0.034(7) -0.024(8)
C4A_3 0.060(12) 0.056(9) 0.060(6) 0.000(6) -0.028(8) -0.030(9)
C5_3 0.045(11) 0.062(8) 0.058(6) 0.007(6) -0.019(8) -0.023(9)
C6_3 0.038(11) 0.080(10) 0.055(7) 0.005(7) -0.022(8) -0.022(9)
C7_3 0.051(12) 0.080(10) 0.058(8) 0.000(7) -0.038(9) -0.021(10)
C8_3 0.043(11) 0.065(11) 0.056(7) -0.009(6) -0.029(8) -0.014(9)
C8A_3 0.042(11) 0.053(8) 0.053(6) -0.001(6) -0.017(7) -0.020(8)
C1_4 0.110(17) 0.055(13) 0.095(11) -0.006(8) -0.064(11) -0.020(11)
C2_4 0.114(16) 0.049(12) 0.082(9) -0.017(8) -0.059(11) -0.019(10)
C3_4 0.054(12) 0.048(11) 0.081(9) -0.020(7) -0.030(9) 0.004(8)
N4_4 0.058(10) 0.038(9) 0.062(8) -0.023(6) -0.024(7) 0.008(6)
C4A_4 0.048(11) 0.057(11) 0.064(8) -0.016(7) -0.020(8) -0.002(8)
C5_4 0.073(13) 0.049(11) 0.049(7) -0.012(7) -0.018(8) -0.016(9)
C6_4 0.065(12) 0.050(11) 0.057(8) -0.003(7) -0.027(9) -0.015(9)
C7_4 0.097(16) 0.060(13) 0.063(8) 0.001(8) -0.037(10) -0.026(11)
C8_4 0.105(16) 0.051(12) 0.063(10) -0.018(8) -0.035(10) -0.012(10)
C8A_4 0.063(12) 0.044(11) 0.061(8) -0.030(7) -0.023(8) 0.005(8)
C1_5 0.067(13) 0.120(14) 0.054(8) -0.028(8) -0.007(8) -0.032(11)
C2_5 0.054(12) 0.106(14) 0.043(8) -0.015(8) -0.012(8) -0.026(10)
C3_5 0.055(11) 0.080(11) 0.037(8) -0.006(7) -0.028(7) -0.020(8)
N4_5 0.046(9) 0.061(9) 0.055(8) -0.015(6) -0.022(7) -0.007(7)
C4A_5 0.034(10) 0.073(10) 0.048(7) -0.020(7) -0.017(6) -0.011(8)
C5_5 0.026(10) 0.069(10) 0.058(8) -0.019(7) -0.018(6) -0.010(8)
C6_5 0.034(10) 0.077(10) 0.057(8) -0.021(6) -0.032(7) -0.008(8)
C7_5 0.083(15) 0.114(15) 0.065(9) -0.042(9) -0.015(9) -0.028(12)
C8_5 0.060(13) 0.116(14) 0.055(10) -0.043(9) -0.009(9) -0.019(10)
C8A_5 0.056(13) 0.113(13) 0.062(8) -0.035(8) -0.007(8) -0.026(10)
C1_6 0.053(10) 0.052(11) 0.055(8) 0.005(7) -0.043(6) -0.009(8)
C2_6 0.063(11) 0.067(13) 0.056(8) -0.018(9) -0.029(7) -0.018(9)
C3_6 0.053(10) 0.053(11) 0.055(7) 0.000(7) -0.038(7) -0.009(8)
N4_6 0.065(9) 0.043(9) 0.051(6) 0.007(6) -0.027(6) -0.018(7)
C4A_6 0.056(11) 0.059(12) 0.052(7) 0.002(7) -0.030(6) -0.020(8)
C5_6 0.053(10) 0.056(11) 0.050(7) 0.001(7) -0.024(6) -0.024(8)
C6_6 0.068(11) 0.044(11) 0.042(7) 0.007(7) -0.023(7) -0.017(8)
C7_6 0.053(11) 0.056(12) 0.045(9) 0.009(8) -0.019(8) -0.019(8)
C8_6 0.069(12) 0.047(12) 0.060(8) 0.006(8) -0.022(7) -0.026(10)
C8A_6 0.062(11) 0.048(11) 0.049(7) 0.002(7) -0.030(7) -0.014(8)
C1_7 0.084(14) 0.076(14) 0.042(6) -0.007(8) -0.015(8) -0.034(10)
C2_7 0.081(14) 0.097(16) 0.042(7) -0.010(9) -0.010(8) -0.044(12)
C3_7 0.083(14) 0.100(16) 0.046(7) -0.018(9) -0.003(8) -0.048(11)
N4_7 0.064(11) 0.086(12) 0.058(8) -0.012(8) -0.015(7) -0.033(8)
C4A_7 0.039(10) 0.076(12) 0.040(6) -0.009(7) -0.016(6) -0.011(8)
C5_7 0.057(12) 0.085(13) 0.041(6) -0.009(8) -0.012(7) -0.027(9)
C6_7 0.038(10) 0.054(11) 0.057(7) -0.015(7) -0.020(7) 0.002(7)
C7_7 0.067(13) 0.067(14) 0.056(7) -0.010(8) -0.025(8) -0.021(9)
C8_7 0.043(11) 0.059(12) 0.052(9) -0.020(8) -0.015(7) -0.004(8)
C8A_7 0.065(12) 0.064(12) 0.041(6) -0.007(7) -0.018(7) -0.020(9)
C1_8 0.085(14) 0.068(13) 0.066(8) 0.002(8) -0.025(9) -0.048(10)
C2_8 0.037(10) 0.041(11) 0.066(8) -0.002(7) -0.019(8) -0.016(8)
C3_8 0.042(11) 0.049(11) 0.058(7) 0.001(7) -0.022(7) -0.023(8)
N4_8 0.036(9) 0.064(10) 0.054(6) -0.007(7) -0.006(6) -0.026(7)
C4A_8 0.027(10) 0.070(12) 0.052(6) -0.009(7) 0.003(7) -0.023(8)
C5_8 0.042(11) 0.070(12) 0.052(6) -0.013(7) -0.001(7) -0.028(9)
C6_8 0.049(12) 0.084(13) 0.048(7) -0.008(8) 0.000(8) -0.036(9)
C7_8 0.063(13) 0.094(15) 0.049(9) 0.004(9) -0.011(9) -0.050(11)
C8_8 0.067(13) 0.067(14) 0.060(8) 0.001(8) -0.014(8) -0.039(10)
C8A_8 0.064(13) 0.069(13) 0.058(7) -0.003(8) -0.017(8) -0.036(9)
C1_9 0.053(12) 0.062(10) 0.066(7) -0.002(7) -0.010(8) -0.028(9)
C2_9 0.096(16) 0.058(11) 0.069(9) 0.002(8) -0.020(10) -0.039(11)
C3_9 0.121(17) 0.068(11) 0.054(7) 0.016(7) -0.027(9) -0.058(12)
N4_9 0.052(9) 0.056(10) 0.053(6) 0.008(6) -0.023(7) -0.016(8)
C4A_9 0.041(11) 0.056(9) 0.064(6) 0.000(6) -0.013(8) -0.025(9)
C5_9 0.086(14) 0.064(9) 0.061(7) 0.000(7) -0.017(9) -0.052(10)
C6_9 0.023(9) 0.050(9) 0.056(7) 0.003(6) -0.021(7) -0.011(8)
C7_9 0.044(11) 0.048(10) 0.061(8) -0.006(7) -0.011(8) -0.018(9)
C8_9 0.058(12) 0.055(11) 0.062(7) 0.004(7) -0.024(8) -0.031(10)
C8A_9 0.047(11) 0.064(10) 0.062(7) -0.002(7) -0.013(8) -0.032(9)
C1_10 0.143(19) 0.084(15) 0.057(7) -0.010(9) -0.028(10) -0.031(13)
C2_10 0.103(16) 0.061(14) 0.062(7) -0.018(8) -0.026(9) -0.005(10)
C3_10 0.054(12) 0.072(13) 0.063(8) -0.010(8) -0.032(8) 0.000(8)
N4_10 0.089(12) 0.080(12) 0.049(8) -0.006(7) -0.018(8) -0.026(9)
C4A_10 0.057(12) 0.061(11) 0.040(6) 0.004(7) -0.022(8) -0.002(8)
C5_10 0.077(13) 0.076(13) 0.043(6) 0.009(7) -0.024(8) -0.026(10)
C6_10 0.090(15) 0.081(13) 0.032(7) -0.005(7) -0.005(8) -0.033(10)
C7_10 0.14(2) 0.13(2) 0.033(7) 0.009(9) -0.011(10) -0.078(16)
C8_10 0.125(18) 0.089(15) 0.029(9) 0.004(9) -0.015(10) -0.035(12)
C8A_10 0.102(16) 0.081(14) 0.045(7) 0.010(8) -0.035(9) -0.023(11)
C1_11 0.053(14) 0.124(15) 0.083(9) 0.001(9) -0.019(10) -0.015(12)
C2_11 0.061(14) 0.116(15) 0.086(10) 0.010(10) -0.021(10) -0.018(13)
C3_11 0.050(13) 0.099(13) 0.088(10) 0.010(8) -0.034(10) -0.006(10)
N4_11 0.040(10) 0.091(10) 0.070(9) 0.003(7) -0.034(7) 0.006(8)
C4A_11 0.034(11) 0.098(11) 0.072(8) 0.004(8) -0.033(8) 0.000(9)
C5_11 0.043(12) 0.108(12) 0.070(9) 0.006(8) -0.037(8) -0.017(10)
C6_11 0.056(13) 0.120(13) 0.070(9) -0.001(8) -0.032(9) -0.028(11)
C7_11 0.084(16) 0.124(16) 0.064(9) 0.006(9) -0.035(10) -0.024(13)
C8_11 0.108(18) 0.137(16) 0.054(11) -0.005(10) -0.023(11) -0.041(14)
C8A_11 0.071(15) 0.123(14) 0.074(9) 0.000(9) -0.027(9) -0.026(12)
C1_12 0.066(14) 0.084(15) 0.112(13) -0.005(10) -0.026(9) -0.020(11)
C2_12 0.038(12) 0.096(16) 0.121(13) 0.002(11) -0.027(9) -0.001(10)
C3_12 0.053(12) 0.113(17) 0.087(11) 0.015(9) -0.039(8) -0.018(10)
N4_12 0.064(11) 0.110(15) 0.084(9) 0.017(8) -0.030(7) -0.023(10)
C4A_12 0.073(14) 0.083(14) 0.086(10) 0.020(9) -0.034(8) -0.030(10)
C5_12 0.056(12) 0.061(13) 0.091(10) 0.022(8) -0.037(8) -0.015(9)
C6_12 0.077(14) 0.077(14) 0.088(11) 0.021(9) -0.032(9) -0.021(10)
C7_12 0.051(12) 0.056(13) 0.085(12) 0.021(9) -0.023(10) 0.001(9)
C8_12 0.075(14) 0.076(16) 0.093(12) 0.019(10) -0.028(9) -0.023(12)
C8A_12 0.062(13) 0.071(14) 0.097(11) 0.010(9) -0.031(9) -0.016(10)
C1_13 0.065(15) 0.160(16) 0.084(10) -0.046(10) -0.035(9) -0.027(12)
C2_13 0.056(15) 0.158(17) 0.124(12) -0.060(12) -0.024(10) -0.028(13)
C3_13 0.044(13) 0.121(13) 0.121(12) -0.050(9) -0.029(9) -0.022(11)
N4_13 0.067(12) 0.115(12) 0.104(12) -0.034(9) -0.029(9) -0.038(10)
C4A_13 0.040(12) 0.107(12) 0.079(9) -0.024(9) -0.025(8) -0.018(10)
C5_13 0.039(11) 0.098(11) 0.067(8) -0.015(8) -0.025(7) -0.020(9)
C6_13 0.046(12) 0.101(12) 0.060(9) -0.006(8) -0.024(8) -0.024(10)
C7_13 0.054(13) 0.105(15) 0.068(9) -0.005(9) -0.014(9) -0.008(12)
C8_13 0.089(18) 0.143(17) 0.073(13) -0.029(10) 0.003(12) -0.032(14)
C8A_13 0.074(15) 0.146(15) 0.077(10) -0.035(10) -0.025(9) -0.034(13)
C1_14 0.057(12) 0.072(14) 0.099(11) -0.019(10) -0.018(8) -0.027(10)
C2_14 0.077(14) 0.074(14) 0.087(12) -0.008(10) -0.020(10) -0.024(11)
C3_14 0.043(11) 0.051(12) 0.091(9) -0.004(9) -0.021(7) 0.003(8)
N4_14 0.057(10) 0.065(11) 0.078(8) -0.002(7) -0.035(6) -0.015(8)
C4A_14 0.060(11) 0.051(11) 0.072(8) 0.007(8) -0.041(7) -0.016(8)
C5_14 0.064(12) 0.054(12) 0.073(9) -0.005(8) -0.030(7) -0.022(9)
C6_14 0.068(12) 0.068(13) 0.071(9) -0.009(9) -0.036(7) -0.023(9)
C7_14 0.065(13) 0.079(14) 0.090(11) -0.029(11) -0.035(8) -0.022(10)
C8_14 0.064(13) 0.071(15) 0.102(11) -0.026(10) -0.031(8) -0.018(10)
C8A_14 0.064(12) 0.075(14) 0.090(10) -0.019(9) -0.019(8) -0.030(10)
C1_15 0.057(12) 0.084(15) 0.069(8) -0.010(9) -0.029(7) -0.009(9)
C2_15 0.074(13) 0.093(16) 0.065(8) -0.020(10) -0.032(7) -0.025(10)
C3_15 0.058(11) 0.078(14) 0.065(8) -0.008(9) -0.032(7) -0.011(9)
N4_15 0.055(9) 0.077(11) 0.053(8) -0.007(7) -0.020(7) -0.011(7)
C4A_15 0.054(11) 0.075(13) 0.056(8) -0.007(8) -0.028(7) -0.009(8)
C5_15 0.072(13) 0.092(15) 0.051(7) -0.017(9) -0.012(7) -0.030(10)
C6_15 0.056(12) 0.099(16) 0.056(8) -0.013(9) -0.016(7) -0.026(10)
C7_15 0.047(12) 0.103(16) 0.058(8) -0.017(10) -0.007(8) -0.023(11)
C8_15 0.064(13) 0.101(16) 0.058(10) -0.003(10) -0.027(9) -0.025(10)
C8A_15 0.055(12) 0.099(15) 0.060(8) -0.014(9) -0.021(7) -0.022(10)
C1_16 0.076(13) 0.056(12) 0.054(7) 0.007(8) -0.027(8) -0.029(9)
C2_16 0.063(12) 0.060(12) 0.050(8) 0.006(8) -0.029(8) -0.024(9)
C3_16 0.042(11) 0.052(12) 0.062(7) 0.001(8) -0.028(7) -0.006(8)
N4_16 0.050(9) 0.053(10) 0.066(6) -0.004(7) -0.030(6) -0.014(7)
C4A_16 0.058(12) 0.066(12) 0.062(6) 0.006(8) -0.031(7) -0.027(9)
C5_16 0.056(12) 0.068(13) 0.060(7) -0.002(8) -0.018(8) -0.026(9)
C6_16 0.071(13) 0.098(14) 0.053(7) 0.005(8) -0.026(8) -0.044(11)
C7_16 0.078(14) 0.077(14) 0.060(8) 0.010(9) -0.034(9) -0.036(10)
C8_16 0.067(13) 0.084(15) 0.058(7) 0.003(9) -0.035(8) -0.033(11)
C8A_16 0.072(12) 0.066(13) 0.054(7) 0.011(8) -0.035(8) -0.033(9)
C1_17 0.050(11) 0.056(9) 0.062(7) -0.006(6) -0.028(8) -0.019(8)
C2_17 0.054(12) 0.065(11) 0.061(7) -0.009(7) -0.034(8) -0.029(9)
C3_17 0.054(12) 0.071(11) 0.058(7) -0.002(6) -0.027(8) -0.027(9)
N4_17 0.043(9) 0.043(9) 0.068(6) 0.005(6) -0.031(7) -0.007(7)
C4A_17 0.044(11) 0.043(9) 0.067(7) -0.001(6) -0.027(8) -0.010(8)
C5_17 0.043(10) 0.039(9) 0.067(7) 0.000(6) -0.027(8) -0.011(8)
C6_17 0.054(11) 0.038(9) 0.065(7) -0.004(7) -0.032(8) -0.014(8)
C7_17 0.065(12) 0.045(10) 0.055(9) -0.007(7) -0.025(9) -0.021(9)
C8_17 0.059(12) 0.043(11) 0.064(7) -0.011(7) -0.011(8) -0.028(9)
C8A_17 0.034(10) 0.052(9) 0.061(7) -0.010(6) -0.020(7) -0.014(8)
C1_18 0.059(12) 0.053(11) 0.059(7) -0.012(7) -0.015(8) -0.011(9)
C2_18 0.071(13) 0.067(13) 0.049(8) -0.017(8) 0.002(9) -0.029(10)
C3_18 0.062(12) 0.053(11) 0.058(8) -0.014(7) -0.009(8) -0.016(9)
N4_18 0.048(9) 0.044(9) 0.052(7) -0.021(6) -0.005(7) -0.007(6)
C4A_18 0.040(10) 0.051(10) 0.056(7) -0.017(6) -0.014(7) -0.007(8)
C5_18 0.039(11) 0.057(11) 0.056(7) -0.011(7) -0.012(7) -0.011(8)
C6_18 0.027(10) 0.039(10) 0.068(7) -0.015(7) -0.007(7) 0.000(7)
C7_18 0.044(11) 0.027(10) 0.070(8) -0.015(7) -0.016(8) 0.008(8)
C8_18 0.061(12) 0.049(11) 0.066(9) -0.015(7) -0.021(9) -0.015(9)
C8A_18 0.055(11) 0.044(11) 0.060(7) -0.012(7) -0.019(8) -0.010(8)
C1_19 0.065(13) 0.079(12) 0.056(7) -0.010(7) -0.021(8) -0.030(10)
C2_19 0.065(13) 0.079(13) 0.060(7) -0.022(8) -0.014(8) -0.039(10)
C3_19 0.048(11) 0.072(10) 0.057(7) -0.012(7) -0.019(8) -0.011(9)
N4_19 0.038(9) 0.067(9) 0.051(8) -0.003(6) -0.011(7) -0.013(7)
C4A_19 0.041(11) 0.068(10) 0.040(7) -0.007(6) -0.014(7) -0.013(8)
C5_19 0.041(10) 0.058(10) 0.038(6) -0.008(6) -0.015(6) -0.004(8)
C6_19 0.046(11) 0.055(10) 0.048(7) 0.002(6) -0.023(7) -0.006(8)
C7_19 0.076(14) 0.066(12) 0.050(7) 0.003(8) -0.010(8) -0.031(11)
C8_19 0.084(15) 0.080(12) 0.041(9) -0.004(8) -0.002(9) -0.035(11)
C8A_19 0.075(13) 0.082(11) 0.041(7) -0.009(7) -0.012(8) -0.040(10)
C1_20 0.076(12) 0.045(12) 0.088(10) 0.003(8) -0.046(8) -0.017(9)
C2_20 0.079(14) 0.063(13) 0.081(11) -0.005(10) -0.015(10) -0.039(11)
C3_20 0.070(12) 0.038(11) 0.065(8) 0.015(8) -0.042(7) -0.017(8)
N4_20 0.076(10) 0.040(10) 0.074(8) -0.001(7) -0.036(6) -0.021(8)
C4A_20 0.060(11) 0.035(11) 0.079(9) -0.002(8) -0.039(7) 0.003(8)
C5_20 0.064(11) 0.056(12) 0.069(8) -0.004(8) -0.041(7) -0.008(8)
C6_20 0.098(14) 0.088(15) 0.069(9) -0.013(9) -0.052(8) -0.020(11)
C7_20 0.087(15) 0.083(15) 0.093(12) -0.051(11) -0.040(9) -0.004(11)
C8_20 0.062(13) 0.078(15) 0.110(12) -0.037(11) -0.045(8) 0.000(10)
C8A_20 0.075(12) 0.047(12) 0.081(10) -0.010(8) -0.037(7) -0.006(9)
C1_21 0.091(16) 0.106(18) 0.061(8) -0.033(10) -0.026(9) 0.054(10)
C2_21 0.097(16) 0.107(18) 0.065(8) -0.036(10) -0.042(9) 0.042(11)
C3_21 0.074(13) 0.094(15) 0.066(8) -0.030(9) -0.032(8) 0.032(9)
N4_21 0.064(11) 0.104(14) 0.065(10) -0.018(8) -0.037(8) 0.022(8)
C4A_21 0.065(13) 0.085(15) 0.064(8) -0.011(9) -0.035(8) 0.038(8)
C5_21 0.065(13) 0.102(16) 0.053(7) -0.009(9) -0.019(8) 0.017(9)
C6_21 0.077(15) 0.093(16) 0.059(9) 0.011(10) -0.011(9) 0.018(10)
C7_21 0.117(19) 0.11(2) 0.062(9) 0.004(11) -0.004(10) 0.012(13)
C8_21 0.115(19) 0.10(2) 0.085(14) -0.015(12) -0.017(11) 0.035(11)
C8A_21 0.099(16) 0.109(18) 0.063(9) -0.017(10) -0.030(9) 0.033(11)
C1_22 0.061(16) 0.106(19) 0.127(12) -0.002(13) 0.024(11) -0.016(12)
C2_22 0.062(15) 0.097(19) 0.104(13) 0.008(13) 0.024(11) 0.003(11)
C3_22 0.082(17) 0.097(19) 0.100(9) -0.004(12) 0.011(10) -0.001(11)
N4_22 0.055(11) 0.077(13) 0.094(8) -0.017(10) 0.010(8) -0.010(9)
C4A_22 0.039(12) 0.079(16) 0.104(9) 0.001(11) -0.001(9) -0.011(9)
C5_22 0.055(12) 0.066(15) 0.097(8) -0.017(10) -0.001(9) -0.017(10)
C6_22 0.033(11) 0.058(13) 0.102(8) -0.033(9) 0.001(8) 0.009(8)
C7_22 0.059(14) 0.083(16) 0.123(12) -0.048(12) 0.006(11) -0.017(10)
C8_22 0.072(16) 0.098(19) 0.137(12) -0.034(14) 0.005(11) -0.025(13)
C8A_22 0.068(15) 0.083(16) 0.113(11) -0.028(12) 0.019(10) -0.026(11)
C1_23 0.099(16) 0.066(10) 0.100(9) -0.010(8) -0.057(11) -0.028(11)
C2_23 0.077(14) 0.060(11) 0.096(9) -0.026(8) -0.039(10) -0.013(11)
C3_23 0.048(12) 0.060(11) 0.094(8) -0.023(7) -0.026(9) 0.003(10)
N4_23 0.046(9) 0.053(10) 0.085(7) -0.004(7) -0.030(8) -0.011(8)
C4A_23 0.062(13) 0.054(9) 0.087(8) 0.001(7) -0.034(9) -0.018(10)
C5_23 0.075(14) 0.057(10) 0.084(8) 0.006(7) -0.042(10) -0.029(10)
C6_23 0.111(17) 0.060(11) 0.084(8) 0.007(8) -0.051(11) -0.025(11)
C7_23 0.106(17) 0.057(11) 0.082(11) 0.007(8) -0.041(12) -0.023(11)
C8_23 0.126(19) 0.078(14) 0.080(9) 0.003(9) -0.040(12) -0.043(14)
C8A_23 0.120(18) 0.069(11) 0.082(8) -0.003(8) -0.040(11) -0.047(12)
C1_24 0.15(2) 0.098(17) 0.095(10) -0.044(10) -0.038(12) -0.031(14)
C2_24 0.120(19) 0.111(19) 0.094(11) -0.045(12) -0.013(13) -0.037(15)
C3_24 0.109(18) 0.091(15) 0.098(11) -0.039(10) -0.017(12) -0.030(12)
N4_24 0.071(12) 0.058(11) 0.104(11) -0.040(8) -0.032(9) 0.000(8)
C4A_24 0.081(15) 0.078(13) 0.102(9) -0.042(9) -0.038(11) -0.011(10)
C5_24 0.088(16) 0.083(14) 0.106(10) -0.037(9) -0.035(11) -0.020(11)
C6_24 0.075(14) 0.077(14) 0.109(10) -0.034(9) -0.045(10) -0.008(10)
C7_24 0.13(2) 0.11(2) 0.120(12) -0.023(11) -0.070(14) -0.044(16)
C8_24 0.14(2) 0.088(17) 0.104(13) -0.038(11) -0.058(14) -0.023(13)
C8A_24 0.093(16) 0.083(14) 0.095(9) -0.053(9) -0.026(11) -0.008(11)
C1_25 0.138(19) 0.17(3) 0.134(18) 0.00(2) -0.066(14) -0.06(2)
C2_25 0.135(18) 0.17(3) 0.146(17) -0.01(2) -0.057(16) -0.05(2)
C3_25 0.15(2) 0.21(4) 0.147(17) -0.03(2) -0.062(15) -0.08(2)
C4_25 0.130(17) 0.10(2) 0.160(19) -0.074(18) -0.064(13) 0.013(18)
C5_25 0.126(16) 0.089(19) 0.144(16) -0.051(17) -0.086(15) 0.004(17)
C6_25 0.17(2) 0.16(3) 0.140(15) 0.00(2) -0.081(15) -0.08(2)
C1_26 0.131(18) 0.10(2) 0.25(4) -0.068(18) -0.02(2) 0.024(18)
C2_26 0.145(19) 0.13(2) 0.16(3) -0.074(18) -0.03(2) -0.013(18)
C3_26 0.13(2) 0.16(3) 0.17(3) -0.072(19) -0.048(19) -0.028(16)
C4_26 0.113(16) 0.20(3) 0.14(3) -0.025(19) -0.06(2) -0.007(18)
C5_26 0.117(16) 0.13(2) 0.15(2) -0.068(17) -0.073(16) -0.013(15)
C6_26 0.111(18) 0.12(2) 0.19(3) -0.074(17) -0.063(17) -0.001(14)

loop_
_atom_type_symbol
_atom_type_description
_atom_type_scat_dispersion_real
_atom_type_scat_dispersion_imag
_atom_type_scat_source
C C 0.0181 0.0091 'International Tables Vol C Tables 4.2.6.8 and 6.1.1.4'
H H 0.0000 0.0000 'International Tables Vol C Tables 4.2.6.8 and 6.1.1.4'
Cl Cl 0.3639 0.7018 'International Tables Vol C Tables 4.2.6.8 and 6.1.1.4'
F F 0.0727 0.0534 'International Tables Vol C Tables 4.2.6.8 and 6.1.1.4'
N N 0.0311 0.0180 'International Tables Vol C Tables 4.2.6.8 and 6.1.1.4'
O O 0.0492 0.0322 'International Tables Vol C Tables 4.2.6.8 and 6.1.1.4'

loop_
_geom_angle_atom_site_label_1
_geom_angle_atom_site_label_2
_geom_angle_atom_site_label_3
_geom_angle
_geom_angle_site_symmetry_1
_geom_angle_site_symmetry_3
_geom_angle_publ_flag
C1_17 O018 C297 123.2(12) . . ?
C1_3 O019 C345 117.4(10) . . ?
C103 N023 H023 115.9 . . ?
C6_18 N023 H023 115.9 . . ?
C6_18 N023 C103 128.2(15) . . ?
C1_16 O027 C323 118.8(12) . . ?
C1_6 O028 C158 121.2(13) . . ?
C1_9 O030 C201 118.4(13) . . ?
C161 N038 H038 113.8 . . ?
C161 N038 C6_16 132.3(15) . . ?
C6_16 N038 H038 113.8 . . ?
C124 N040 H040 116.8 . . ?
C124 N040 C6_9 126.5(14) . . ?
C6_9 N040 H040 116.8 . . ?
C249 N042 H042 115.7 . . ?
C6_7 N042 H042 115.7 . . ?
C6_7 N042 C249 128.6(14) . . ?
C371 N045 H045 114.3 . . ?
C371 N045 C6_19 131.5(15) . . ?
C6_19 N045 H045 114.3 . . ?
C281 N055 H055 114.9 . . ?
C281 N055 C6_3 130.3(14) . . ?
C6_3 N055 H055 114.9 . . ?
O044 C056 N088 123.2(18) . . ?
O044 C056 C3_5 120.7(16) . . ?
N088 C056 C3_5 115.9(17) . . ?
C291 O058 C1_2 119.8(14) . . ?
C1_18 O061 C328 119.5(13) . . ?
C1_4 O064 C367 119.7(17) . . ?
C1_8 O067 C304 120.0(13) . . ?
C1_19 O068 C311 118.3(13) . . ?
C247 N078 H078 116.8 . . ?
C247 N078 C6_5 126.5(13) . . ?
C6_5 N078 H078 116.8 . . ?
C321 N079 H079 116.3 . . ?
C321 N079 C6_2 127.4(15) . . ?
C6_2 N079 H079 116.3 . . ?
C191 N084 H084 116.6 . . ?
C191 N084 C6_17 126.9(15) . . ?
C6_17 N084 H084 116.6 . . ?
C322 N087 H087 119.0 . . ?
C322 N087 C6_22 122.0(16) . . ?
C6_22 N087 H087 119.0 . . ?
C056 N088 H088 115.9 . . ?
C056 N088 C6_6 128.3(15) . . ?
C6_6 N088 H088 115.9 . . ?
C1_5 O089 C370 118.6(14) . . ?
C227 N093 H093 114.9 . . ?
C6_14 N093 H093 114.9 . . ?
C6_14 N093 C227 130.1(15) . . ?
C276 N094 H094 116.9 . . ?
C6_4 N094 H094 116.9 . . ?
C6_4 N094 C276 126.2(14) . . ?
C1_7 O101 C220 119.1(12) . . ?
N023 C103 C3_19 116.4(17) . . ?
O031 C103 N023 124.4(19) . . ?
O031 C103 C3_19 119.1(16) . . ?
C1_1 O108 C204 117.7(14) . . ?
C1_15 O120 C299 118.2(14) . . ?
C1_20 O122 C380 118.8(14) . . ?
O033 C124 N040 125.5(17) . . ?
O033 C124 C3_8 120.3(16) . . ?
N040 C124 C3_8 114.0(15) . . ?
C3 N126 H126 116.3 . . ?
C3 N126 C6_11 127.4(16) . . ?
C6_11 N126 H126 116.3 . . ?
C1_12 O128 C388 116.1(16) . . ?
C355 N135 H135 116.2 . . ?
C355 N135 C6_10 127.7(15) . . ?
C6_10 N135 H135 116.2 . . ?
C259 N H 117.4 . . ?
C259 N C6_8 125.1(14) . . ?
C6_8 N H 117.4 . . ?
C1_10 O139 C253 120.5(16) . . ?
N292 C146 C3_12 115(2) . . ?
O330 C146 N292 127(2) . . ?
O330 C146 C3_12 119(2) . . ?
C7 N150 H150 117.9 . . ?
C7 N150 C6_24 124(2) . . ?
C6_24 N150 H150 117.9 . . ?
O028 C158 H15A 109.8 . . ?
O028 C158 H15B 109.8 . . ?
O028 C158 C195 109.2(16) . . ?
H15A C158 H15B 108.3 . . ?
C195 C158 H15A 109.8 . . ?
C195 C158 H15B 109.9 . . ?
N038 C161 C3_17 114.9(16) . . ?
O107 C161 N038 124.5(18) . . ?
O107 C161 C3_17 120.5(18) . . ?
C283 N176 H176 117.0 . . ?
C283 N176 C6_12 125.9(19) . . ?
C6_12 N176 H176 117.0 . . ?
N084 C191 C3_18 116.2(17) . . ?
O092 C191 N084 124.7(18) . . ?
O092 C191 C3_18 119.1(16) . . ?
C78 N192 H192 118.4 . . ?
C78 N192 C6_23 123.2(18) . . ?
C6_23 N192 H192 118.4 . . ?
C158 C195 H195 105.2 . . ?
C158 C195 C331 113.3(19) . . ?
C331 C195 H195 105.2 . . ?
C397 C195 C158 114(2) . . ?
C397 C195 H195 105.2 . . ?
C397 C195 C331 113(2) . . ?
O030 C201 H20A 109.3 . . ?
O030 C201 H20B 109.3 . . ?
O030 C201 C223 111.5(18) . . ?
H20A C201 H20B 108.0 . . ?
C223 C201 H20A 109.3 . . ?
C223 C201 H20B 109.3 . . ?
O108 C204 H20C 109.9 . . ?
O108 C204 H20D 109.9 . . ?
O108 C204 C324 109(2) . . ?
H20C C204 H20D 108.3 . . ?
C324 C204 H20C 109.9 . . ?
C324 C204 H20D 109.9 . . ?
C220 C205 H205 107.7 . . ?
C220 C205 C382 115(2) . . ?
C382 C205 H205 107.7 . . ?
C411 C205 H205 107.7 . . ?
C411 C205 C220 109.7(18) . . ?
C411 C205 C382 109(2) . . ?
O066 C208 N213 122.7(18) . . ?
O066 C208 C3_16 121.3(18) . . ?
N213 C208 C3_16 115.9(17) . . ?
C1_13 O211 C2 124(2) . . ?
C208 N213 H213 115.9 . . ?
C208 N213 C6_15 128.3(15) . . ?
C6_15 N213 H213 115.9 . . ?
C385 N218 H218 117.4 . . ?
C385 N218 C6_21 125.1(19) . . ?
C6_21 N218 H218 117.5 . . ?
O101 C220 C205 107.1(16) . . ?
O101 C220 H22A 110.3 . . ?
O101 C220 H22B 110.3 . . ?
C205 C220 H22A 110.3 . . ?
C205 C220 H22B 110.3 . . ?
H22A C220 H22B 108.6 . . ?
C201 C223 H223 108.2 . . ?
C201 C223 C398 110(2) . . ?
C398 C223 H223 108.2 . . ?
C406 C223 C201 111(2) . . ?
C406 C223 H223 108.2 . . ?
C406 C223 C398 111(2) . . ?
O052 C227 N093 123(2) . . ?
O052 C227 C3_15 124.2(18) . . ?
N093 C227 C3_15 112.6(16) . . ?
C4 N231 H231 116.8 . . ?
C4 N231 C6_13 126.4(16) . . ?
C6_13 N231 H231 116.8 . . ?
O041 C247 N078 123.9(19) . . ?
O041 C247 C3_4 120.5(18) . . ?
N078 C247 C3_4 115.6(16) . . ?
N042 C249 C3_6 114.6(15) . . ?
O049 C249 N042 124.1(17) . . ?
O049 C249 C3_6 121.3(17) . . ?
O139 C253 H25A 109.0 . . ?
O139 C253 H25B 109.1 . . ?
O139 C253 C408 113(2) . . ?
H25A C253 H25B 107.8 . . ?
C408 C253 H25A 109.1 . . ?
C408 C253 H25B 109.0 . . ?
N C259 C3_7 111.7(17) . . ?
O164 C259 N 129.1(18) . . ?
O164 C259 C3_7 119.1(16) . . ?
C1_23 O269 C387 117.4(16) . . ?
O036 C276 N094 124.2(18) . . ?
O036 C276 C3_3 120.9(18) . . ?
C3_3 C276 N094 114.7(16) . . ?
C297 C277 H277 109.3 . . ?
C419 C277 H277 109.3 . . ?
C419 C277 C297 110.3(19) . . ?
C431 C277 H277 109.3 . . ?
C431 C277 C297 112(2) . . ?
C431 C277 C419 106(2) . . ?
C349 N278 H278 117.1 . . ?
C349 N278 C6_20 125.7(19) . . ?
C6_20 N278 H278 117.1 . . ?
C1_14 O279 C366 117.2(18) . . ?
N055 C281 C3_2 115.0(17) . . ?
O091 C281 N055 124.9(18) . . ?
O091 C281 C3_2 120.0(19) . . ?
O209 C283 N176 126(3) . . ?
O209 C283 C3_11 121(2) . . ?
C3_11 C283 N176 113(2) . . ?
C291 C285 H285 109.3 . . ?
C291 C285 C363 112(2) . . ?
C291 C285 C404 109(2) . . ?
C363 C285 H285 109.3 . . ?
C363 C285 C404 108(2) . . ?
C404 C285 H285 109.3 . . ?
O058 C291 C285 111(2) . . ?
O058 C291 H29A 109.4 . . ?
O058 C291 H29B 109.5 . . ?
C285 C291 H29A 109.5 . . ?
C285 C291 H29B 109.4 . . ?
H29A C291 H29B 108.0 . . ?
C146 N292 H292 115.5 . . ?
C146 N292 C6_1 129.0(19) . . ?
C6_1 N292 H292 115.5 . . ?
O018 C297 C277 112.6(16) . . ?
O018 C297 H29C 109.0 . . ?
O018 C297 H29D 109.1 . . ?
C277 C297 H29C 109.1 . . ?
C277 C297 H29D 109.1 . . ?
H29C C297 H29D 107.8 . . ?
O120 C299 H29E 110.0 . . ?
O120 C299 H29F 110.0 . . ?
O120 C299 C415 108.3(18) . . ?
H29E C299 H29F 108.4 . . ?
C415 C299 H29E 110.0 . . ?
C415 C299 H29F 110.1 . . ?
C1_24 O302 C430 118.1(19) . . ?
O067 C304 H30A 108.5 . . ?
O067 C304 H30B 108.5 . . ?
O067 C304 C394 115.2(19) . . ?
H30A C304 H30B 107.5 . . ?
C394 C304 H30A 108.5 . . ?
C394 C304 H30B 108.5 . . ?
O068 C311 H31A 111.0 . . ?
O068 C311 H31B 111.0 . . ?
O068 C311 C357 103.7(17) . . ?
H31A C311 H31B 109.0 . . ?
C357 C311 H31A 111.0 . . ?
C357 C311 H31B 111.0 . . ?
O053 C321 N079 127(2) . . ?
O053 C321 C3_1 118.0(17) . . ?
N079 C321 C3_1 114.5(17) . . ?
O070 C322 N087 127(2) . . ?
O070 C322 C3_23 122(2) . . ?
N087 C322 C3_23 111.3(18) . . ?
O027 C323 H32A 110.3 . . ?
O027 C323 H32B 110.3 . . ?
O027 C323 C369 106.9(16) . . ?
H32A C323 H32B 108.6 . . ?
C369 C323 H32A 110.3 . . ?
C369 C323 H32B 110.4 . . ?
C204 C324 H324 107.7 . . ?
C204 C324 C437 108(2) . . ?
C437 C324 H324 107.7 . . ?
C445 C324 C204 111(3) . . ?
C445 C324 H324 107.7 . . ?
C445 C324 C437 114(3) . . ?
C1_11 O325 C396 112.5(16) . . ?
C345 C326 H326 107.1 . . ?
C345 C326 C412 103.9(18) . . ?
C412 C326 H326 107.1 . . ?
C425 C326 H326 107.1 . . ?
C425 C326 C345 116.6(18) . . ?
C425 C326 C412 114.5(19) . . ?
O061 C328 H32C 109.7 . . ?
O061 C328 H32D 109.7 . . ?
O061 C328 C429 109.8(18) . . ?
H32C C328 H32D 108.2 . . ?
C429 C328 H32C 109.7 . . ?
C429 C328 H32D 109.7 . . ?
C195 C331 H33A 109.5 . . ?
C195 C331 H33B 109.5 . . ?
C195 C331 H33C 109.5 . . ?
H33A C331 H33B 109.5 . . ?
H33A C331 H33C 109.5 . . ?
H33B C331 H33C 109.5 . . ?
O019 C345 C326 102.6(14) . . ?
O019 C345 H34A 111.2 . . ?
O019 C345 H34B 111.3 . . ?
C326 C345 H34A 111.2 . . ?
C326 C345 H34B 111.2 . . ?
H34A C345 H34B 109.2 . . ?
O275 C349 N278 127(3) . . ?
O275 C349 C3_21 121(2) . . ?
N278 C349 C3_21 112(2) . . ?
O039 C355 N135 126.9(19) . . ?
O039 C355 C3_9 117.6(19) . . ?
N135 C355 C3_9 115.5(16) . . ?
C311 C357 H357 106.2 . . ?
C17 C357 C311 103(2) . . ?
C17 C357 H357 106.2 . . ?
C46 C357 C311 119(2) . . ?
C46 C357 H357 106.2 . . ?
C46 C357 C17 115(2) . . ?
C285 C363 H36A 109.5 . . ?
C285 C363 H36B 109.5 . . ?
C285 C363 H36C 109.5 . . ?
H36A C363 H36B 109.5 . . ?
H36A C363 H36C 109.5 . . ?
H36B C363 H36C 109.5 . . ?
O279 C366 H36F 107.5 . . ?
O279 C366 H36G 107.5 . . ?
O279 C366 C107 119(3) . . ?
H36F C366 H36G 107.0 . . ?
C107 C366 H36F 107.5 . . ?
C107 C366 H36G 107.5 . . ?
O064 C367 H36D 109.8 . . ?
O064 C367 H36E 109.8 . . ?
H36D C367 H36E 108.3 . . ?
C436 C367 O064 109(2) . . ?
C436 C367 H36D 109.8 . . ?
C436 C367 H36E 109.8 . . ?
C323 C369 H369 108.5 . . ?
C383 C369 C323 111(2) . . ?
C383 C369 H369 108.5 . . ?
C383 C369 C418 115(2) . . ?
C418 C369 C323 105.0(19) . . ?
C418 C369 H369 108.5 . . ?
O089 C370 H37A 111.0 . . ?
O089 C370 H37B 111.0 . . ?
O089 C370 C30 103.8(18) . . ?
H37A C370 H37B 109.0 . . ?
C30 C370 H37A 111.1 . . ?
C30 C370 H37B 111.0 . . ?
O037 C371 N045 121.4(19) . . ?
O037 C371 C3_20 121.8(19) . . ?
N045 C371 C3_20 116.9(18) . . ?
O122 C380 H38I 108.4 . . ?
O122 C380 H38J 108.4 . . ?
H38I C380 H38J 107.5 . . ?
C403 C380 O122 116(2) . . ?
C403 C380 H38I 108.4 . . ?
C403 C380 H38J 108.4 . . ?
C205 C382 H38A 109.5 . . ?
C205 C382 H38B 109.4 . . ?
C205 C382 H38C 109.5 . . ?
H38A C382 H38B 109.5 . . ?
H38A C382 H38C 109.5 . . ?
H38B C382 H38C 109.5 . . ?
C369 C383 H38K 109.5 . . ?
C369 C383 H38L 109.5 . . ?
C369 C383 H38M 109.5 . . ?
H38K C383 H38L 109.5 . . ?
H38K C383 H38M 109.5 . . ?
H38L C383 H38M 109.5 . . ?
H38D C384 H38E 109.5 . . ?
H38D C384 H38F 109.5 . . ?
H38E C384 H38F 109.5 . . ?
C118 C384 H38D 109.5 . . ?
C118 C384 H38E 109.5 . . ?
C118 C384 H38F 109.5 . . ?
O170 C385 N218 129(3) . . ?
O170 C385 C3_22 121(3) . . ?
N218 C385 C3_22 109(2) . . ?
O269 C387 H38N 109.3 . . ?
O269 C387 H38O 109.3 . . ?
O269 C387 C442 112(2) . . ?
H38N C387 H38O 108.0 . . ?
C442 C387 H38N 109.3 . . ?
C442 C387 H38O 109.3 . . ?
O128 C388 H38G 109.8 . . ?
O128 C388 H38H 109.9 . . ?
O128 C388 C118 109(2) . . ?
H38G C388 H38H 108.3 . . ?
C118 C388 H38G 109.8 . . ?
C118 C388 H38H 109.8 . . ?
C1_22 O389 C10 126(2) . . ?
H39I C390 H39J 109.5 . . ?
H39I C390 H39K 109.5 . . ?
H39J C390 H39K 109.5 . . ?
C403 C390 H39I 109.5 . . ?
C403 C390 H39J 109.5 . . ?
C403 C390 H39K 109.5 . . ?
H39L C392 H39M 109.5 . . ?
H39L C392 H39N 109.5 . . ?
H39M C392 H39N 109.5 . . ?
C415 C392 H39L 109.5 . . ?
C415 C392 H39M 109.5 . . ?
C415 C392 H39N 109.5 . . ?
C304 C394 H394 103.7 . . ?
C304 C394 C424 115(3) . . ?
C304 C394 C49 118(2) . . ?
C424 C394 H394 103.7 . . ?
C49 C394 H394 103.7 . . ?
C49 C394 C424 111(3) . . ?
O325 C396 H39A 112.9 . . ?
O325 C396 H39B 112.9 . . ?
O325 C396 C44 94.3(16) . . ?
H39A C396 H39B 110.3 . . ?
C44 C396 H39A 112.9 . . ?
C44 C396 H39B 112.9 . . ?
C195 C397 H39C 109.5 . . ?
C195 C397 H39D 109.5 . . ?
C195 C397 H39E 109.5 . . ?
H39C C397 H39D 109.5 . . ?
H39C C397 H39E 109.5 . . ?
H39D C397 H39E 109.5 . . ?
C223 C398 H39F 109.5 . . ?
C223 C398 H39G 109.5 . . ?
C223 C398 H39H 109.5 . . ?
H39F C398 H39G 109.5 . . ?
H39F C398 H39H 109.5 . . ?
H39G C398 H39H 109.5 . . ?
H40A C402 H40B 109.5 . . ?
H40A C402 H40C 109.5 . . ?
H40B C402 H40C 109.5 . . ?
C436 C402 H40A 109.5 . . ?
C436 C402 H40B 109.5 . . ?
C436 C402 H40C 109.5 . . ?
C380 C403 C390 114(2) . . ?
C380 C403 H403 108.7 . . ?
C380 C403 C9 107(3) . . ?
C390 C403 H403 108.7 . . ?
C9 C403 C390 110(2) . . ?
C9 C403 H403 108.7 . . ?
C285 C404 H40D 109.5 . . ?
C285 C404 H40E 109.4 . . ?
C285 C404 H40F 109.5 . . ?
H40D C404 H40E 109.5 . . ?
H40D C404 H40F 109.5 . . ?
H40E C404 H40F 109.5 . . ?
C223 C406 H40G 109.5 . . ?
C223 C406 H40H 109.5 . . ?
C223 C406 H40I 109.5 . . ?
H40G C406 H40H 109.5 . . ?
H40G C406 H40I 109.5 . . ?
H40H C406 H40I 109.5 . . ?
C253 C408 H408 100.4 . . ?
C253 C408 C22 112(3) . . ?
C446 C408 C253 111(3) . . ?
C446 C408 H408 100.4 . . ?
C446 C408 C22 127(4) . . ?
C22 C408 H408 100.4 . . ?
C205 C411 H41A 109.5 . . ?
C205 C411 H41B 109.5 . . ?
C205 C411 H41C 109.5 . . ?
H41A C411 H41B 109.5 . . ?
H41A C411 H41C 109.5 . . ?
H41B C411 H41C 109.5 . . ?
C326 C412 H41D 109.5 . . ?
C326 C412 H41E 109.5 . . ?
C326 C412 H41F 109.4 . . ?
H41D C412 H41E 109.5 . . ?
H41D C412 H41F 109.5 . . ?
H41E C412 H41F 109.5 . . ?
C299 C415 C392 107(2) . . ?
C299 C415 H415 109.5 . . ?
C392 C415 H415 109.5 . . ?
C448 C415 C299 109(2) . . ?
C448 C415 C392 112(3) . . ?
C448 C415 H415 109.5 . . ?
C369 C418 H41J 109.5 . . ?
C369 C418 H41K 109.5 . . ?
C369 C418 H41L 109.4 . . ?
H41J C418 H41K 109.5 . . ?
H41J C418 H41L 109.5 . . ?
H41K C418 H41L 109.5 . . ?
C277 C419 H41M 109.4 . . ?
C277 C419 H41N 109.5 . . ?
C277 C419 H41O 109.5 . . ?
H41M C419 H41N 109.5 . . ?
H41M C419 H41O 109.5 . . ?
H41N C419 H41O 109.5 . . ?
H42G C421 H42H 109.5 . . ?
H42G C421 H42I 109.5 . . ?
H42H C421 H42I 109.5 . . ?
C429 C421 H42G 109.5 . . ?
C429 C421 H42H 109.5 . . ?
C429 C421 H42I 109.5 . . ?
C394 C424 H42A 109.4 . . ?
C394 C424 H42B 109.5 . . ?
C394 C424 H42C 109.5 . . ?
H42A C424 H42B 109.5 . . ?
H42A C424 H42C 109.5 . . ?
H42B C424 H42C 109.5 . . ?
C326 C425 H42D 109.5 . . ?
C326 C425 H42E 109.4 . . ?
C326 C425 H42F 109.5 . . ?
H42D C425 H42E 109.5 . . ?
H42D C425 H42F 109.5 . . ?
H42E C425 H42F 109.5 . . ?
C328 C429 H429 107.7 . . ?
C421 C429 C328 110(2) . . ?
C421 C429 H429 107.7 . . ?
C421 C429 C433 117(2) . . ?
C433 C429 C328 106(2) . . ?
C433 C429 H429 107.7 . . ?
O302 C430 H43D 108.9 . . ?
O302 C430 H43E 108.9 . . ?
H43D C430 H43E 107.7 . . ?
C31 C430 O302 113(3) . . ?
C31 C430 H43D 108.8 . . ?
C31 C430 H43E 108.9 . . ?
C277 C431 H43F 109.5 . . ?
C277 C431 H43G 109.4 . . ?
C277 C431 H43H 109.5 . . ?
H43F C431 H43G 109.5 . . ?
H43F C431 H43H 109.5 . . ?
H43G C431 H43H 109.5 . . ?
C429 C433 H43I 109.4 . . ?
C429 C433 H43J 109.5 . . ?
C429 C433 H43K 109.5 . . ?
H43I C433 H43J 109.5 . . ?
H43I C433 H43K 109.5 . . ?
H43J C433 H43K 109.5 . . ?
C367 C436 C402 107(3) . . ?
C367 C436 H436 108.0 . . ?
C367 C436 C27 114(3) . . ?
C402 C436 H436 108.0 . . ?
C27 C436 C402 112(3) . . ?
C27 C436 H436 108.0 . . ?
C324 C437 H43A 109.5 . . ?
C324 C437 H43B 109.5 . . ?
C324 C437 H43C 109.5 . . ?
H43A C437 H43B 109.5 . . ?
H43A C437 H43C 109.5 . . ?
H43B C437 H43C 109.5 . . ?
C39 C442 C387 115(2) . . ?
C34 C442 C387 119(3) . . ?
C34 C442 C39 115(3) . . ?
C324 C445 H44A 109.4 . . ?
C324 C445 H44B 109.5 . . ?
C324 C445 H44C 109.5 . . ?
H44A C445 H44B 109.5 . . ?
H44A C445 H44C 109.5 . . ?
H44B C445 H44C 109.5 . . ?
C408 C446 H44D 109.5 . . ?
C408 C446 H44E 109.5 . . ?
C408 C446 H44F 109.5 . . ?
H44D C446 H44E 109.4 . . ?
H44D C446 H44F 109.4 . . ?
H44E C446 H44F 109.4 . . ?
C415 C448 H44G 109.5 . . ?
C415 C448 H44H 109.5 . . ?
C415 C448 H44I 109.5 . . ?
H44G C448 H44H 109.5 . . ?
H44G C448 H44I 109.5 . . ?
H44H C448 H44I 109.5 . . ?
O090 C3 N126 124(2) . . ?
O090 C3 C3_10 120.6(18) . . ?
N126 C3 C3_10 114.7(17) . . ?
O048 C4 N231 124(2) . . ?
O048 C4 C3_14 123(2) . . ?
N231 C4 C3_14 112(2) . . ?
N192 C78 C3_24 115(2) . . ?
O282 C78 N192 127(2) . . ?
O282 C78 C3_24 118(2) . . ?
N150 C7 C3_13 117(2) . . ?
O216 C7 N150 127(3) . . ?
O216 C7 C3_13 116(2) . . ?
C403 C9 H9A 109.5 . . ?
C403 C9 H9B 109.5 . . ?
C403 C9 H9C 109.5 . . ?
H9A C9 H9B 109.5 . . ?
H9A C9 H9C 109.5 . . ?
H9B C9 H9C 109.5 . . ?
C370 C30 H30 102.7 . . ?
C64 C30 C370 96.9(18) . . ?
C64 C30 H30 102.8 . . ?
C157 C30 C370 124.3(19) . . ?
C157 C30 H30 102.8 . . ?
C157 C30 C64 124(2) . . ?
C442 C39 H39O 109.5 . . ?
C442 C39 H39P 109.5 . . ?
C442 C39 H39Q 109.5 . . ?
H39O C39 H39P 109.5 . . ?
H39O C39 H39Q 109.5 . . ?
H39P C39 H39Q 109.5 . . ?
H41G C41 H41H 107.3 . . ?
H41G C41 H41I 107.2 . . ?
H41H C41 H41I 107.3 . . ?
C44 C41 H41G 111.4 . . ?
C44 C41 H41H 111.5 . . ?
C44 C41 H41I 111.8 . . ?
C394 C49 H49A 109.5 . . ?
C394 C49 H49B 109.4 . . ?
C394 C49 H49C 109.5 . . ?
H49A C49 H49B 109.5 . . ?
H49A C49 H49C 109.5 . . ?
H49B C49 H49C 109.5 . . ?
C30 C64 H64A 111.5 . . ?
C30 C64 H64B 111.6 . . ?
C30 C64 H64C 111.6 . . ?
H64A C64 H64B 107.3 . . ?
H64A C64 H64C 107.3 . . ?
H64B C64 H64C 107.3 . . ?
H10A C100 H10B 109.4 . . ?
H10A C100 H10C 109.4 . . ?
H10B C100 H10C 109.4 . . ?
C44 C100 H10A 109.5 . . ?
C44 C100 H10B 109.6 . . ?
C44 C100 H10C 109.5 . . ?
C366 C107 H107 98.8 . . ?
C366 C107 C123 118(4) . . ?
C123 C107 H107 99.0 . . ?
C51 C107 C366 119(4) . . ?
C51 C107 H107 98.8 . . ?
C51 C107 C123 115(4) . . ?
C384 C118 C388 104(3) . . ?
C384 C118 H118 113.4 . . ?
C384 C118 C50 106(4) . . ?
C388 C118 H118 113.3 . . ?
C50 C118 C388 106(3) . . ?
C50 C118 H118 113.3 . . ?
C107 C123 H12A 111.6 . . ?
C107 C123 H12B 111.7 . . ?
C107 C123 H12C 111.9 . . ?
H12A C123 H12B 107.1 . . ?
H12A C123 H12C 107.1 . . ?
H12B C123 H12C 107.1 . . ?
C30 C157 H15C 109.6 . . ?
C30 C157 H15D 109.7 . . ?
C30 C157 H15E 109.6 . . ?
H15C C157 H15D 109.3 . . ?
H15C C157 H15E 109.3 . . ?
H15D C157 H15E 109.3 . . ?
C1_21 O2 C32 120(2) . . ?
O211 C2 H2A 110.1 . . ?
O211 C2 H2B 110.1 . . ?
O211 C2 C24 108(2) . . ?
H2A C2 H2B 108.4 . . ?
C24 C2 H2A 110.2 . . ?
C24 C2 H2B 110.1 . . ?
C10 C1 H1 107.9 . . ?
C10 C1 C37 104(3) . . ?
C37 C1 H1 107.9 . . ?
C43 C1 H1 107.9 . . ?
C43 C1 C10 116(3) . . ?
C43 C1 C37 112(3) . . ?
O389 C10 C1 105(3) . . ?
O389 C10 H10D 110.8 . . ?
O389 C10 H10E 110.8 . . ?
C1 C10 H10D 110.8 . . ?
C1 C10 H10E 110.8 . . ?
H10D C10 H10E 108.9 . . ?
C357 C17 H17A 109.5 . . ?
C357 C17 H17B 109.5 . . ?
C357 C17 H17C 109.5 . . ?
H17A C17 H17B 109.5 . . ?
H17A C17 H17C 109.5 . . ?
H17B C17 H17C 109.5 . . ?
O2 C32 H32E 109.0 . . ?
O2 C32 H32F 109.1 . . ?
O2 C32 C23 113(3) . . ?
H32E C32 H32F 107.8 . . ?
C23 C32 H32E 109.1 . . ?
C23 C32 H32F 109.1 . . ?
C32 C23 H23 102.8 . . ?
C32 C23 C33 114(3) . . ?
C32 C23 C42 116(2) . . ?
C33 C23 H23 102.6 . . ?
C42 C23 H23 103.0 . . ?
C42 C23 C33 116(4) . . ?
C2 C24 H24 113.2 . . ?
C2 C24 C54 101(3) . . ?
C54 C24 H24 112.6 . . ?
C73 C24 C2 111(4) . . ?
C73 C24 H24 113.2 . . ?
C73 C24 C54 105(5) . . ?
C436 C27 H27A 109.5 . . ?
C436 C27 H27B 109.5 . . ?
C436 C27 H27C 109.5 . . ?
H27A C27 H27B 109.5 . . ?
H27A C27 H27C 109.5 . . ?
H27B C27 H27C 109.5 . . ?
C442 C34 H34C 109.5 . . ?
C442 C34 H34D 109.4 . . ?
C442 C34 H34E 109.5 . . ?
H34C C34 H34D 109.5 . . ?
H34C C34 H34E 109.5 . . ?
H34D C34 H34E 109.5 . . ?
C1 C37 H37C 109.5 . . ?
C1 C37 H37D 109.5 . . ?
C1 C37 H37E 109.5 . . ?
H37C C37 H37D 109.5 . . ?
H37C C37 H37E 109.5 . . ?
H37D C37 H37E 109.5 . . ?
C430 C31 H31 103.2 . . ?
C48 C31 C430 108(4) . . ?
C48 C31 H31 103.2 . . ?
C47 C31 C430 110(4) . . ?
C47 C31 H31 103.3 . . ?
C47 C31 C48 126(6) . . ?
C408 C22 H22C 109.5 . . ?
C408 C22 H22D 109.5 . . ?
C408 C22 H22E 109.5 . . ?
H22C C22 H22D 109.5 . . ?
H22C C22 H22E 109.5 . . ?
H22D C22 H22E 109.5 . . ?
C23 C33 H33D 113.7 . . ?
C23 C33 H33E 113.4 . . ?
C23 C33 H33F 113.8 . . ?
H33D C33 H33E 105.1 . . ?
H33D C33 H33F 105.0 . . ?
H33E C33 H33F 105.0 . . ?
C23 C42 H42J 109.9 . . ?
C23 C42 H42K 109.5 . . ?
C23 C42 H42L 109.6 . . ?
H42J C42 H42K 109.3 . . ?
H42J C42 H42L 109.3 . . ?
H42K C42 H42L 109.3 . . ?
C396 C44 H44 96.5 . . ?
C41 C44 C396 119.0(16) . . ?
C41 C44 C100 119.3(17) . . ?
C41 C44 H44 96.8 . . ?
C100 C44 C396 117.8(16) . . ?
C100 C44 H44 96.5 . . ?
C1 C43 H43L 109.5 . . ?
C1 C43 H43M 109.4 . . ?
C1 C43 H43N 109.5 . . ?
H43L C43 H43M 109.5 . . ?
H43L C43 H43N 109.5 . . ?
H43M C43 H43N 109.5 . . ?
C357 C46 H46A 109.4 . . ?
C357 C46 H46B 109.5 . . ?
C357 C46 H46C 109.5 . . ?
H46A C46 H46B 109.5 . . ?
H46A C46 H46C 109.5 . . ?
H46B C46 H46C 109.5 . . ?
C31 C48 H48A 109.4 . . ?
C31 C48 H48B 109.5 . . ?
C31 C48 H48C 109.5 . . ?
H48A C48 H48B 109.5 . . ?
H48A C48 H48C 109.5 . . ?
H48B C48 H48C 109.5 . . ?
C118 C50 H50A 109.5 . . ?
C118 C50 H50B 109.5 . . ?
C118 C50 H50C 109.4 . . ?
H50A C50 H50B 109.5 . . ?
H50A C50 H50C 109.5 . . ?
H50B C50 H50C 109.5 . . ?
C31 C47 H47A 113.9 . . ?
C31 C47 H47B 113.3 . . ?
C31 C47 H47C 113.8 . . ?
H47A C47 H47B 104.9 . . ?
H47A C47 H47C 104.9 . . ?
H47B C47 H47C 105.1 . . ?
C24 C54 H54A 113.1 . . ?
C24 C54 H54B 112.5 . . ?
C24 C54 H54C 111.9 . . ?
H54A C54 H54B 106.3 . . ?
H54A C54 H54C 106.1 . . ?
H54B C54 H54C 106.5 . . ?
C107 C51 H51A 109.5 . . ?
C107 C51 H51B 109.4 . . ?
C107 C51 H51C 109.5 . . ?
H51A C51 H51B 109.5 . . ?
H51A C51 H51C 109.5 . . ?
H51B C51 H51C 109.5 . . ?
C24 C73 H73A 113.2 . . ?
C24 C73 H73B 113.3 . . ?
C24 C73 H73C 113.2 . . ?
H73A C73 H73B 105.4 . . ?
H73A C73 H73C 105.5 . . ?
H73B C73 H73C 105.5 . . ?
O108 C1_1 C2_1 123.1(8) . . ?
O108 C1_1 C8A_1 116.1(8) . . ?
C2_1 C1_1 C8A_1 120.7 . . ?
C1_1 C2_1 H2_1 119.9 . . ?
C1_1 C2_1 C3_1 120.2 . . ?
C3_1 C2_1 H2_1 119.9 . . ?
C2_1 C3_1 C321 125.5(10) . . ?
N4_1 C3_1 C321 114.1(10) . . ?
N4_1 C3_1 C2_1 120.3 . . ?
C3_1 N4_1 C4A_1 120.7 . . ?
N4_1 C4A_1 C5_1 121.9 . . ?
N4_1 C4A_1 C8A_1 119.0 . . ?
C5_1 C4A_1 C8A_1 119.1 . . ?
F043 C5_1 C4A_1 115.4(7) . . ?
F043 C5_1 C6_1 123.4(7) . . ?
C6_1 C5_1 C4A_1 120.7 . . ?
N292 C6_1 C7_1 125.9(10) . . ?
C5_1 C6_1 N292 113.5(10) . . ?
C5_1 C6_1 C7_1 120.2 . . ?
C6_1 C7_1 H7_1 119.9 . . ?
C8_1 C7_1 C6_1 120.3 . . ?
C8_1 C7_1 H7_1 119.9 . . ?
C7_1 C8_1 H8_1 119.6 . . ?
C7_1 C8_1 C8A_1 120.8 . . ?
C8A_1 C8_1 H8_1 119.6 . . ?
C1_1 C8A_1 C4A_1 119.1 . . ?
C8_1 C8A_1 C1_1 122.0 . . ?
C8_1 C8A_1 C4A_1 119.0 . . ?
O058 C1_2 C8A_2 118.6(7) . . ?
C2_2 C1_2 O058 120.8(7) . . ?
C2_2 C1_2 C8A_2 120.6 . . ?
C1_2 C2_2 H2_2 119.9 . . ?
C1_2 C2_2 C3_2 120.2 . . ?
C3_2 C2_2 H2_2 119.9 . . ?
C281 C3_2 C2_2 125.7(11) . . ?
N4_2 C3_2 C281 113.8(11) . . ?
N4_2 C3_2 C2_2 120.3 . . ?
C3_2 N4_2 C4A_2 120.7 . . ?
N4_2 C4A_2 C5_2 121.9 . . ?
N4_2 C4A_2 C8A_2 119.0 . . ?
C5_2 C4A_2 C8A_2 119.1 . . ?
F008 C5_2 C4A_2 117.1(6) . . ?
F008 C5_2 C6_2 122.2(6) . . ?
C6_2 C5_2 C4A_2 120.7 . . ?
N079 C6_2 C7_2 127.0(8) . . ?
C5_2 C6_2 N079 112.7(8) . . ?
C5_2 C6_2 C7_2 120.2 . . ?
C6_2 C7_2 H7_2 119.8 . . ?
C8_2 C7_2 C6_2 120.3 . . ?
C8_2 C7_2 H7_2 119.8 . . ?
C7_2 C8_2 H8_2 119.6 . . ?
C7_2 C8_2 C8A_2 120.7 . . ?
C8A_2 C8_2 H8_2 119.6 . . ?
C1_2 C8A_2 C4A_2 119.1 . . ?
C8_2 C8A_2 C1_2 121.9 . . ?
C8_2 C8A_2 C4A_2 119.0 . . ?
O019 C1_3 C2_3 124.6(6) . . ?
O019 C1_3 C8A_3 114.7(6) . . ?
C2_3 C1_3 C8A_3 120.6 . . ?
C1_3 C2_3 H2_3 119.9 . . ?
C1_3 C2_3 C3_3 120.2 . . ?
C3_3 C2_3 H2_3 119.9 . . ?
C2_3 C3_3 C276 122.6(10) . . ?
N4_3 C3_3 C276 114.8(10) . . ?
N4_3 C3_3 C2_3 120.4 . . ?
C3_3 N4_3 C4A_3 120.7 . . ?
N4_3 C4A_3 C5_3 121.9 . . ?
N4_3 C4A_3 C8A_3 119.0 . . ?
C5_3 C4A_3 C8A_3 119.2 . . ?
F029 C5_3 C4A_3 113.5(6) . . ?
F029 C5_3 C6_3 125.3(6) . . ?
C6_3 C5_3 C4A_3 120.6 . . ?
N055 C6_3 C7_3 118.5(9) . . ?
C5_3 C6_3 N055 121.1(9) . . ?
C5_3 C6_3 C7_3 120.2 . . ?
C6_3 C7_3 H7_3 119.8 . . ?
C8_3 C7_3 C6_3 120.3 . . ?
C8_3 C7_3 H7_3 119.8 . . ?
C7_3 C8_3 H8_3 119.6 . . ?
C7_3 C8_3 C8A_3 120.7 . . ?
C8A_3 C8_3 H8_3 119.6 . . ?
C1_3 C8A_3 C4A_3 119.2 . . ?
C8_3 C8A_3 C1_3 121.8 . . ?
C8_3 C8A_3 C4A_3 119.0 . . ?
O064 C1_4 C2_4 124.4(8) . . ?
O064 C1_4 C8A_4 114.8(8) . . ?
C2_4 C1_4 C8A_4 120.7 . . ?
C1_4 C2_4 H2_4 119.9 . . ?
C1_4 C2_4 C3_4 120.2 . . ?
C3_4 C2_4 H2_4 119.9 . . ?
C247 C3_4 C2_4 122.3(10) . . ?
N4_4 C3_4 C247 117.3(10) . . ?
N4_4 C3_4 C2_4 120.3 . . ?
C3_4 N4_4 C4A_4 120.7 . . ?
N4_4 C4A_4 C5_4 121.9 . . ?
N4_4 C4A_4 C8A_4 119.0 . . ?
C5_4 C4A_4 C8A_4 119.1 . . ?
F009 C5_4 C4A_4 116.5(6) . . ?
F009 C5_4 C6_4 122.9(6) . . ?
C6_4 C5_4 C4A_4 120.6 . . ?
N094 C6_4 C7_4 125.8(8) . . ?
C5_4 C6_4 N094 113.1(8) . . ?
C5_4 C6_4 C7_4 120.2 . . ?
C6_4 C7_4 H7_4 119.8 . . ?
C8_4 C7_4 C6_4 120.3 . . ?
C8_4 C7_4 H7_4 119.8 . . ?
C7_4 C8_4 H8_4 119.7 . . ?
C7_4 C8_4 C8A_4 120.7 . . ?
C8A_4 C8_4 H8_4 119.7 . . ?
C1_4 C8A_4 C4A_4 119.1 . . ?
C8_4 C8A_4 C1_4 121.9 . . ?
C8_4 C8A_4 C4A_4 119.0 . . ?
O089 C1_5 C2_5 121.8(8) . . ?
O089 C1_5 C8A_5 117.5(8) . . ?
C2_5 C1_5 C8A_5 120.7 . . ?
C1_5 C2_5 H2_5 119.9 . . ?
C1_5 C2_5 C3_5 120.2 . . ?
C3_5 C2_5 H2_5 119.9 . . ?
C056 C3_5 C2_5 123.3(10) . . ?
N4_5 C3_5 C056 116.2(10) . . ?
N4_5 C3_5 C2_5 120.3 . . ?
C3_5 N4_5 C4A_5 120.7 . . ?
N4_5 C4A_5 C5_5 121.9 . . ?
N4_5 C4A_5 C8A_5 119.0 . . ?
C5_5 C4A_5 C8A_5 119.1 . . ?
F001 C5_5 C4A_5 115.7(6) . . ?
F001 C5_5 C6_5 123.4(6) . . ?
C6_5 C5_5 C4A_5 120.6 . . ?
N078 C6_5 C7_5 119.6(8) . . ?
C5_5 C6_5 N078 120.0(8) . . ?
C5_5 C6_5 C7_5 120.2 . . ?
C6_5 C7_5 H7_5 119.8 . . ?
C8_5 C7_5 C6_5 120.4 . . ?
C8_5 C7_5 H7_5 119.8 . . ?
C7_5 C8_5 H8_5 119.7 . . ?
C7_5 C8_5 C8A_5 120.7 . . ?
C8A_5 C8_5 H8_5 119.7 . . ?
C1_5 C8A_5 C4A_5 119.1 . . ?
C8_5 C8A_5 C1_5 121.9 . . ?
C8_5 C8A_5 C4A_5 119.0 . . ?
O028 C1_6 C2_6 122.9(7) . . ?
O028 C1_6 C8A_6 116.5(7) . . ?
C2_6 C1_6 C8A_6 120.6 . . ?
C1_6 C2_6 H2_6 119.9 . . ?
C1_6 C2_6 C3_6 120.2 . . ?
C3_6 C2_6 H2_6 119.9 . . ?
C249 C3_6 C2_6 126.1(10) . . ?
N4_6 C3_6 C249 113.4(10) . . ?
N4_6 C3_6 C2_6 120.3 . . ?
C3_6 N4_6 C4A_6 120.7 . . ?
N4_6 C4A_6 C5_6 121.9 . . ?
N4_6 C4A_6 C8A_6 119.0 . . ?
C5_6 C4A_6 C8A_6 119.1 . . ?
F010 C5_6 C4A_6 116.2(6) . . ?
F010 C5_6 C6_6 123.1(6) . . ?
C6_6 C5_6 C4A_6 120.7 . . ?
N088 C6_6 C7_6 125.2(8) . . ?
C5_6 C6_6 N088 114.2(8) . . ?
C5_6 C6_6 C7_6 120.2 . . ?
C6_6 C7_6 H7_6 119.8 . . ?
C8_6 C7_6 C6_6 120.3 . . ?
C8_6 C7_6 H7_6 119.8 . . ?
C7_6 C8_6 H8_6 119.6 . . ?
C7_6 C8_6 C8A_6 120.7 . . ?
C8A_6 C8_6 H8_6 119.6 . . ?
C1_6 C8A_6 C4A_6 119.1 . . ?
C8_6 C8A_6 C1_6 121.9 . . ?
C8_6 C8A_6 C4A_6 119.0 . . ?
O101 C1_7 C2_7 122.6(7) . . ?
O101 C1_7 C8A_7 116.7(7) . . ?
C2_7 C1_7 C8A_7 120.6 . . ?
C1_7 C2_7 H2_7 119.9 . . ?
C1_7 C2_7 C3_7 120.2 . . ?
C3_7 C2_7 H2_7 119.9 . . ?
C2_7 C3_7 C259 124.1(10) . . ?
N4_7 C3_7 C259 115.6(10) . . ?
N4_7 C3_7 C2_7 120.3 . . ?
C3_7 N4_7 C4A_7 120.8 . . ?
N4_7 C4A_7 C5_7 121.9 . . ?
N4_7 C4A_7 C8A_7 118.9 . . ?
C5_7 C4A_7 C8A_7 119.2 . . ?
F007 C5_7 C4A_7 115.9(6) . . ?
F007 C5_7 C6_7 123.4(6) . . ?
C6_7 C5_7 C4A_7 120.6 . . ?
N042 C6_7 C5_7 111.5(8) . . ?
N042 C6_7 C7_7 128.2(8) . . ?
C5_7 C6_7 C7_7 120.2 . . ?
C6_7 C7_7 H7_7 119.9 . . ?
C8_7 C7_7 C6_7 120.3 . . ?
C8_7 C7_7 H7_7 119.9 . . ?
C7_7 C8_7 H8_7 119.6 . . ?
C7_7 C8_7 C8A_7 120.8 . . ?
C8A_7 C8_7 H8_7 119.6 . . ?
C1_7 C8A_7 C4A_7 119.2 . . ?
C8_7 C8A_7 C1_7 121.9 . . ?
C8_7 C8A_7 C4A_7 118.9 . . ?
O067 C1_8 C2_8 124.2(7) . . ?
O067 C1_8 C8A_8 115.0(7) . . ?
C2_8 C1_8 C8A_8 120.7 . . ?
C1_8 C2_8 H2_8 119.9 . . ?
C1_8 C2_8 C3_8 120.2 . . ?
C3_8 C2_8 H2_8 119.9 . . ?
C2_8 C3_8 C124 123.5(9) . . ?
N4_8 C3_8 C124 116.1(9) . . ?
N4_8 C3_8 C2_8 120.3 . . ?
C3_8 N4_8 C4A_8 120.8 . . ?
N4_8 C4A_8 C5_8 121.9 . . ?
N4_8 C4A_8 C8A_8 119.0 . . ?
C5_8 C4A_8 C8A_8 119.2 . . ?
F003 C5_8 C4A_8 116.1(5) . . ?
F003 C5_8 C6_8 123.3(5) . . ?
C6_8 C5_8 C4A_8 120.6 . . ?
C5_8 C6_8 N 112.1(8) . . ?
C5_8 C6_8 C7_8 120.2 . . ?
C7_8 C6_8 N 127.5(8) . . ?
C6_8 C7_8 H7_8 119.8 . . ?
C8_8 C7_8 C6_8 120.3 . . ?
C8_8 C7_8 H7_8 119.8 . . ?
C7_8 C8_8 H8_8 119.6 . . ?
C7_8 C8_8 C8A_8 120.7 . . ?
C8A_8 C8_8 H8_8 119.6 . . ?
C1_8 C8A_8 C4A_8 119.1 . . ?
C8_8 C8A_8 C1_8 121.9 . . ?
C8_8 C8A_8 C4A_8 119.0 . . ?
O030 C1_9 C2_9 122.9(7) . . ?
O030 C1_9 C8A_9 116.5(7) . . ?
C2_9 C1_9 C8A_9 120.6 . . ?
C1_9 C2_9 H2_9 119.9 . . ?
C1_9 C2_9 C3_9 120.2 . . ?
C3_9 C2_9 H2_9 119.9 . . ?
C2_9 C3_9 C355 124.6(10) . . ?
N4_9 C3_9 C355 113.9(10) . . ?
N4_9 C3_9 C2_9 120.3 . . ?
C3_9 N4_9 C4A_9 120.7 . . ?
N4_9 C4A_9 C5_9 121.9 . . ?
N4_9 C4A_9 C8A_9 119.0 . . ?
C5_9 C4A_9 C8A_9 119.1 . . ?
F005 C5_9 C4A_9 112.8(6) . . ?
F005 C5_9 C6_9 125.9(6) . . ?
C6_9 C5_9 C4A_9 120.6 . . ?
N040 C6_9 C7_9 123.0(8) . . ?
C5_9 C6_9 N040 116.8(8) . . ?
C5_9 C6_9 C7_9 120.2 . . ?
C6_9 C7_9 H7_9 119.8 . . ?
C8_9 C7_9 C6_9 120.4 . . ?
C8_9 C7_9 H7_9 119.8 . . ?
C7_9 C8_9 H8_9 119.6 . . ?
C7_9 C8_9 C8A_9 120.7 . . ?
C8A_9 C8_9 H8_9 119.6 . . ?
C1_9 C8A_9 C4A_9 119.1 . . ?
C8_9 C8A_9 C1_9 121.9 . . ?
C8_9 C8A_9 C4A_9 119.0 . . ?
O139 C1_10 C2_10 124.8(8) . . ?
O139 C1_10 C8A_10 114.4(8) . . ?
C2_10 C1_10 C8A_10 120.6 . . ?
C1_10 C2_10 H2_10 119.9 . . ?
C1_10 C2_10 C3_10 120.2 . . ?
C3_10 C2_10 H2_10 119.9 . . ?
C2_10 C3_10 C3 123.8(10) . . ?
N4_10 C3_10 C3 115.7(10) . . ?
N4_10 C3_10 C2_10 120.3 . . ?
C3_10 N4_10 C4A_10 120.7 . . ?
N4_10 C4A_10 C5_10 121.9 . . ?
N4_10 C4A_10 C8A_10 119.0 . . ?
C5_10 C4A_10 C8A_10 119.2 . . ?
F017 C5_10 C4A_10 115.9(6) . . ?
F017 C5_10 C6_10 123.5(6) . . ?
C6_10 C5_10 C4A_10 120.6 . . ?
N135 C6_10 C5_10 113.3(9) . . ?
N135 C6_10 C7_10 125.9(9) . . ?
C5_10 C6_10 C7_10 120.2 . . ?
C6_10 C7_10 H7_10 119.8 . . ?
C8_10 C7_10 C6_10 120.3 . . ?
C8_10 C7_10 H7_10 119.8 . . ?
C7_10 C8_10 H8_10 119.6 . . ?
C7_10 C8_10 C8A_10 120.7 . . ?
C8A_10 C8_10 H8_10 119.6 . . ?
C1_10 C8A_10 C4A_10 119.2 . . ?
C8_10 C8A_10 C1_10 121.9 . . ?
C8_10 C8A_10 C4A_10 118.9 . . ?
O325 C1_11 C8A_11 115.0(9) . . ?
C2_11 C1_11 O325 124.3(9) . . ?
C2_11 C1_11 C8A_11 120.6 . . ?
C1_11 C2_11 H2_11 119.9 . . ?
C1_11 C2_11 C3_11 120.2 . . ?
C3_11 C2_11 H2_11 119.9 . . ?
C283 C3_11 C2_11 122.9(13) . . ?
C283 C3_11 N4_11 116.6(13) . . ?
N4_11 C3_11 C2_11 120.4 . . ?
C3_11 N4_11 C4A_11 120.7 . . ?
N4_11 C4A_11 C5_11 121.9 . . ?
N4_11 C4A_11 C8A_11 118.9 . . ?
C5_11 C4A_11 C8A_11 119.2 . . ?
F013 C5_11 C4A_11 114.8(8) . . ?
F013 C5_11 C6_11 124.3(8) . . ?
C6_11 C5_11 C4A_11 120.6 . . ?
N126 C6_11 C7_11 118.9(10) . . ?
C5_11 C6_11 N126 120.8(10) . . ?
C5_11 C6_11 C7_11 120.2 . . ?
C6_11 C7_11 H7_11 119.8 . . ?
C8_11 C7_11 C6_11 120.3 . . ?
C8_11 C7_11 H7_11 119.8 . . ?
C7_11 C8_11 H8_11 119.7 . . ?
C7_11 C8_11 C8A_11 120.7 . . ?
C8A_11 C8_11 H8_11 119.7 . . ?
C1_11 C8A_11 C4A_11 119.2 . . ?
C8_11 C8A_11 C1_11 121.8 . . ?
C8_11 C8A_11 C4A_11 119.0 . . ?
O128 C1_12 C2_12 124.6(9) . . ?
O128 C1_12 C8A_12 114.7(9) . . ?
C2_12 C1_12 C8A_12 120.7 . . ?
C1_12 C2_12 H2_12 119.9 . . ?
C1_12 C2_12 C3_12 120.2 . . ?
C3_12 C2_12 H2_12 119.9 . . ?
C2_12 C3_12 C146 124.0(14) . . ?
N4_12 C3_12 C146 115.6(14) . . ?
N4_12 C3_12 C2_12 120.3 . . ?
C3_12 N4_12 C4A_12 120.8 . . ?
N4_12 C4A_12 C5_12 121.9 . . ?
N4_12 C4A_12 C8A_12 119.0 . . ?
C5_12 C4A_12 C8A_12 119.1 . . ?
F054 C5_12 C4A_12 115.8(8) . . ?
F054 C5_12 C6_12 123.5(8) . . ?
C6_12 C5_12 C4A_12 120.7 . . ?
C5_12 C6_12 N176 113.0(10) . . ?
C5_12 C6_12 C7_12 120.1 . . ?
C7_12 C6_12 N176 126.6(10) . . ?
C6_12 C7_12 H7_12 119.8 . . ?
C8_12 C7_12 C6_12 120.4 . . ?
C8_12 C7_12 H7_12 119.8 . . ?
C7_12 C8_12 H8_12 119.7 . . ?
C7_12 C8_12 C8A_12 120.7 . . ?
C8A_12 C8_12 H8_12 119.7 . . ?
C1_12 C8A_12 C4A_12 119.1 . . ?
C8_12 C8A_12 C1_12 121.8 . . ?
C8_12 C8A_12 C4A_12 119.0 . . ?
O211 C1_13 C2_13 121.2(11) . . ?
O211 C1_13 C8A_13 118.2(11) . . ?
C2_13 C1_13 C8A_13 120.6 . . ?
C1_13 C2_13 H2_13 119.9 . . ?
C1_13 C2_13 C3_13 120.2 . . ?
C3_13 C2_13 H2_13 119.9 . . ?
C2_13 C3_13 C7 128.1(13) . . ?
N4_13 C3_13 C7 111.4(13) . . ?
N4_13 C3_13 C2_13 120.4 . . ?
C3_13 N4_13 C4A_13 120.7 . . ?
N4_13 C4A_13 C5_13 121.9 . . ?
N4_13 C4A_13 C8A_13 119.0 . . ?
C5_13 C4A_13 C8A_13 119.1 . . ?
F025 C5_13 C4A_13 116.5(7) . . ?
F025 C5_13 C6_13 122.8(7) . . ?
C6_13 C5_13 C4A_13 120.7 . . ?
C5_13 C6_13 N231 114.9(10) . . ?
C5_13 C6_13 C7_13 120.2 . . ?
C7_13 C6_13 N231 124.6(9) . . ?
C6_13 C7_13 H7_13 119.8 . . ?
C8_13 C7_13 C6_13 120.3 . . ?
C8_13 C7_13 H7_13 119.8 . . ?
C7_13 C8_13 H8_13 119.6 . . ?
C7_13 C8_13 C8A_13 120.7 . . ?
C8A_13 C8_13 H8_13 119.6 . . ?
C1_13 C8A_13 C4A_13 119.2 . . ?
C8_13 C8A_13 C1_13 121.9 . . ?
C8_13 C8A_13 C4A_13 119.0 . . ?
O279 C1_14 C2_14 123.8(10) . . ?
O279 C1_14 C8A_14 115.6(10) . . ?
C2_14 C1_14 C8A_14 120.6 . . ?
C1_14 C2_14 H2_14 119.9 . . ?
C1_14 C2_14 C3_14 120.2 . . ?
C3_14 C2_14 H2_14 119.9 . . ?
C2_14 C3_14 C4 122.8(12) . . ?
N4_14 C3_14 C4 116.8(12) . . ?
N4_14 C3_14 C2_14 120.3 . . ?
C3_14 N4_14 C4A_14 120.7 . . ?
N4_14 C4A_14 C5_14 121.9 . . ?
N4_14 C4A_14 C8A_14 119.0 . . ?
C5_14 C4A_14 C8A_14 119.1 . . ?
F011 C5_14 C4A_14 115.7(7) . . ?
F011 C5_14 C6_14 123.6(7) . . ?
C6_14 C5_14 C4A_14 120.7 . . ?
N093 C6_14 C5_14 113.4(9) . . ?
N093 C6_14 C7_14 126.3(9) . . ?
C5_14 C6_14 C7_14 120.2 . . ?
C6_14 C7_14 H7_14 119.8 . . ?
C8_14 C7_14 C6_14 120.4 . . ?
C8_14 C7_14 H7_14 119.8 . . ?
C7_14 C8_14 H8_14 119.7 . . ?
C7_14 C8_14 C8A_14 120.7 . . ?
C8A_14 C8_14 H8_14 119.7 . . ?
C1_14 C8A_14 C4A_14 119.1 . . ?
C8_14 C8A_14 C1_14 121.8 . . ?
C8_14 C8A_14 C4A_14 119.0 . . ?
O120 C1_15 C2_15 122.5(8) . . ?
O120 C1_15 C8A_15 116.8(8) . . ?
C2_15 C1_15 C8A_15 120.7 . . ?
C1_15 C2_15 H2_15 119.9 . . ?
C1_15 C2_15 C3_15 120.2 . . ?
C3_15 C2_15 H2_15 119.9 . . ?
C2_15 C3_15 C227 124.9(10) . . ?
N4_15 C3_15 C227 114.8(10) . . ?
N4_15 C3_15 C2_15 120.3 . . ?
C3_15 N4_15 C4A_15 120.7 . . ?
N4_15 C4A_15 C5_15 121.8 . . ?
N4_15 C4A_15 C8A_15 119.0 . . ?
C8A_15 C4A_15 C5_15 119.1 . . ?
F020 C5_15 C4A_15 114.5(6) . . ?
F020 C5_15 C6_15 124.5(6) . . ?
C6_15 C5_15 C4A_15 120.6 . . ?
N213 C6_15 C7_15 126.1(9) . . ?
C5_15 C6_15 N213 112.7(9) . . ?
C5_15 C6_15 C7_15 120.2 . . ?
C6_15 C7_15 H7_15 119.8 . . ?
C8_15 C7_15 C6_15 120.4 . . ?
C8_15 C7_15 H7_15 119.8 . . ?
C7_15 C8_15 H8_15 119.6 . . ?
C7_15 C8_15 C8A_15 120.7 . . ?
C8A_15 C8_15 H8_15 119.6 . . ?
C1_15 C8A_15 C4A_15 119.1 . . ?
C8_15 C8A_15 C1_15 121.9 . . ?
C8_15 C8A_15 C4A_15 119.0 . . ?
O027 C1_16 C2_16 121.5(6) . . ?
O027 C1_16 C8A_16 117.8(6) . . ?
C2_16 C1_16 C8A_16 120.7 . . ?
C1_16 C2_16 H2_16 119.9 . . ?
C1_16 C2_16 C3_16 120.2 . . ?
C3_16 C2_16 H2_16 119.9 . . ?
C208 C3_16 C2_16 123.6(10) . . ?
N4_16 C3_16 C208 116.1(10) . . ?
N4_16 C3_16 C2_16 120.3 . . ?
C3_16 N4_16 C4A_16 120.7 . . ?
N4_16 C4A_16 C5_16 121.8 . . ?
N4_16 C4A_16 C8A_16 119.0 . . ?
C5_16 C4A_16 C8A_16 119.2 . . ?
F004 C5_16 C4A_16 115.3(6) . . ?
F004 C5_16 C6_16 124.1(6) . . ?
C6_16 C5_16 C4A_16 120.7 . . ?
N038 C6_16 C7_16 116.8(8) . . ?
C5_16 C6_16 N038 122.8(8) . . ?
C5_16 C6_16 C7_16 120.2 . . ?
C6_16 C7_16 H7_16 119.9 . . ?
C8_16 C7_16 C6_16 120.2 . . ?
C8_16 C7_16 H7_16 119.9 . . ?
C7_16 C8_16 H8_16 119.6 . . ?
C7_16 C8_16 C8A_16 120.8 . . ?
C8A_16 C8_16 H8_16 119.6 . . ?
C1_16 C8A_16 C4A_16 119.1 . . ?
C8_16 C8A_16 C1_16 121.9 . . ?
C8_16 C8A_16 C4A_16 118.9 . . ?
O018 C1_17 C2_17 122.1(6) . . ?
O018 C1_17 C8A_17 117.2(6) . . ?
C2_17 C1_17 C8A_17 120.6 . . ?
C1_17 C2_17 H2_17 119.9 . . ?
C1_17 C2_17 C3_17 120.2 . . ?
C3_17 C2_17 H2_17 119.9 . . ?
C2_17 C3_17 C161 121.6(10) . . ?
N4_17 C3_17 C161 117.5(10) . . ?
N4_17 C3_17 C2_17 120.3 . . ?
C3_17 N4_17 C4A_17 120.7 . . ?
N4_17 C4A_17 C5_17 121.9 . . ?
N4_17 C4A_17 C8A_17 119.0 . . ?
C5_17 C4A_17 C8A_17 119.1 . . ?
F015 C5_17 C4A_17 114.7(6) . . ?
F015 C5_17 C6_17 124.6(6) . . ?
C6_17 C5_17 C4A_17 120.6 . . ?
N084 C6_17 C5_17 112.1(8) . . ?
N084 C6_17 C7_17 126.8(8) . . ?
C5_17 C6_17 C7_17 120.2 . . ?
C6_17 C7_17 H7_17 119.8 . . ?
C8_17 C7_17 C6_17 120.3 . . ?
C8_17 C7_17 H7_17 119.8 . . ?
C7_17 C8_17 H8_17 119.6 . . ?
C7_17 C8_17 C8A_17 120.8 . . ?
C8A_17 C8_17 H8_17 119.6 . . ?
C1_17 C8A_17 C4A_17 119.1 . . ?
C8_17 C8A_17 C1_17 121.9 . . ?
C8_17 C8A_17 C4A_17 118.9 . . ?
O061 C1_18 C2_18 124.0(7) . . ?
O061 C1_18 C8A_18 115.3(7) . . ?
C2_18 C1_18 C8A_18 120.7 . . ?
C1_18 C2_18 H2_18 119.9 . . ?
C1_18 C2_18 C3_18 120.2 . . ?
C3_18 C2_18 H2_18 119.9 . . ?
C2_18 C3_18 C191 123.3(10) . . ?
N4_18 C3_18 C191 115.9(10) . . ?
N4_18 C3_18 C2_18 120.3 . . ?
C3_18 N4_18 C4A_18 120.7 . . ?
N4_18 C4A_18 C5_18 121.9 . . ?
N4_18 C4A_18 C8A_18 119.0 . . ?
C5_18 C4A_18 C8A_18 119.1 . . ?
F002 C5_18 C4A_18 113.5(6) . . ?
F002 C5_18 C6_18 125.0(6) . . ?
C6_18 C5_18 C4A_18 120.7 . . ?
N023 C6_18 C5_18 119.7(8) . . ?
N023 C6_18 C7_18 120.0(8) . . ?
C5_18 C6_18 C7_18 120.2 . . ?
C6_18 C7_18 H7_18 119.8 . . ?
C8_18 C7_18 C6_18 120.3 . . ?
C8_18 C7_18 H7_18 119.8 . . ?
C7_18 C8_18 H8_18 119.7 . . ?
C7_18 C8_18 C8A_18 120.7 . . ?
C8A_18 C8_18 H8_18 119.7 . . ?
C1_18 C8A_18 C4A_18 119.1 . . ?
C8_18 C8A_18 C1_18 121.9 . . ?
C8_18 C8A_18 C4A_18 119.0 . . ?
O068 C1_19 C2_19 124.0(7) . . ?
O068 C1_19 C8A_19 115.1(7) . . ?
C2_19 C1_19 C8A_19 120.7 . . ?
C1_19 C2_19 H2_19 119.9 . . ?
C1_19 C2_19 C3_19 120.2 . . ?
C3_19 C2_19 H2_19 119.9 . . ?
C2_19 C3_19 C103 123.6(10) . . ?
N4_19 C3_19 C103 115.3(9) . . ?
N4_19 C3_19 C2_19 120.3 . . ?
C3_19 N4_19 C4A_19 120.7 . . ?
N4_19 C4A_19 C5_19 121.9 . . ?
N4_19 C4A_19 C8A_19 119.0 . . ?
C5_19 C4A_19 C8A_19 119.1 . . ?
F006 C5_19 C4A_19 114.6(6) . . ?
F006 C5_19 C6_19 124.6(6) . . ?
C6_19 C5_19 C4A_19 120.7 . . ?
N045 C6_19 C5_19 114.9(8) . . ?
N045 C6_19 C7_19 124.9(8) . . ?
C5_19 C6_19 C7_19 120.1 . . ?
C6_19 C7_19 H7_19 119.8 . . ?
C8_19 C7_19 C6_19 120.3 . . ?
C8_19 C7_19 H7_19 119.8 . . ?
C7_19 C8_19 H8_19 119.6 . . ?
C7_19 C8_19 C8A_19 120.7 . . ?
C8A_19 C8_19 H8_19 119.6 . . ?
C1_19 C8A_19 C4A_19 119.1 . . ?
C8_19 C8A_19 C1_19 121.9 . . ?
C8_19 C8A_19 C4A_19 119.0 . . ?
O122 C1_20 C2_20 122.7(8) . . ?
O122 C1_20 C8A_20 116.5(8) . . ?
C2_20 C1_20 C8A_20 120.7 . . ?
C1_20 C2_20 H2_20 119.9 . . ?
C1_20 C2_20 C3_20 120.1 . . ?
C3_20 C2_20 H2_20 119.9 . . ?
C371 C3_20 C2_20 125.6(11) . . ?
N4_20 C3_20 C371 114.0(11) . . ?
N4_20 C3_20 C2_20 120.4 . . ?
C3_20 N4_20 C4A_20 120.7 . . ?
N4_20 C4A_20 C5_20 121.9 . . ?
N4_20 C4A_20 C8A_20 119.0 . . ?
C5_20 C4A_20 C8A_20 119.1 . . ?
F014 C5_20 C4A_20 116.0(6) . . ?
F014 C5_20 C6_20 123.3(6) . . ?
C6_20 C5_20 C4A_20 120.7 . . ?
N278 C6_20 C5_20 112.1(10) . . ?
N278 C6_20 C7_20 127.7(10) . . ?
C5_20 C6_20 C7_20 120.2 . . ?
C6_20 C7_20 H7_20 119.9 . . ?
C8_20 C7_20 C6_20 120.3 . . ?
C8_20 C7_20 H7_20 119.9 . . ?
C7_20 C8_20 H8_20 119.6 . . ?
C7_20 C8_20 C8A_20 120.8 . . ?
C8A_20 C8_20 H8_20 119.6 . . ?
C1_20 C8A_20 C4A_20 119.0 . . ?
C8_20 C8A_20 C1_20 121.9 . . ?
C8_20 C8A_20 C4A_20 119.0 . . ?
O2 C1_21 C2_21 120.3(13) . . ?
O2 C1_21 C8A_21 119.0(13) . . ?
C2_21 C1_21 C8A_21 120.6 . . ?
C1_21 C2_21 H2_21 119.9 . . ?
C1_21 C2_21 C3_21 120.2 . . ?
C3_21 C2_21 H2_21 119.9 . . ?
C2_21 C3_21 C349 125.6(12) . . ?
N4_21 C3_21 C349 114.0(12) . . ?
N4_21 C3_21 C2_21 120.4 . . ?
C3_21 N4_21 C4A_21 120.7 . . ?
N4_21 C4A_21 C5_21 121.9 . . ?
N4_21 C4A_21 C8A_21 118.9 . . ?
C5_21 C4A_21 C8A_21 119.2 . . ?
F021 C5_21 C4A_21 115.8(8) . . ?
F021 C5_21 C6_21 123.5(8) . . ?
C6_21 C5_21 C4A_21 120.6 . . ?
C5_21 C6_21 N218 114.3(10) . . ?
C5_21 C6_21 C7_21 120.2 . . ?
C7_21 C6_21 N218 125.3(10) . . ?
C6_21 C7_21 H7_21 119.8 . . ?
C8_21 C7_21 C6_21 120.3 . . ?
C8_21 C7_21 H7_21 119.8 . . ?
C7_21 C8_21 H8_21 119.7 . . ?
C7_21 C8_21 C8A_21 120.7 . . ?
C8A_21 C8_21 H8_21 119.7 . . ?
C1_21 C8A_21 C4A_21 119.2 . . ?
C8_21 C8A_21 C1_21 121.8 . . ?
C8_21 C8A_21 C4A_21 119.0 . . ?
O389 C1_22 C2_22 122.7(12) . . ?
O389 C1_22 C8A_22 116.2(12) . . ?
C2_22 C1_22 C8A_22 120.6 . . ?
C1_22 C2_22 H2_22 119.9 . . ?
C1_22 C2_22 C3_22 120.2 . . ?
C3_22 C2_22 H2_22 119.9 . . ?
C2_22 C3_22 C385 123.5(14) . . ?
N4_22 C3_22 C385 116.1(14) . . ?
N4_22 C3_22 C2_22 120.3 . . ?
C3_22 N4_22 C4A_22 120.7 . . ?
N4_22 C4A_22 C5_22 121.9 . . ?
N4_22 C4A_22 C8A_22 119.0 . . ?
C5_22 C4A_22 C8A_22 119.1 . . ?
F022 C5_22 C4A_22 114.6(7) . . ?
F022 C5_22 C6_22 124.2(7) . . ?
C6_22 C5_22 C4A_22 120.7 . . ?
N087 C6_22 C7_22 118.7(10) . . ?
C5_22 C6_22 N087 121.0(10) . . ?
C5_22 C6_22 C7_22 120.1 . . ?
C6_22 C7_22 H7_22 119.8 . . ?
C8_22 C7_22 C6_22 120.4 . . ?
C8_22 C7_22 H7_22 119.8 . . ?
C7_22 C8_22 H8_22 119.7 . . ?
C7_22 C8_22 C8A_22 120.7 . . ?
C8A_22 C8_22 H8_22 119.7 . . ?
C1_22 C8A_22 C4A_22 119.1 . . ?
C8_22 C8A_22 C1_22 121.9 . . ?
C8_22 C8A_22 C4A_22 119.0 . . ?
O269 C1_23 C2_23 123.7(8) . . ?
O269 C1_23 C8A_23 115.7(8) . . ?
C2_23 C1_23 C8A_23 120.6 . . ?
C1_23 C2_23 H2_23 119.9 . . ?
C1_23 C2_23 C3_23 120.2 . . ?
C3_23 C2_23 H2_23 119.9 . . ?
C2_23 C3_23 C322 120.6(12) . . ?
N4_23 C3_23 C322 118.3(12) . . ?
N4_23 C3_23 C2_23 120.3 . . ?
C3_23 N4_23 C4A_23 120.7 . . ?
N4_23 C4A_23 C5_23 121.9 . . ?
N4_23 C4A_23 C8A_23 119.0 . . ?
C5_23 C4A_23 C8A_23 119.1 . . ?
F012 C5_23 C4A_23 116.1(7) . . ?
F012 C5_23 C6_23 123.1(7) . . ?
C6_23 C5_23 C4A_23 120.7 . . ?
N192 C6_23 C7_23 126.1(10) . . ?
C5_23 C6_23 N192 112.6(10) . . ?
C5_23 C6_23 C7_23 120.2 . . ?
C6_23 C7_23 H7_23 119.9 . . ?
C8_23 C7_23 C6_23 120.3 . . ?
C8_23 C7_23 H7_23 119.9 . . ?
C7_23 C8_23 H8_23 119.7 . . ?
C7_23 C8_23 C8A_23 120.7 . . ?
C8A_23 C8_23 H8_23 119.7 . . ?
C1_23 C8A_23 C4A_23 119.2 . . ?
C8_23 C8A_23 C1_23 121.8 . . ?
C8_23 C8A_23 C4A_23 119.0 . . ?
O302 C1_24 C2_24 122.7(12) . . ?
O302 C1_24 C8A_24 116.4(12) . . ?
C2_24 C1_24 C8A_24 120.7 . . ?
C1_24 C2_24 H2_24 119.9 . . ?
C1_24 C2_24 C3_24 120.2 . . ?
C3_24 C2_24 H2_24 119.9 . . ?
C2_24 C3_24 C78 122.3(13) . . ?
N4_24 C3_24 C78 117.2(13) . . ?
N4_24 C3_24 C2_24 120.3 . . ?
C3_24 N4_24 C4A_24 120.7 . . ?
N4_24 C4A_24 C5_24 121.9 . . ?
N4_24 C4A_24 C8A_24 119.0 . . ?
C5_24 C4A_24 C8A_24 119.1 . . ?
F016 C5_24 C4A_24 115.7(8) . . ?
F016 C5_24 C6_24 123.6(8) . . ?
C6_24 C5_24 C4A_24 120.7 . . ?
N150 C6_24 C5_24 121.2(10) . . ?
N150 C6_24 C7_24 118.6(10) . . ?
C5_24 C6_24 C7_24 120.2 . . ?
C6_24 C7_24 H7_24 119.8 . . ?
C8_24 C7_24 C6_24 120.3 . . ?
C8_24 C7_24 H7_24 119.8 . . ?
C7_24 C8_24 H8_24 119.6 . . ?
C7_24 C8_24 C8A_24 120.7 . . ?
C8A_24 C8_24 H8_24 119.6 . . ?
C1_24 C8A_24 C4A_24 119.1 . . ?
C8_24 C8A_24 C1_24 121.9 . . ?
C8_24 C8A_24 C4A_24 119.0 . . ?
C2_25 C1_25 H1_25 120.3 . . ?
C2_25 C1_25 C6_25 119.4 . . ?
C6_25 C1_25 H1_25 120.3 . . ?
C1_25 C2_25 H2_25 119.7 . . ?
C3_25 C2_25 C1_25 120.5 . . ?
C3_25 C2_25 H2_25 119.7 . . ?
C2_25 C3_25 H3_25 120.1 . . ?
C2_25 C3_25 C4_25 119.9 . . ?
C4_25 C3_25 H3_25 120.1 . . ?
C3_25 C4_25 H4_25 119.8 . . ?
C3_25 C4_25 C5_25 120.4 . . ?
C5_25 C4_25 H4_25 119.8 . . ?
C4_25 C5_25 Cl21 128.1(14) . . ?
C4_25 C5_25 C6_25 119.9 . . ?
C6_25 C5_25 Cl21 111.7(14) . . ?
C1_25 C6_25 H6_25 120.1 . . ?
C5_25 C6_25 C1_25 119.9 . . ?
C5_25 C6_25 H6_25 120.1 . . ?
C2_26 C1_26 H1_26 120.3 . . ?
C2_26 C1_26 C6_26 119.4 . . ?
C6_26 C1_26 H1_26 120.3 . . ?
C1_26 C2_26 H2_26 119.7 . . ?
C3_26 C2_26 C1_26 120.5 . . ?
C3_26 C2_26 H2_26 119.7 . . ?
C2_26 C3_26 H3_26 120.1 . . ?
C2_26 C3_26 C4_26 119.9 . . ?
C4_26 C3_26 H3_26 120.1 . . ?
C3_26 C4_26 H4_26 119.8 . . ?
C3_26 C4_26 C5_26 120.4 . . ?
C5_26 C4_26 H4_26 119.8 . . ?
C4_26 C5_26 Cl02 116.4(16) . . ?
C4_26 C5_26 C6_26 119.9 . . ?
C6_26 C5_26 Cl02 123.6(16) . . ?
C1_26 C6_26 H6_26 120.1 . . ?
C5_26 C6_26 C1_26 119.9 . . ?
C5_26 C6_26 H6_26 120.1 . . ?

loop_
_geom_bond_atom_site_label_1
_geom_bond_atom_site_label_2
_geom_bond_distance
_geom_bond_site_symmetry_2
_geom_bond_publ_flag
F001 C5_5 1.291(11) . ?
F002 C5_18 1.298(11) . ?
F003 C5_8 1.324(11) . ?
F004 C5_16 1.306(12) . ?
F005 C5_9 1.291(12) . ?
F006 C5_19 1.300(11) . ?
F007 C5_7 1.329(10) . ?
F008 C5_2 1.321(12) . ?
F009 C5_4 1.323(12) . ?
F010 C5_6 1.317(11) . ?
F011 C5_14 1.301(12) . ?
F012 C5_23 1.309(13) . ?
F013 C5_11 1.320(14) . ?
F014 C5_20 1.290(13) . ?
F015 C5_17 1.329(11) . ?
F016 C5_24 1.288(14) . ?
F017 C5_10 1.299(11) . ?
O018 C297 1.40(2) . ?
O018 C1_17 1.341(14) . ?
O019 C345 1.45(2) . ?
O019 C1_3 1.354(13) . ?
F020 C5_15 1.327(12) . ?
F021 C5_21 1.283(13) . ?
F022 C5_22 1.325(14) . ?
N023 H023 0.8800 . ?
N023 C103 1.36(2) . ?
N023 C6_18 1.347(16) . ?
F025 C5_13 1.309(13) . ?
Cl02 C5_26 1.73(2) . ?
O027 C323 1.42(2) . ?
O027 C1_16 1.346(14) . ?
O028 C158 1.41(2) . ?
O028 C1_6 1.373(14) . ?
F029 C5_3 1.321(13) . ?
O030 C201 1.45(2) . ?
O030 C1_9 1.357(15) . ?
O031 C103 1.24(2) . ?
O033 C124 1.178(19) . ?
O036 C276 1.17(2) . ?
O037 C371 1.24(2) . ?
N038 H038 0.8800 . ?
N038 C161 1.37(2) . ?
N038 C6_16 1.381(16) . ?
O039 C355 1.22(2) . ?
N040 H040 0.8800 . ?
N040 C124 1.37(2) . ?
N040 C6_9 1.373(15) . ?
O041 C247 1.20(2) . ?
N042 H042 0.8800 . ?
N042 C249 1.40(2) . ?
N042 C6_7 1.338(16) . ?
F043 C5_1 1.330(14) . ?
O044 C056 1.23(2) . ?
N045 H045 0.8800 . ?
N045 C371 1.34(2) . ?
N045 C6_19 1.361(16) . ?
O048 C4 1.19(3) . ?
O049 C249 1.25(2) . ?
O052 C227 1.16(2) . ?
O053 C321 1.20(2) . ?
F054 C5_12 1.312(14) . ?
N055 H055 0.8800 . ?
N055 C281 1.38(3) . ?
N055 C6_3 1.396(16) . ?
C056 N088 1.33(2) . ?
C056 C3_5 1.37(2) . ?
O058 C291 1.34(3) . ?
O058 C1_2 1.381(15) . ?
O061 C328 1.41(2) . ?
O061 C1_18 1.372(13) . ?
O064 C367 1.48(3) . ?
O064 C1_4 1.344(16) . ?
O066 C208 1.23(2) . ?
O067 C304 1.40(2) . ?
O067 C1_8 1.356(14) . ?
O068 C311 1.46(2) . ?
O068 C1_19 1.354(14) . ?
O070 C322 1.14(2) . ?
N078 H078 0.8800 . ?
N078 C247 1.36(2) . ?
N078 C6_5 1.408(17) . ?
N079 H079 0.8800 . ?
N079 C321 1.36(2) . ?
N079 C6_2 1.399(17) . ?
N084 H084 0.8800 . ?
N084 C191 1.35(2) . ?
N084 C6_17 1.375(15) . ?
N087 H087 0.8800 . ?
N087 C322 1.39(3) . ?
N087 C6_22 1.396(19) . ?
N088 H088 0.8800 . ?
N088 C6_6 1.406(15) . ?
O089 C370 1.44(3) . ?
O089 C1_5 1.375(14) . ?
O090 C3 1.21(2) . ?
O091 C281 1.25(2) . ?
O092 C191 1.19(2) . ?
N093 H093 0.8800 . ?
N093 C227 1.41(2) . ?
N093 C6_14 1.346(18) . ?
N094 H094 0.8800 . ?
N094 C276 1.42(2) . ?
N094 C6_4 1.405(14) . ?
O101 C220 1.42(2) . ?
O101 C1_7 1.358(13) . ?
C103 C3_19 1.46(2) . ?
O107 C161 1.20(2) . ?
O108 C204 1.43(3) . ?
O108 C1_1 1.352(14) . ?
O120 C299 1.46(3) . ?
O120 C1_15 1.350(15) . ?
O122 C380 1.49(3) . ?
O122 C1_20 1.353(15) . ?
C124 C3_8 1.45(2) . ?
N126 H126 0.8800 . ?
N126 C3 1.32(2) . ?
N126 C6_11 1.391(19) . ?
O128 C388 1.46(3) . ?
O128 C1_12 1.328(18) . ?
N135 H135 0.8800 . ?
N135 C355 1.34(3) . ?
N135 C6_10 1.356(16) . ?
N H 0.8800 . ?
N C259 1.32(2) . ?
N C6_8 1.421(15) . ?
O139 C253 1.42(3) . ?
O139 C1_10 1.359(16) . ?
C146 N292 1.35(3) . ?
C146 O330 1.19(3) . ?
C146 C3_12 1.44(3) . ?
N150 H150 0.8800 . ?
N150 C7 1.33(3) . ?
N150 C6_24 1.36(2) . ?
C158 H15A 0.9900 . ?
C158 H15B 0.9900 . ?
C158 C195 1.46(3) . ?
C161 C3_17 1.45(2) . ?
O164 C259 1.21(2) . ?
O170 C385 1.17(3) . ?
N176 H176 0.8800 . ?
N176 C283 1.41(3) . ?
N176 C6_12 1.42(2) . ?
C191 C3_18 1.43(2) . ?
N192 H192 0.8800 . ?
N192 C78 1.38(3) . ?
N192 C6_23 1.394(18) . ?
C195 H195 1.0000 . ?
C195 C331 1.56(3) . ?
C195 C397 1.46(3) . ?
C201 H20A 0.9900 . ?
C201 H20B 0.9900 . ?
C201 C223 1.48(3) . ?
C204 H20C 0.9900 . ?
C204 H20D 0.9900 . ?
C204 C324 1.50(3) . ?
C205 H205 1.0000 . ?
C205 C220 1.50(3) . ?
C205 C382 1.54(4) . ?
C205 C411 1.49(3) . ?
C208 N213 1.36(2) . ?
C208 C3_16 1.40(2) . ?
O209 C283 1.20(3) . ?
O211 C2 1.42(3) . ?
O211 C1_13 1.296(18) . ?
N213 H213 0.8800 . ?
N213 C6_15 1.392(17) . ?
O216 C7 1.20(3) . ?
Cl21 C5_25 1.730(19) . ?
N218 H218 0.8800 . ?
N218 C385 1.33(3) . ?
N218 C6_21 1.46(2) . ?
C220 H22A 0.9900 . ?
C220 H22B 0.9900 . ?
C223 H223 1.0000 . ?
C223 C398 1.56(3) . ?
C223 C406 1.49(3) . ?
C227 C3_15 1.42(2) . ?
N231 H231 0.8800 . ?
N231 C4 1.38(3) . ?
N231 C6_13 1.418(18) . ?
C247 C3_4 1.41(2) . ?
C249 C3_6 1.41(2) . ?
C253 H25A 0.9900 . ?
C253 H25B 0.9900 . ?
C253 C408 1.50(4) . ?
C259 C3_7 1.45(2) . ?
O269 C387 1.46(3) . ?
O269 C1_23 1.363(18) . ?
O275 C349 1.15(3) . ?
C276 C3_3 1.43(2) . ?
C277 H277 1.0000 . ?
C277 C297 1.50(3) . ?
C277 C419 1.48(3) . ?
C277 C431 1.42(4) . ?
N278 H278 0.8800 . ?
N278 C349 1.36(3) . ?
N278 C6_20 1.37(2) . ?
O279 C366 1.46(3) . ?
O279 C1_14 1.337(17) . ?
C281 C3_2 1.41(2) . ?
O282 C78 1.20(3) . ?
C283 C3_11 1.36(3) . ?
C285 H285 1.0000 . ?
C285 C291 1.47(3) . ?
C285 C363 1.53(4) . ?
C285 C404 1.62(4) . ?
C291 H29A 0.9900 . ?
C291 H29B 0.9900 . ?
N292 H292 0.8800 . ?
N292 C6_1 1.413(19) . ?
C297 H29C 0.9900 . ?
C297 H29D 0.9900 . ?
C299 H29E 0.9900 . ?
C299 H29F 0.9900 . ?
C299 C415 1.542(19) . ?
O302 C430 1.57(4) . ?
O302 C1_24 1.37(2) . ?
C304 H30A 0.9900 . ?
C304 H30B 0.9900 . ?
C304 C394 1.43(3) . ?
C311 H31A 0.9900 . ?
C311 H31B 0.9900 . ?
C311 C357 1.60(3) . ?
C321 C3_1 1.44(2) . ?
C322 C3_23 1.42(2) . ?
C323 H32A 0.9900 . ?
C323 H32B 0.9900 . ?
C323 C369 1.52(3) . ?
C324 H324 1.0000 . ?
C324 C437 1.53(4) . ?
C324 C445 1.39(4) . ?
O325 C396 1.547(19) . ?
O325 C1_11 1.388(18) . ?
C326 H326 1.0000 . ?
C326 C345 1.54(3) . ?
C326 C412 1.54(3) . ?
C326 C425 1.51(3) . ?
C328 H32C 0.9900 . ?
C328 H32D 0.9900 . ?
C328 C429 1.55(3) . ?
C331 H33A 0.9800 . ?
C331 H33B 0.9800 . ?
C331 H33C 0.9800 . ?
C345 H34A 0.9900 . ?
C345 H34B 0.9900 . ?
C349 C3_21 1.44(3) . ?
C355 C3_9 1.44(2) . ?
C357 H357 1.0000 . ?
C357 C17 1.59(4) . ?
C357 C46 1.512(19) . ?
C363 H36A 0.9800 . ?
C363 H36B 0.9800 . ?
C363 H36C 0.9800 . ?
C366 H36F 0.9900 . ?
C366 H36G 0.9900 . ?
C366 C107 1.61(5) . ?
C367 H36D 0.9900 . ?
C367 H36E 0.9900 . ?
C367 C436 1.44(4) . ?
C369 H369 1.0000 . ?
C369 C383 1.46(3) . ?
C369 C418 1.47(3) . ?
C370 H37A 0.9900 . ?
C370 H37B 0.9900 . ?
C370 C30 1.578(18) . ?
C371 C3_20 1.41(2) . ?
C380 H38I 0.9900 . ?
C380 H38J 0.9900 . ?
C380 C403 1.40(4) . ?
C382 H38A 0.9800 . ?
C382 H38B 0.9800 . ?
C382 H38C 0.9800 . ?
C383 H38K 0.9800 . ?
C383 H38L 0.9800 . ?
C383 H38M 0.9800 . ?
C384 H38D 0.9800 . ?
C384 H38E 0.9800 . ?
C384 H38F 0.9800 . ?
C384 C118 1.31(4) . ?
C385 C3_22 1.46(3) . ?
C387 H38N 0.9900 . ?
C387 H38O 0.9900 . ?
C387 C442 1.44(4) . ?
C388 H38G 0.9900 . ?
C388 H38H 0.9900 . ?
C388 C118 1.55(4) . ?
O389 C10 1.45(3) . ?
O389 C1_22 1.34(2) . ?
C390 H39I 0.9800 . ?
C390 H39J 0.9800 . ?
C390 H39K 0.9800 . ?
C390 C403 1.57(4) . ?
C392 H39L 0.9800 . ?
C392 H39M 0.9800 . ?
C392 H39N 0.9800 . ?
C392 C415 1.54(2) . ?
C394 H394 1.0000 . ?
C394 C424 1.50(2) . ?
C394 C49 1.46(4) . ?
C396 H39A 0.9900 . ?
C396 H39B 0.9900 . ?
C396 C44 1.610(18) . ?
C397 H39C 0.9800 . ?
C397 H39D 0.9800 . ?
C397 H39E 0.9800 . ?
C398 H39F 0.9800 . ?
C398 H39G 0.9800 . ?
C398 H39H 0.9800 . ?
C402 H40A 0.9800 . ?
C402 H40B 0.9800 . ?
C402 H40C 0.9800 . ?
C402 C436 1.55(4) . ?
C403 H403 1.0000 . ?
C403 C9 1.51(3) . ?
C404 H40D 0.9800 . ?
C404 H40E 0.9800 . ?
C404 H40F 0.9800 . ?
C406 H40G 0.9800 . ?
C406 H40H 0.9800 . ?
C406 H40I 0.9800 . ?
C408 H408 1.0000 . ?
C408 C446 1.31(6) . ?
C408 C22 1.540(2) . ?
C411 H41A 0.9800 . ?
C411 H41B 0.9800 . ?
C411 H41C 0.9800 . ?
C412 H41D 0.9800 . ?
C412 H41E 0.9800 . ?
C412 H41F 0.9800 . ?
C415 H415 1.0000 . ?
C415 C448 1.54(2) . ?
C418 H41J 0.9800 . ?
C418 H41K 0.9800 . ?
C418 H41L 0.9800 . ?
C419 H41M 0.9800 . ?
C419 H41N 0.9800 . ?
C419 H41O 0.9800 . ?
C421 H42G 0.9800 . ?
C421 H42H 0.9800 . ?
C421 H42I 0.9800 . ?
C421 C429 1.43(4) . ?
C424 H42A 0.9800 . ?
C424 H42B 0.9800 . ?
C424 H42C 0.9800 . ?
C425 H42D 0.9800 . ?
C425 H42E 0.9800 . ?
C425 H42F 0.9800 . ?
C429 H429 1.0000 . ?
C429 C433 1.51(4) . ?
C430 H43D 0.9900 . ?
C430 H43E 0.9900 . ?
C430 C31 1.60(7) . ?
C431 H43F 0.9800 . ?
C431 H43G 0.9800 . ?
C431 H43H 0.9800 . ?
C433 H43I 0.9800 . ?
C433 H43J 0.9800 . ?
C433 H43K 0.9800 . ?
C436 H436 1.0000 . ?
C436 C27 1.51(4) . ?
C437 H43A 0.9800 . ?
C437 H43B 0.9800 . ?
C437 H43C 0.9800 . ?
C442 C39 1.44(4) . ?
C442 C34 1.540(2) . ?
C445 H44A 0.9800 . ?
C445 H44B 0.9800 . ?
C445 H44C 0.9800 . ?
C446 H44D 0.9803 . ?
C446 H44E 0.9803 . ?
C446 H44F 0.9803 . ?
C448 H44G 0.9800 . ?
C448 H44H 0.9800 . ?
C448 H44I 0.9800 . ?
C3 C3_10 1.44(2) . ?
C4 C3_14 1.44(3) . ?
C78 C3_24 1.43(3) . ?
C7 C3_13 1.46(3) . ?
C9 H9A 0.9800 . ?
C9 H9B 0.9800 . ?
C9 H9C 0.9800 . ?
C30 H30 1.0000 . ?
C30 C64 1.568(19) . ?
C30 C157 1.563(19) . ?
C39 H39O 0.9800 . ?
C39 H39P 0.9800 . ?
C39 H39Q 0.9800 . ?
C41 H41G 1.0019 . ?
C41 H41H 1.0020 . ?
C41 H41I 1.0028 . ?
C41 C44 1.582(19) . ?
C49 H49A 0.9800 . ?
C49 H49B 0.9800 . ?
C49 H49C 0.9800 . ?
C64 H64A 1.0018 . ?
C64 H64B 1.0021 . ?
C64 H64C 1.0020 . ?
C100 H10A 0.9806 . ?
C100 H10B 0.9806 . ?
C100 H10C 0.9806 . ?
C100 C44 1.595(18) . ?
C107 H107 1.0000 . ?
C107 C123 1.540(2) . ?
C107 C51 1.41(6) . ?
C118 H118 1.0000 . ?
C118 C50 1.54(5) . ?
C123 H12A 1.0030 . ?
C123 H12B 1.0031 . ?
C123 H12C 1.0036 . ?
C157 H15C 0.9818 . ?
C157 H15D 0.9818 . ?
C157 H15E 0.9818 . ?
O2 C32 1.40(4) . ?
O2 C1_21 1.361(17) . ?
C2 H2A 0.9900 . ?
C2 H2B 0.9900 . ?
C2 C24 1.53(2) . ?
C1 H1 1.0000 . ?
C1 C10 1.540(2) . ?
C1 C37 1.540(2) . ?
C1 C43 1.42(4) . ?
C10 H10D 0.9900 . ?
C10 H10E 0.9900 . ?
C17 H17A 0.9800 . ?
C17 H17B 0.9800 . ?
C17 H17C 0.9800 . ?
C32 H32E 0.9900 . ?
C32 H32F 0.9900 . ?
C32 C23 1.46(4) . ?
C23 H23 1.0000 . ?
C23 C33 1.56(2) . ?
C23 C42 1.53(2) . ?
C24 H24 1.0000 . ?
C24 C54 1.539(15) . ?
C24 C73 1.53(2) . ?
C27 H27A 0.9800 . ?
C27 H27B 0.9800 . ?
C27 H27C 0.9800 . ?
C34 H34C 0.9800 . ?
C34 H34D 0.9800 . ?
C34 H34E 0.9800 . ?
C37 H37C 0.9800 . ?
C37 H37D 0.9800 . ?
C37 H37E 0.9800 . ?
C31 H31 1.0000 . ?
C31 C48 1.50(7) . ?
C31 C47 1.48(6) . ?
C22 H22C 0.9800 . ?
C22 H22D 0.9800 . ?
C22 H22E 0.9800 . ?
C33 H33D 1.0234 . ?
C33 H33E 1.0224 . ?
C33 H33F 1.0238 . ?
C42 H42J 0.9819 . ?
C42 H42K 0.9818 . ?
C42 H42L 0.9819 . ?
C44 H44 1.0000 . ?
C43 H43L 0.9800 . ?
C43 H43M 0.9800 . ?
C43 H43N 0.9800 . ?
C46 H46A 0.9800 . ?
C46 H46B 0.9800 . ?
C46 H46C 0.9800 . ?
C48 H48A 0.9800 . ?
C48 H48B 0.9800 . ?
C48 H48C 0.9800 . ?
C50 H50A 0.9800 . ?
C50 H50B 0.9800 . ?
C50 H50C 0.9800 . ?
C47 H47A 1.0218 . ?
C47 H47B 1.0197 . ?
C47 H47C 1.0212 . ?
C54 H54A 1.0128 . ?
C54 H54B 1.0109 . ?
C54 H54C 1.0091 . ?
C51 H51A 0.9801 . ?
C51 H51B 0.9801 . ?
C51 H51C 0.9801 . ?
C73 H73A 1.0183 . ?
C73 H73B 1.0189 . ?
C73 H73C 1.0184 . ?
C1_1 C2_1 1.3747 . ?
C1_1 C8A_1 1.4213 . ?
C2_1 H2_1 0.9500 . ?
C2_1 C3_1 1.4172 . ?
C3_1 N4_1 1.3760 . ?
N4_1 C4A_1 1.4181 . ?
C4A_1 C5_1 1.4219 . ?
C4A_1 C8A_1 1.4253 . ?
C5_1 C6_1 1.3751 . ?
C6_1 C7_1 1.4177 . ?
C7_1 H7_1 0.9500 . ?
C7_1 C8_1 1.3764 . ?
C8_1 H8_1 0.9500 . ?
C8_1 C8A_1 1.4177 . ?
C1_2 C2_2 1.3740 . ?
C1_2 C8A_2 1.4233 . ?
C2_2 H2_2 0.9500 . ?
C2_2 C3_2 1.4176 . ?
C3_2 N4_2 1.3758 . ?
N4_2 C4A_2 1.4186 . ?
C4A_2 C5_2 1.4226 . ?
C4A_2 C8A_2 1.4238 . ?
C5_2 C6_2 1.3745 . ?
C6_2 C7_2 1.4181 . ?
C7_2 H7_2 0.9500 . ?
C7_2 C8_2 1.3759 . ?
C8_2 H8_2 0.9500 . ?
C8_2 C8A_2 1.4186 . ?
C1_3 C2_3 1.3753 . ?
C1_3 C8A_3 1.4218 . ?
C2_3 H2_3 0.9500 . ?
C2_3 C3_3 1.4171 . ?
C3_3 N4_3 1.3751 . ?
N4_3 C4A_3 1.4201 . ?
C4A_3 C5_3 1.4225 . ?
C4A_3 C8A_3 1.4234 . ?
C5_3 C6_3 1.3745 . ?
C6_3 C7_3 1.4179 . ?
C7_3 H7_3 0.9500 . ?
C7_3 C8_3 1.3764 . ?
C8_3 H8_3 0.9500 . ?
C8_3 C8A_3 1.4185 . ?
C1_4 C2_4 1.3743 . ?
C1_4 C8A_4 1.4222 . ?
C2_4 H2_4 0.9500 . ?
C2_4 C3_4 1.4183 . ?
C3_4 N4_4 1.3752 . ?
N4_4 C4A_4 1.4198 . ?
C4A_4 C5_4 1.4216 . ?
C4A_4 C8A_4 1.4238 . ?
C5_4 C6_4 1.3747 . ?
C6_4 C7_4 1.4173 . ?
C7_4 H7_4 0.9500 . ?
C7_4 C8_4 1.3763 . ?
C8_4 H8_4 0.9500 . ?
C8_4 C8A_4 1.4182 . ?
C1_5 C2_5 1.3753 . ?
C1_5 C8A_5 1.4214 . ?
C2_5 H2_5 0.9500 . ?
C2_5 C3_5 1.4172 . ?
C3_5 N4_5 1.3761 . ?
N4_5 C4A_5 1.4191 . ?
C4A_5 C5_5 1.4221 . ?
C4A_5 C8A_5 1.4237 . ?
C5_5 C6_5 1.3743 . ?
C6_5 C7_5 1.4177 . ?
C7_5 H7_5 0.9500 . ?
C7_5 C8_5 1.3759 . ?
C8_5 H8_5 0.9500 . ?
C8_5 C8A_5 1.4187 . ?
C1_6 C2_6 1.3737 . ?
C1_6 C8A_6 1.4235 . ?
C2_6 H2_6 0.9500 . ?
C2_6 C3_6 1.4182 . ?
C3_6 N4_6 1.3768 . ?
N4_6 C4A_6 1.4187 . ?
C4A_6 C5_6 1.4208 . ?
C4A_6 C8A_6 1.4243 . ?
C5_6 C6_6 1.3742 . ?
C6_6 C7_6 1.4184 . ?
C7_6 H7_6 0.9500 . ?
C7_6 C8_6 1.3756 . ?
C8_6 H8_6 0.9500 . ?
C8_6 C8A_6 1.4187 . ?
C1_7 C2_7 1.3754 . ?
C1_7 C8A_7 1.4220 . ?
C2_7 H2_7 0.9500 . ?
C2_7 C3_7 1.4176 . ?
C3_7 N4_7 1.3762 . ?
N4_7 C4A_7 1.4187 . ?
C4A_7 C5_7 1.4213 . ?
C4A_7 C8A_7 1.4238 . ?
C5_7 C6_7 1.3749 . ?
C6_7 C7_7 1.4180 . ?
C7_7 H7_7 0.9500 . ?
C7_7 C8_7 1.3762 . ?
C8_7 H8_7 0.9500 . ?
C8_7 C8A_7 1.4184 . ?
C1_8 C2_8 1.3739 . ?
C1_8 C8A_8 1.4211 . ?
C2_8 H2_8 0.9500 . ?
C2_8 C3_8 1.4178 . ?
C3_8 N4_8 1.3762 . ?
N4_8 C4A_8 1.4183 . ?
C4A_8 C5_8 1.4217 . ?
C4A_8 C8A_8 1.4244 . ?
C5_8 C6_8 1.3751 . ?
C6_8 C7_8 1.4172 . ?
C7_8 H7_8 0.9500 . ?
C7_8 C8_8 1.3767 . ?
C8_8 H8_8 0.9500 . ?
C8_8 C8A_8 1.4189 . ?
C1_9 C2_9 1.3754 . ?
C1_9 C8A_9 1.4220 . ?
C2_9 H2_9 0.9500 . ?
C2_9 C3_9 1.4173 . ?
C3_9 N4_9 1.3762 . ?
N4_9 C4A_9 1.4193 . ?
C4A_9 C5_9 1.4225 . ?
C4A_9 C8A_9 1.4243 . ?
C5_9 C6_9 1.3753 . ?
C6_9 C7_9 1.4177 . ?
C7_9 H7_9 0.9500 . ?
C7_9 C8_9 1.3754 . ?
C8_9 H8_9 0.9500 . ?
C8_9 C8A_9 1.4190 . ?
C1_10 C2_10 1.3747 . ?
C1_10 C8A_10 1.4215 . ?
C2_10 H2_10 0.9500 . ?
C2_10 C3_10 1.4174 . ?
C3_10 N4_10 1.3760 . ?
N4_10 C4A_10 1.4193 . ?
C4A_10 C5_10 1.4216 . ?
C4A_10 C8A_10 1.4238 . ?
C5_10 C6_10 1.3747 . ?
C6_10 C7_10 1.4170 . ?
C7_10 H7_10 0.9500 . ?
C7_10 C8_10 1.3761 . ?
C8_10 H8_10 0.9500 . ?
C8_10 C8A_10 1.4190 . ?
C1_11 C2_11 1.3745 . ?
C1_11 C8A_11 1.4221 . ?
C2_11 H2_11 0.9500 . ?
C2_11 C3_11 1.4174 . ?
C3_11 N4_11 1.3754 . ?
N4_11 C4A_11 1.4197 . ?
C4A_11 C5_11 1.4215 . ?
C4A_11 C8A_11 1.4236 . ?
C5_11 C6_11 1.3746 . ?
C6_11 C7_11 1.4167 . ?
C7_11 H7_11 0.9500 . ?
C7_11 C8_11 1.3762 . ?
C8_11 H8_11 0.9500 . ?
C8_11 C8A_11 1.4198 . ?
C1_12 C2_12 1.3751 . ?
C1_12 C8A_12 1.4218 . ?
C2_12 H2_12 0.9500 . ?
C2_12 C3_12 1.4178 . ?
C3_12 N4_12 1.3759 . ?
N4_12 C4A_12 1.4194 . ?
C4A_12 C5_12 1.4218 . ?
C4A_12 C8A_12 1.4239 . ?
C5_12 C6_12 1.3745 . ?
C6_12 C7_12 1.4182 . ?
C7_12 H7_12 0.9500 . ?
C7_12 C8_12 1.3766 . ?
C8_12 H8_12 0.9500 . ?
C8_12 C8A_12 1.4187 . ?
C1_13 C2_13 1.3747 . ?
C1_13 C8A_13 1.4225 . ?
C2_13 H2_13 0.9500 . ?
C2_13 C3_13 1.4174 . ?
C3_13 N4_13 1.3767 . ?
N4_13 C4A_13 1.4190 . ?
C4A_13 C5_13 1.4221 . ?
C4A_13 C8A_13 1.4237 . ?
C5_13 C6_13 1.3746 . ?
C6_13 C7_13 1.4178 . ?
C7_13 H7_13 0.9500 . ?
C7_13 C8_13 1.3758 . ?
C8_13 H8_13 0.9500 . ?
C8_13 C8A_13 1.4192 . ?
C1_14 C2_14 1.3747 . ?
C1_14 C8A_14 1.4221 . ?
C2_14 H2_14 0.9500 . ?
C2_14 C3_14 1.4176 . ?
C3_14 N4_14 1.3758 . ?
N4_14 C4A_14 1.4183 . ?
C4A_14 C5_14 1.4225 . ?
C4A_14 C8A_14 1.4240 . ?
C5_14 C6_14 1.3752 . ?
C6_14 C7_14 1.4177 . ?
C7_14 H7_14 0.9500 . ?
C7_14 C8_14 1.3758 . ?
C8_14 H8_14 0.9500 . ?
C8_14 C8A_14 1.4199 . ?
C1_15 C2_15 1.3750 . ?
C1_15 C8A_15 1.4210 . ?
C2_15 H2_15 0.9500 . ?
C2_15 C3_15 1.4181 . ?
C3_15 N4_15 1.3764 . ?
N4_15 C4A_15 1.4188 . ?
C4A_15 C5_15 1.4237 . ?
C4A_15 C8A_15 1.4236 . ?
C5_15 C6_15 1.3747 . ?
C6_15 C7_15 1.4168 . ?
C7_15 H7_15 0.9500 . ?
C7_15 C8_15 1.3761 . ?
C8_15 H8_15 0.9500 . ?
C8_15 C8A_15 1.4192 . ?
C1_16 C2_16 1.3753 . ?
C1_16 C8A_16 1.4215 . ?
C2_16 H2_16 0.9500 . ?
C2_16 C3_16 1.4180 . ?
C3_16 N4_16 1.3758 . ?
N4_16 C4A_16 1.4195 . ?
C4A_16 C5_16 1.4213 . ?
C4A_16 C8A_16 1.4240 . ?
C5_16 C6_16 1.3759 . ?
C6_16 C7_16 1.4186 . ?
C7_16 H7_16 0.9500 . ?
C7_16 C8_16 1.3769 . ?
C8_16 H8_16 0.9500 . ?
C8_16 C8A_16 1.4184 . ?
C1_17 C2_17 1.3748 . ?
C1_17 C8A_17 1.4213 . ?
C2_17 H2_17 0.9500 . ?
C2_17 C3_17 1.4182 . ?
C3_17 N4_17 1.3758 . ?
N4_17 C4A_17 1.4185 . ?
C4A_17 C5_17 1.4232 . ?
C4A_17 C8A_17 1.4239 . ?
C5_17 C6_17 1.3745 . ?
C6_17 C7_17 1.4172 . ?
C7_17 H7_17 0.9500 . ?
C7_17 C8_17 1.3756 . ?
C8_17 H8_17 0.9500 . ?
C8_17 C8A_17 1.4194 . ?
C1_18 C2_18 1.3744 . ?
C1_18 C8A_18 1.4223 . ?
C2_18 H2_18 0.9500 . ?
C2_18 C3_18 1.4175 . ?
C3_18 N4_18 1.3761 . ?
N4_18 C4A_18 1.4186 . ?
C4A_18 C5_18 1.4219 . ?
C4A_18 C8A_18 1.4239 . ?
C5_18 C6_18 1.3746 . ?
C6_18 C7_18 1.4183 . ?
C7_18 H7_18 0.9500 . ?
C7_18 C8_18 1.3766 . ?
C8_18 H8_18 0.9500 . ?
C8_18 C8A_18 1.4191 . ?
C1_19 C2_19 1.3741 . ?
C1_19 C8A_19 1.4216 . ?
C2_19 H2_19 0.9500 . ?
C2_19 C3_19 1.4174 . ?
C3_19 N4_19 1.3760 . ?
N4_19 C4A_19 1.4194 . ?
C4A_19 C5_19 1.4224 . ?
C4A_19 C8A_19 1.4240 . ?
C5_19 C6_19 1.3740 . ?
C6_19 C7_19 1.4190 . ?
C7_19 H7_19 0.9500 . ?
C7_19 C8_19 1.3759 . ?
C8_19 H8_19 0.9500 . ?
C8_19 C8A_19 1.4194 . ?
C1_20 C2_20 1.3746 . ?
C1_20 C8A_20 1.4223 . ?
C2_20 H2_20 0.9500 . ?
C2_20 C3_20 1.4176 . ?
C3_20 N4_20 1.3756 . ?
N4_20 C4A_20 1.4181 . ?
C4A_20 C5_20 1.4224 . ?
C4A_20 C8A_20 1.4244 . ?
C5_20 C6_20 1.3754 . ?
C6_20 C7_20 1.4181 . ?
C7_20 H7_20 0.9500 . ?
C7_20 C8_20 1.3761 . ?
C8_20 H8_20 0.9500 . ?
C8_20 C8A_20 1.4184 . ?
C1_21 C2_21 1.3746 . ?
C1_21 C8A_21 1.4221 . ?
C2_21 H2_21 0.9500 . ?
C2_21 C3_21 1.4168 . ?
C3_21 N4_21 1.3766 . ?
N4_21 C4A_21 1.4188 . ?
C4A_21 C5_21 1.4211 . ?
C4A_21 C8A_21 1.4249 . ?
C5_21 C6_21 1.3750 . ?
C6_21 C7_21 1.4176 . ?
C7_21 H7_21 0.9500 . ?
C7_21 C8_21 1.3773 . ?
C8_21 H8_21 0.9500 . ?
C8_21 C8A_21 1.4191 . ?
C1_22 C2_22 1.3738 . ?
C1_22 C8A_22 1.4218 . ?
C2_22 H2_22 0.9500 . ?
C2_22 C3_22 1.4180 . ?
C3_22 N4_22 1.3762 . ?
N4_22 C4A_22 1.4186 . ?
C4A_22 C5_22 1.4227 . ?
C4A_22 C8A_22 1.4239 . ?
C5_22 C6_22 1.3739 . ?
C6_22 C7_22 1.4176 . ?
C7_22 H7_22 0.9500 . ?
C7_22 C8_22 1.3751 . ?
C8_22 H8_22 0.9500 . ?
C8_22 C8A_22 1.4199 . ?
C1_23 C2_23 1.3746 . ?
C1_23 C8A_23 1.4220 . ?
C2_23 H2_23 0.9500 . ?
C2_23 C3_23 1.4177 . ?
C3_23 N4_23 1.3763 . ?
N4_23 C4A_23 1.4184 . ?
C4A_23 C5_23 1.4219 . ?
C4A_23 C8A_23 1.4240 . ?
C5_23 C6_23 1.3743 . ?
C6_23 C7_23 1.4168 . ?
C7_23 H7_23 0.9500 . ?
C7_23 C8_23 1.3767 . ?
C8_23 H8_23 0.9500 . ?
C8_23 C8A_23 1.4194 . ?
C1_24 C2_24 1.3744 . ?
C1_24 C8A_24 1.4225 . ?
C2_24 H2_24 0.9500 . ?
C2_24 C3_24 1.4178 . ?
C3_24 N4_24 1.3764 . ?
N4_24 C4A_24 1.4190 . ?
C4A_24 C5_24 1.4217 . ?
C4A_24 C8A_24 1.4242 . ?
C5_24 C6_24 1.3748 . ?
C6_24 C7_24 1.4182 . ?
C7_24 H7_24 0.9500 . ?
C7_24 C8_24 1.3759 . ?
C8_24 H8_24 0.9500 . ?
C8_24 C8A_24 1.4186 . ?
C1_25 H1_25 0.9500 . ?
C1_25 C2_25 1.3721 . ?
C1_25 C6_25 1.3793 . ?
C2_25 H2_25 0.9500 . ?
C2_25 C3_25 1.3613 . ?
C3_25 H3_25 0.9500 . ?
C3_25 C4_25 1.3650 . ?
C4_25 H4_25 0.9500 . ?
C4_25 C5_25 1.3675 . ?
C5_25 C6_25 1.3683 . ?
C6_25 H6_25 0.9500 . ?
C1_26 H1_26 0.9500 . ?
C1_26 C2_26 1.3714 . ?
C1_26 C6_26 1.3792 . ?
C2_26 H2_26 0.9500 . ?
C2_26 C3_26 1.3612 . ?
C3_26 H3_26 0.9500 . ?
C3_26 C4_26 1.3641 . ?
C4_26 H4_26 0.9500 . ?
C4_26 C5_26 1.3678 . ?
C5_26 C6_26 1.3682 . ?
C6_26 H6_26 0.9500 . ?

loop_
_geom_torsion_atom_site_label_1
_geom_torsion_atom_site_label_2
_geom_torsion_atom_site_label_3
_geom_torsion_atom_site_label_4
_geom_torsion
_geom_torsion_site_symmetry_1
_geom_torsion_site_symmetry_2
_geom_torsion_site_symmetry_3
_geom_torsion_site_symmetry_4
_geom_torsion_publ_flag
F001 C5_5 C6_5 N078 11.3(10) . . . . ?
F001 C5_5 C6_5 C7_5 -174.8(9) . . . . ?
F002 C5_18 C6_18 N023 15.3(10) . . . . ?
F002 C5_18 C6_18 C7_18 -169.3(9) . . . . ?
F003 C5_8 C6_8 N -4.3(9) . . . . ?
F003 C5_8 C6_8 C7_8 179.1(10) . . . . ?
F004 C5_16 C6_16 N038 -7.0(11) . . . . ?
F004 C5_16 C6_16 C7_16 178.7(11) . . . . ?
F005 C5_9 C6_9 N040 9.3(10) . . . . ?
F005 C5_9 C6_9 C7_9 -170.4(10) . . . . ?
F006 C5_19 C6_19 N045 -5.7(10) . . . . ?
F006 C5_19 C6_19 C7_19 176.6(9) . . . . ?
F007 C5_7 C6_7 N042 -0.4(10) . . . . ?
F007 C5_7 C6_7 C7_7 176.2(10) . . . . ?
F008 C5_2 C6_2 N079 -0.4(10) . . . . ?
F008 C5_2 C6_2 C7_2 -177.8(10) . . . . ?
F009 C5_4 C6_4 N094 -8.4(9) . . . . ?
F009 C5_4 C6_4 C7_4 -178.2(10) . . . . ?
F010 C5_6 C6_6 N088 7.9(10) . . . . ?
F010 C5_6 C6_6 C7_6 180.0(9) . . . . ?
F011 C5_14 C6_14 N093 -0.9(11) . . . . ?
F011 C5_14 C6_14 C7_14 -177.1(11) . . . . ?
F012 C5_23 C6_23 N192 -8.3(11) . . . . ?
F012 C5_23 C6_23 C7_23 -176.9(11) . . . . ?
F013 C5_11 C6_11 N126 -2.1(11) . . . . ?
F013 C5_11 C6_11 C7_11 173.5(10) . . . . ?
F014 C5_20 C6_20 N278 -0.5(11) . . . . ?
F014 C5_20 C6_20 C7_20 -179.2(11) . . . . ?
F015 C5_17 C6_17 N084 6.1(10) . . . . ?
F015 C5_17 C6_17 C7_17 175.6(9) . . . . ?
F016 C5_24 C6_24 N150 2.2(12) . . . . ?
F016 C5_24 C6_24 C7_24 179.4(12) . . . . ?
F017 C5_10 C6_10 N135 8.3(12) . . . . ?
F017 C5_10 C6_10 C7_10 -179.6(11) . . . . ?
O018 C1_17 C2_17 C3_17 179.4(10) . . . . ?
O018 C1_17 C8A_17 C4A_17 -179.4(10) . . . . ?
O018 C1_17 C8A_17 C8_17 0.5(10) . . . . ?
O019 C1_3 C2_3 C3_3 175.8(10) . . . . ?
O019 C1_3 C8A_3 C4A_3 -176.2(9) . . . . ?
O019 C1_3 C8A_3 C8_3 3.8(9) . . . . ?
F020 C5_15 C6_15 N213 -3.1(12) . . . . ?
F020 C5_15 C6_15 C7_15 -172.5(12) . . . . ?
F021 C5_21 C6_21 N218 3.0(12) . . . . ?
F021 C5_21 C6_21 C7_21 179.0(11) . . . . ?
F022 C5_22 C6_22 N087 2.7(12) . . . . ?
F022 C5_22 C6_22 C7_22 -172.4(12) . . . . ?
N023 C103 C3_19 C2_19 172.9(11) . . . . ?
N023 C103 C3_19 N4_19 -17.7(18) . . . . ?
N023 C6_18 C7_18 C8_18 175.5(10) . . . . ?
F025 C5_13 C6_13 N231 7.8(10) . . . . ?
F025 C5_13 C6_13 C7_13 -178.9(10) . . . . ?
Cl02 C5_26 C6_26 C1_26 177.5(15) . . . . ?
O027 C323 C369 C383 61(2) . . . . ?
O027 C323 C369 C418 -174(2) . . . . ?
O027 C1_16 C2_16 C3_16 179.7(11) . . . . ?
O027 C1_16 C8A_16 C4A_16 -179.7(11) . . . . ?
O027 C1_16 C8A_16 C8_16 0.4(11) . . . . ?
O028 C158 C195 C331 -65(2) . . . . ?
O028 C158 C195 C397 66(2) . . . . ?
O028 C1_6 C2_6 C3_6 178.8(11) . . . . ?
O028 C1_6 C8A_6 C4A_6 -178.8(10) . . . . ?
O028 C1_6 C8A_6 C8_6 1.1(10) . . . . ?
F029 C5_3 C6_3 N055 -15.4(10) . . . . ?
F029 C5_3 C6_3 C7_3 170.2(10) . . . . ?
O030 C201 C223 C398 -62(3) . . . . ?
O030 C201 C223 C406 175(2) . . . . ?
O030 C1_9 C2_9 C3_9 -178.6(11) . . . . ?
O030 C1_9 C8A_9 C4A_9 178.7(11) . . . . ?
O030 C1_9 C8A_9 C8_9 -1.3(11) . . . . ?
O031 C103 C3_19 C2_19 -7(2) . . . . ?
O031 C103 C3_19 N4_19 162.6(13) . . . . ?
O033 C124 C3_8 C2_8 -17(2) . . . . ?
O033 C124 C3_8 N4_8 159.7(14) . . . . ?
O036 C276 C3_3 C2_3 14(2) . . . . ?
O036 C276 C3_3 N4_3 176.6(15) . . . . ?
O037 C371 C3_20 C2_20 6(3) . . . . ?
O037 C371 C3_20 N4_20 -175.5(15) . . . . ?
N038 C161 C3_17 C2_17 -170.6(10) . . . . ?
N038 C161 C3_17 N4_17 17.4(16) . . . . ?
N038 C6_16 C7_16 C8_16 -174.6(11) . . . . ?
O039 C355 C3_9 C2_9 -10(3) . . . . ?
O039 C355 C3_9 N4_9 -177.6(16) . . . . ?
N040 C124 C3_8 C2_8 168.6(11) . . . . ?
N040 C124 C3_8 N4_8 -15.0(18) . . . . ?
N040 C6_9 C7_9 C8_9 -179.7(10) . . . . ?
O041 C247 C3_4 C2_4 -4(2) . . . . ?
O041 C247 C3_4 N4_4 172.9(13) . . . . ?
N042 C249 C3_6 C2_6 179.7(10) . . . . ?
N042 C249 C3_6 N4_6 4.2(18) . . . . ?
N042 C6_7 C7_7 C8_7 176.1(12) . . . . ?
F043 C5_1 C6_1 N292 1.6(11) . . . . ?
F043 C5_1 C6_1 C7_1 -171.3(11) . . . . ?
O044 C056 N088 C6_6 14(3) . . . . ?
O044 C056 C3_5 C2_5 3(2) . . . . ?
O044 C056 C3_5 N4_5 -172.6(12) . . . . ?
N045 C371 C3_20 C2_20 -175.1(11) . . . . ?
N045 C371 C3_20 N4_20 3(2) . . . . ?
N045 C6_19 C7_19 C8_19 -177.3(11) . . . . ?
O048 C4 C3_14 C2_14 0(3) . . . . ?
O048 C4 C3_14 N4_14 178.3(19) . . . . ?
O049 C249 C3_6 C2_6 1(2) . . . . ?
O049 C249 C3_6 N4_6 -174.8(14) . . . . ?
O052 C227 C3_15 C2_15 -1(3) . . . . ?
O052 C227 C3_15 N4_15 177.8(17) . . . . ?
O053 C321 C3_1 C2_1 -5(2) . . . . ?
O053 C321 C3_1 N4_1 178.1(14) . . . . ?
F054 C5_12 C6_12 N176 -2.6(12) . . . . ?
F054 C5_12 C6_12 C7_12 -177.7(11) . . . . ?
N055 C281 C3_2 C2_2 177.2(11) . . . . ?
N055 C281 C3_2 N4_2 1.4(19) . . . . ?
N055 C6_3 C7_3 C8_3 -174.5(9) . . . . ?
C056 N088 C6_6 C5_6 173.6(14) . . . . ?
C056 N088 C6_6 C7_6 2(2) . . . . ?
C056 C3_5 N4_5 C4A_5 175.1(10) . . . . ?
O058 C1_2 C2_2 C3_2 -176.6(12) . . . . ?
O058 C1_2 C8A_2 C4A_2 176.7(11) . . . . ?
O058 C1_2 C8A_2 C8_2 -3.3(11) . . . . ?
O061 C328 C429 C421 -59(3) . . . . ?
O061 C328 C429 C433 173(2) . . . . ?
O061 C1_18 C2_18 C3_18 179.4(11) . . . . ?
O061 C1_18 C8A_18 C4A_18 -179.4(10) . . . . ?
O061 C1_18 C8A_18 C8_18 0.6(10) . . . . ?
O064 C367 C436 C402 -68(3) . . . . ?
O064 C367 C436 C27 56(3) . . . . ?
O064 C1_4 C2_4 C3_4 -174.0(13) . . . . ?
O064 C1_4 C8A_4 C4A_4 174.6(12) . . . . ?
O064 C1_4 C8A_4 C8_4 -5.4(12) . . . . ?
O066 C208 N213 C6_15 2(3) . . . . ?
O066 C208 C3_16 C2_16 -10(2) . . . . ?
O066 C208 C3_16 N4_16 171.8(14) . . . . ?
O067 C304 C394 C424 37(4) . . . . ?
O067 C304 C394 C49 170(3) . . . . ?
O067 C1_8 C2_8 C3_8 177.1(12) . . . . ?
O067 C1_8 C8A_8 C4A_8 -177.3(11) . . . . ?
O067 C1_8 C8A_8 C8_8 2.6(11) . . . . ?
O068 C311 C357 C17 178(2) . . . . ?
O068 C311 C357 C46 49(3) . . . . ?
O068 C1_19 C2_19 C3_19 175.5(12) . . . . ?
O068 C1_19 C8A_19 C4A_19 -175.9(11) . . . . ?
O068 C1_19 C8A_19 C8_19 4.2(11) . . . . ?
O070 C322 C3_23 C2_23 0(2) . . . . ?
O070 C322 C3_23 N4_23 170.3(15) . . . . ?
N078 C247 C3_4 C2_4 175.4(11) . . . . ?
N078 C247 C3_4 N4_4 -8.0(18) . . . . ?
N078 C6_5 C7_5 C8_5 174.1(10) . . . . ?
N079 C321 C3_1 C2_1 172.2(11) . . . . ?
N079 C321 C3_1 N4_1 -4.7(18) . . . . ?
N079 C6_2 C7_2 C8_2 -177.0(12) . . . . ?
N084 C191 C3_18 C2_18 176.0(10) . . . . ?
N084 C191 C3_18 N4_18 3.7(17) . . . . ?
N084 C6_17 C7_17 C8_17 167.9(11) . . . . ?
N087 C322 C3_23 C2_23 175.0(10) . . . . ?
N087 C322 C3_23 N4_23 -15.0(17) . . . . ?
N087 C6_22 C7_22 C8_22 -175.1(11) . . . . ?
N088 C056 C3_5 C2_5 -172.8(10) . . . . ?
N088 C056 C3_5 N4_5 12.0(17) . . . . ?
N088 C6_6 C7_6 C8_6 171.3(10) . . . . ?
O089 C370 C30 C64 -76(2) . . . . ?
O089 C370 C30 C157 64(4) . . . . ?
O089 C1_5 C2_5 C3_5 -177.9(12) . . . . ?
O089 C1_5 C8A_5 C4A_5 178.0(12) . . . . ?
O089 C1_5 C8A_5 C8_5 -2.0(12) . . . . ?
O090 C3 C3_10 C2_10 17(3) . . . . ?
O090 C3 C3_10 N4_10 -157.3(16) . . . . ?
O091 C281 C3_2 C2_2 1(2) . . . . ?
O091 C281 C3_2 N4_2 -175.2(14) . . . . ?
O092 C191 C3_18 C2_18 -4(2) . . . . ?
O092 C191 C3_18 N4_18 -176.5(13) . . . . ?
N093 C227 C3_15 C2_15 179.6(11) . . . . ?
N093 C227 C3_15 N4_15 -1.5(19) . . . . ?
N093 C6_14 C7_14 C8_14 -175.6(13) . . . . ?
N094 C276 C3_3 C2_3 -171.2(10) . . . . ?
N094 C276 C3_3 N4_3 -8.2(18) . . . . ?
N094 C6_4 C7_4 C8_4 -168.3(11) . . . . ?
O101 C1_7 C2_7 C3_7 176.7(12) . . . . ?
O101 C1_7 C8A_7 C4A_7 -176.8(11) . . . . ?
O101 C1_7 C8A_7 C8_7 3.2(11) . . . . ?
C103 N023 C6_18 C5_18 39.5(19) . . . . ?
C103 N023 C6_18 C7_18 -135.9(14) . . . . ?
C103 C3_19 N4_19 C4A_19 -170.1(11) . . . . ?
O107 C161 C3_17 C2_17 11.7(19) . . . . ?
O107 C161 C3_17 N4_17 -160.2(12) . . . . ?
O108 C204 C324 C437 -176.6(19) . . . . ?
O108 C204 C324 C445 57(3) . . . . ?
O108 C1_1 C2_1 C3_1 -177.0(12) . . . . ?
O108 C1_1 C8A_1 C4A_1 177.2(11) . . . . ?
O108 C1_1 C8A_1 C8_1 -2.8(11) . . . . ?
O120 C299 C415 C392 55(3) . . . . ?
O120 C299 C415 C448 177(3) . . . . ?
O120 C1_15 C2_15 C3_15 -179.8(13) . . . . ?
O120 C1_15 C8A_15 C4A_15 179.8(12) . . . . ?
O120 C1_15 C8A_15 C8_15 -0.2(12) . . . . ?
O122 C380 C403 C390 58(3) . . . . ?
O122 C380 C403 C9 179(2) . . . . ?
O122 C1_20 C2_20 C3_20 179.3(13) . . . . ?
O122 C1_20 C8A_20 C4A_20 -179.3(12) . . . . ?
O122 C1_20 C8A_20 C8_20 0.7(12) . . . . ?
C124 N040 C6_9 C5_9 44.1(19) . . . . ?
C124 N040 C6_9 C7_9 -136.2(15) . . . . ?
C124 C3_8 N4_8 C4A_8 -176.9(11) . . . . ?
N126 C3 C3_10 C2_10 -169.0(13) . . . . ?
N126 C3 C3_10 N4_10 17(2) . . . . ?
N126 C6_11 C7_11 C8_11 175.7(11) . . . . ?
O128 C388 C118 C384 66(4) . . . . ?
O128 C388 C118 C50 178(3) . . . . ?
O128 C1_12 C2_12 C3_12 -178.0(13) . . . . ?
O128 C1_12 C8A_12 C4A_12 178.3(12) . . . . ?
O128 C1_12 C8A_12 C8_12 -1.8(12) . . . . ?
N135 C355 C3_9 C2_9 167.8(13) . . . . ?
N135 C355 C3_9 N4_9 0(2) . . . . ?
N135 C6_10 C7_10 C8_10 171.1(13) . . . . ?
N C259 C3_7 C2_7 -178.3(11) . . . . ?
N C259 C3_7 N4_7 0(2) . . . . ?
N C6_8 C7_8 C8_8 -175.9(11) . . . . ?
O139 C253 C408 C446 47(6) . . . . ?
O139 C253 C408 C22 -165(3) . . . . ?
O139 C1_10 C2_10 C3_10 -175.1(14) . . . . ?
O139 C1_10 C8A_10 C4A_10 175.7(13) . . . . ?
O139 C1_10 C8A_10 C8_10 -4.4(13) . . . . ?
C146 N292 C6_1 C5_1 171.1(17) . . . . ?
C146 N292 C6_1 C7_1 -16(2) . . . . ?
C146 C3_12 N4_12 C4A_12 178.0(11) . . . . ?
N150 C7 C3_13 C2_13 -168.7(13) . . . . ?
N150 C7 C3_13 N4_13 15(2) . . . . ?
N150 C6_24 C7_24 C8_24 177.4(13) . . . . ?
C158 O028 C1_6 C2_6 -5.4(17) . . . . ?
C158 O028 C1_6 C8A_6 173.1(12) . . . . ?
C161 N038 C6_16 C5_16 -33(2) . . . . ?
C161 N038 C6_16 C7_16 141.7(14) . . . . ?
C161 C3_17 N4_17 C4A_17 171.8(10) . . . . ?
O164 C259 C3_7 C2_7 -2(3) . . . . ?
O164 C259 C3_7 N4_7 176.4(17) . . . . ?
O170 C385 C3_22 C2_22 -5(3) . . . . ?
O170 C385 C3_22 N4_22 179.7(17) . . . . ?
N176 C283 C3_11 C2_11 -178.8(11) . . . . ?
N176 C283 C3_11 N4_11 -1.9(19) . . . . ?
N176 C6_12 C7_12 C8_12 -174.4(13) . . . . ?
C191 N084 C6_17 C5_17 162.0(14) . . . . ?
C191 N084 C6_17 C7_17 -7(2) . . . . ?
C191 C3_18 N4_18 C4A_18 172.2(10) . . . . ?
N192 C78 C3_24 C2_24 -171.5(13) . . . . ?
N192 C78 C3_24 N4_24 4(2) . . . . ?
N192 C6_23 C7_23 C8_23 -166.9(13) . . . . ?
C201 O030 C1_9 C2_9 -6.2(19) . . . . ?
C201 O030 C1_9 C8A_9 174.7(13) . . . . ?
C204 O108 C1_1 C2_1 1.4(19) . . . . ?
C204 O108 C1_1 C8A_1 -176.2(13) . . . . ?
C208 N213 C6_15 C5_15 178.1(16) . . . . ?
C208 N213 C6_15 C7_15 -13(2) . . . . ?
C208 C3_16 N4_16 C4A_16 178.0(11) . . . . ?
O209 C283 C3_11 C2_11 0(3) . . . . ?
O209 C283 C3_11 N4_11 177.3(16) . . . . ?
O211 C2 C24 C54 172(5) . . . . ?
O211 C2 C24 C73 61(4) . . . . ?
O211 C1_13 C2_13 C3_13 -179.8(13) . . . . ?
O211 C1_13 C8A_13 C4A_13 179.8(13) . . . . ?
O211 C1_13 C8A_13 C8_13 -0.2(13) . . . . ?
N213 C208 C3_16 C2_16 171.1(12) . . . . ?
N213 C208 C3_16 N4_16 -7.1(19) . . . . ?
N213 C6_15 C7_15 C8_15 -167.7(12) . . . . ?
O216 C7 C3_13 C2_13 10(3) . . . . ?
O216 C7 C3_13 N4_13 -165.5(17) . . . . ?
Cl21 C5_25 C6_25 C1_25 -173.5(15) . . . . ?
N218 C385 C3_22 C2_22 174.4(13) . . . . ?
N218 C385 C3_22 N4_22 -1(2) . . . . ?
N218 C6_21 C7_21 C8_21 175.6(13) . . . . ?
C220 O101 C1_7 C2_7 3.7(19) . . . . ?
C220 O101 C1_7 C8A_7 -179.9(13) . . . . ?
C227 N093 C6_14 C5_14 171.1(17) . . . . ?
C227 N093 C6_14 C7_14 -13(3) . . . . ?
C227 C3_15 N4_15 C4A_15 -179.2(12) . . . . ?
N231 C4 C3_14 C2_14 170.3(12) . . . . ?
N231 C4 C3_14 N4_14 -12(2) . . . . ?
N231 C6_13 C7_13 C8_13 172.6(11) . . . . ?
C247 N078 C6_5 C5_5 46.7(19) . . . . ?
C247 N078 C6_5 C7_5 -127.2(14) . . . . ?
C247 C3_4 N4_4 C4A_4 -176.9(11) . . . . ?
C249 N042 C6_7 C5_7 -179.4(14) . . . . ?
C249 N042 C6_7 C7_7 4(2) . . . . ?
C249 C3_6 N4_6 C4A_6 175.4(11) . . . . ?
C253 O139 C1_10 C2_10 -7(2) . . . . ?
C253 O139 C1_10 C8A_10 176.7(17) . . . . ?
C259 N C6_8 C5_8 -167.4(15) . . . . ?
C259 N C6_8 C7_8 9(2) . . . . ?
C259 C3_7 N4_7 C4A_7 -178.4(12) . . . . ?
O269 C387 C442 C39 170(3) . . . . ?
O269 C387 C442 C34 28(4) . . . . ?
O269 C1_23 C2_23 C3_23 178.5(15) . . . . ?
O269 C1_23 C8A_23 C4A_23 -178.6(14) . . . . ?
O269 C1_23 C8A_23 C8_23 1.4(14) . . . . ?
O275 C349 C3_21 C2_21 5(3) . . . . ?
O275 C349 C3_21 N4_21 -177.1(19) . . . . ?
C276 N094 C6_4 C5_4 -162.2(14) . . . . ?
C276 N094 C6_4 C7_4 7(2) . . . . ?
C276 C3_3 N4_3 C4A_3 -163.8(11) . . . . ?
N278 C349 C3_21 C2_21 -171.9(12) . . . . ?
N278 C349 C3_21 N4_21 6(2) . . . . ?
N278 C6_20 C7_20 C8_20 -178.3(13) . . . . ?
O279 C366 C107 C123 -169(4) . . . . ?
O279 C366 C107 C51 42(6) . . . . ?
O279 C1_14 C2_14 C3_14 179.1(15) . . . . ?
O279 C1_14 C8A_14 C4A_14 -179.2(14) . . . . ?
O279 C1_14 C8A_14 C8_14 0.9(14) . . . . ?
C281 N055 C6_3 C5_3 -33(2) . . . . ?
C281 N055 C6_3 C7_3 141.5(16) . . . . ?
C281 C3_2 N4_2 C4A_2 175.7(11) . . . . ?
O282 C78 C3_24 C2_24 8(3) . . . . ?
O282 C78 C3_24 N4_24 -176.9(18) . . . . ?
C283 N176 C6_12 C5_12 167.5(15) . . . . ?
C283 N176 C6_12 C7_12 -18(2) . . . . ?
C283 C3_11 N4_11 C4A_11 -177.3(12) . . . . ?
C291 O058 C1_2 C2_2 -4(2) . . . . ?
C291 O058 C1_2 C8A_2 179.1(15) . . . . ?
N292 C146 C3_12 C2_12 174.6(12) . . . . ?
N292 C146 C3_12 N4_12 -4(2) . . . . ?
N292 C6_1 C7_1 C8_1 -171.8(12) . . . . ?
C297 O018 C1_17 C2_17 -7.2(17) . . . . ?
C297 O018 C1_17 C8A_17 171.8(12) . . . . ?
C299 O120 C1_15 C2_15 10(2) . . . . ?
C299 O120 C1_15 C8A_15 -170.6(14) . . . . ?
O302 C430 C31 C48 -48(6) . . . . ?
O302 C430 C31 C47 171(4) . . . . ?
O302 C1_24 C2_24 C3_24 -175.1(18) . . . . ?
O302 C1_24 C8A_24 C4A_24 175.4(17) . . . . ?
O302 C1_24 C8A_24 C8_24 -4.6(17) . . . . ?
C304 O067 C1_8 C2_8 -3(2) . . . . ?
C304 O067 C1_8 C8A_8 174.0(14) . . . . ?
C311 O068 C1_19 C2_19 0.0(19) . . . . ?
C311 O068 C1_19 C8A_19 175.3(13) . . . . ?
C321 N079 C6_2 C5_2 179.8(14) . . . . ?
C321 N079 C6_2 C7_2 -3(2) . . . . ?
C321 C3_1 N4_1 C4A_1 176.7(11) . . . . ?
C322 N087 C6_22 C5_22 54.0(18) . . . . ?
C322 N087 C6_22 C7_22 -130.9(14) . . . . ?
C322 C3_23 N4_23 C4A_23 -170.4(11) . . . . ?
C323 O027 C1_16 C2_16 3.0(17) . . . . ?
C323 O027 C1_16 C8A_16 -177.8(12) . . . . ?
O325 C396 C44 C41 81(4) . . . . ?
O325 C396 C44 C100 -77(4) . . . . ?
O325 C1_11 C2_11 C3_11 177.4(13) . . . . ?
O325 C1_11 C8A_11 C4A_11 -177.6(12) . . . . ?
O325 C1_11 C8A_11 C8_11 2.4(12) . . . . ?
C328 O061 C1_18 C2_18 -3.1(19) . . . . ?
C328 O061 C1_18 C8A_18 175.9(14) . . . . ?
O330 C146 N292 C6_1 1(4) . . . . ?
O330 C146 C3_12 C2_12 -6(3) . . . . ?
O330 C146 C3_12 N4_12 175.8(17) . . . . ?
C345 O019 C1_3 C2_3 6.6(16) . . . . ?
C345 O019 C1_3 C8A_3 -177.8(11) . . . . ?
C349 N278 C6_20 C5_20 -169.8(17) . . . . ?
C349 N278 C6_20 C7_20 9(2) . . . . ?
C349 C3_21 N4_21 C4A_21 -178.1(13) . . . . ?
C355 N135 C6_10 C5_10 170.6(18) . . . . ?
C355 N135 C6_10 C7_10 -1(3) . . . . ?
C355 C3_9 N4_9 C4A_9 168.2(12) . . . . ?
C363 C285 C291 O058 -54(3) . . . . ?
C366 O279 C1_14 C2_14 -1(3) . . . . ?
C366 O279 C1_14 C8A_14 177.4(19) . . . . ?
C367 O064 C1_4 C2_4 11(2) . . . . ?
C367 O064 C1_4 C8A_4 -163.9(17) . . . . ?
C370 O089 C1_5 C2_5 -1(2) . . . . ?
C370 O089 C1_5 C8A_5 -179.3(16) . . . . ?
C371 N045 C6_19 C5_19 -161.5(16) . . . . ?
C371 N045 C6_19 C7_19 16(2) . . . . ?
C371 C3_20 N4_20 C4A_20 -178.6(11) . . . . ?
C380 O122 C1_20 C2_20 8(2) . . . . ?
C380 O122 C1_20 C8A_20 -173.4(16) . . . . ?
C382 C205 C220 O101 -51(3) . . . . ?
C385 N218 C6_21 C5_21 -178.2(17) . . . . ?
C385 N218 C6_21 C7_21 6(3) . . . . ?
C385 C3_22 N4_22 C4A_22 175.2(13) . . . . ?
C387 O269 C1_23 C2_23 13(2) . . . . ?
C387 O269 C1_23 C8A_23 -168.6(16) . . . . ?
C388 O128 C1_12 C2_12 3(2) . . . . ?
C388 O128 C1_12 C8A_12 -175.3(18) . . . . ?
O389 C1_22 C2_22 C3_22 -171.4(15) . . . . ?
O389 C1_22 C8A_22 C4A_22 172.0(14) . . . . ?
O389 C1_22 C8A_22 C8_22 -8.1(14) . . . . ?
C396 O325 C1_11 C2_11 -1(2) . . . . ?
C396 O325 C1_11 C8A_11 176.2(17) . . . . ?
C404 C285 C291 O058 -174(2) . . . . ?
C411 C205 C220 O101 -174.5(19) . . . . ?
C412 C326 C345 O019 171.0(17) . . . . ?
C419 C277 C297 O018 -176(2) . . . . ?
C425 C326 C345 O019 -62(2) . . . . ?
C430 O302 C1_24 C2_24 35(4) . . . . ?
C430 O302 C1_24 C8A_24 -141(3) . . . . ?
C431 C277 C297 O018 -57(3) . . . . ?
C3 N126 C6_11 C5_11 -41(2) . . . . ?
C3 N126 C6_11 C7_11 143.4(17) . . . . ?
C3 C3_10 N4_10 C4A_10 174.2(13) . . . . ?
C4 N231 C6_13 C5_13 167.5(16) . . . . ?
C4 N231 C6_13 C7_13 -5(2) . . . . ?
C4 C3_14 N4_14 C4A_14 -178.4(13) . . . . ?
C78 N192 C6_23 C5_23 -173.5(15) . . . . ?
C78 N192 C6_23 C7_23 -6(2) . . . . ?
C78 C3_24 N4_24 C4A_24 -176.0(13) . . . . ?
C7 N150 C6_24 C5_24 -56(2) . . . . ?
C7 N150 C6_24 C7_24 126.3(17) . . . . ?
C7 C3_13 N4_13 C4A_13 176.0(13) . . . . ?
O2 C32 C23 C33 169(4) . . . . ?
O2 C32 C23 C42 -53(6) . . . . ?
O2 C1_21 C2_21 C3_21 -177.4(13) . . . . ?
O2 C1_21 C8A_21 C4A_21 177.5(13) . . . . ?
O2 C1_21 C8A_21 C8_21 -2.4(13) . . . . ?
C2 O211 C1_13 C2_13 -7(3) . . . . ?
C2 O211 C1_13 C8A_13 172(2) . . . . ?
C10 O389 C1_22 C2_22 -4(3) . . . . ?
C10 O389 C1_22 C8A_22 -176(2) . . . . ?
C32 O2 C1_21 C2_21 1(2) . . . . ?
C32 O2 C1_21 C8A_21 -176.7(18) . . . . ?
C37 C1 C10 O389 79(3) . . . . ?
C43 C1 C10 O389 -156(3) . . . . ?
C1_1 O108 C204 C324 -174.2(17) . . . . ?
C1_1 C2_1 C3_1 C321 -176.7(12) . . . . ?
C1_1 C2_1 C3_1 N4_1 -0.1 . . . . ?
C2_1 C1_1 C8A_1 C4A_1 -0.4 . . . . ?
C2_1 C1_1 C8A_1 C8_1 179.6 . . . . ?
C2_1 C3_1 N4_1 C4A_1 -0.3 . . . . ?
C3_1 N4_1 C4A_1 C5_1 -179.7 . . . . ?
C3_1 N4_1 C4A_1 C8A_1 0.4 . . . . ?
N4_1 C4A_1 C5_1 F043 -8.0(10) . . . . ?
N4_1 C4A_1 C5_1 C6_1 -179.6 . . . . ?
N4_1 C4A_1 C8A_1 C1_1 0.0 . . . . ?
N4_1 C4A_1 C8A_1 C8_1 180.0 . . . . ?
C4A_1 C5_1 C6_1 N292 172.4(11) . . . . ?
C4A_1 C5_1 C6_1 C7_1 -0.4 . . . . ?
C5_1 C4A_1 C8A_1 C1_1 -180.0 . . . . ?
C5_1 C4A_1 C8A_1 C8_1 0.0 . . . . ?
C5_1 C6_1 C7_1 C8_1 0.1 . . . . ?
C6_1 C7_1 C8_1 C8A_1 0.3 . . . . ?
C7_1 C8_1 C8A_1 C1_1 179.7 . . . . ?
C7_1 C8_1 C8A_1 C4A_1 -0.4 . . . . ?
C8A_1 C1_1 C2_1 C3_1 0.4 . . . . ?
C8A_1 C4A_1 C5_1 F043 172.0(10) . . . . ?
C8A_1 C4A_1 C5_1 C6_1 0.4 . . . . ?
C1_2 O058 C291 C285 -167(2) . . . . ?
C1_2 C2_2 C3_2 C281 -175.7(13) . . . . ?
C1_2 C2_2 C3_2 N4_2 -0.1 . . . . ?
C2_2 C1_2 C8A_2 C4A_2 -0.4 . . . . ?
C2_2 C1_2 C8A_2 C8_2 179.6 . . . . ?
C2_2 C3_2 N4_2 C4A_2 -0.3 . . . . ?
C3_2 N4_2 C4A_2 C5_2 -179.7 . . . . ?
C3_2 N4_2 C4A_2 C8A_2 0.4 . . . . ?
N4_2 C4A_2 C5_2 F008 -2.0(10) . . . . ?
N4_2 C4A_2 C5_2 C6_2 -179.6 . . . . ?
N4_2 C4A_2 C8A_2 C1_2 0.0 . . . . ?
N4_2 C4A_2 C8A_2 C8_2 180.0 . . . . ?
C4A_2 C5_2 C6_2 N079 177.0(10) . . . . ?
C4A_2 C5_2 C6_2 C7_2 -0.4 . . . . ?
C5_2 C4A_2 C8A_2 C1_2 -179.9 . . . . ?
C5_2 C4A_2 C8A_2 C8_2 0.1 . . . . ?
C5_2 C6_2 C7_2 C8_2 0.1 . . . . ?
C6_2 N079 C321 O053 -2(3) . . . . ?
C6_2 N079 C321 C3_1 -179.0(14) . . . . ?
C6_2 C7_2 C8_2 C8A_2 0.3 . . . . ?
C7_2 C8_2 C8A_2 C1_2 179.6 . . . . ?
C7_2 C8_2 C8A_2 C4A_2 -0.4 . . . . ?
C8A_2 C1_2 C2_2 C3_2 0.5 . . . . ?
C8A_2 C4A_2 C5_2 F008 177.9(10) . . . . ?
C8A_2 C4A_2 C5_2 C6_2 0.4 . . . . ?
C1_3 O019 C345 C326 170.5(13) . . . . ?
C1_3 C2_3 C3_3 C276 162.0(11) . . . . ?
C1_3 C2_3 C3_3 N4_3 -0.1 . . . . ?
C2_3 C1_3 C8A_3 C4A_3 -0.4 . . . . ?
C2_3 C1_3 C8A_3 C8_3 179.6 . . . . ?
C2_3 C3_3 N4_3 C4A_3 -0.4 . . . . ?
C3_3 N4_3 C4A_3 C5_3 -179.6 . . . . ?
C3_3 N4_3 C4A_3 C8A_3 0.4 . . . . ?
N4_3 C4A_3 C5_3 F029 8.8(9) . . . . ?
N4_3 C4A_3 C5_3 C6_3 -179.5 . . . . ?
N4_3 C4A_3 C8A_3 C1_3 -0.1 . . . . ?
N4_3 C4A_3 C8A_3 C8_3 180.0 . . . . ?
C4A_3 C5_3 C6_3 N055 174.0(10) . . . . ?
C4A_3 C5_3 C6_3 C7_3 -0.5 . . . . ?
C5_3 C4A_3 C8A_3 C1_3 180.0 . . . . ?
C5_3 C4A_3 C8A_3 C8_3 0.0 . . . . ?
C5_3 C6_3 C7_3 C8_3 0.1 . . . . ?
C6_3 N055 C281 O091 10(3) . . . . ?
C6_3 N055 C281 C3_2 -166.6(14) . . . . ?
C6_3 C7_3 C8_3 C8A_3 0.3 . . . . ?
C7_3 C8_3 C8A_3 C1_3 179.6 . . . . ?
C7_3 C8_3 C8A_3 C4A_3 -0.4 . . . . ?
C8A_3 C1_3 C2_3 C3_3 0.5 . . . . ?
C8A_3 C4A_3 C5_3 F029 -171.2(9) . . . . ?
C8A_3 C4A_3 C5_3 C6_3 0.4 . . . . ?
C1_4 O064 C367 C436 155(2) . . . . ?
C1_4 C2_4 C3_4 C247 176.3(11) . . . . ?
C1_4 C2_4 C3_4 N4_4 -0.2 . . . . ?
C2_4 C1_4 C8A_4 C4A_4 -0.4 . . . . ?
C2_4 C1_4 C8A_4 C8_4 179.6 . . . . ?
C2_4 C3_4 N4_4 C4A_4 -0.2 . . . . ?
C3_4 N4_4 C4A_4 C5_4 -179.7 . . . . ?
C3_4 N4_4 C4A_4 C8A_4 0.3 . . . . ?
N4_4 C4A_4 C5_4 F009 -1.8(9) . . . . ?
N4_4 C4A_4 C5_4 C6_4 -179.6 . . . . ?
N4_4 C4A_4 C8A_4 C1_4 0.0 . . . . ?
N4_4 C4A_4 C8A_4 C8_4 -180.0 . . . . ?
C4A_4 C5_4 C6_4 N094 169.3(9) . . . . ?
C4A_4 C5_4 C6_4 C7_4 -0.5 . . . . ?
C5_4 C4A_4 C8A_4 C1_4 180.0 . . . . ?
C5_4 C4A_4 C8A_4 C8_4 0.0 . . . . ?
C5_4 C6_4 C7_4 C8_4 0.2 . . . . ?
C6_4 N094 C276 O036 -17(3) . . . . ?
C6_4 N094 C276 C3_3 167.6(13) . . . . ?
C6_4 C7_4 C8_4 C8A_4 0.3 . . . . ?
C7_4 C8_4 C8A_4 C1_4 179.7 . . . . ?
C7_4 C8_4 C8A_4 C4A_4 -0.4 . . . . ?
C8A_4 C1_4 C2_4 C3_4 0.4 . . . . ?
C8A_4 C4A_4 C5_4 F009 178.2(9) . . . . ?
C8A_4 C4A_4 C5_4 C6_4 0.4 . . . . ?
C1_5 O089 C370 C30 -169.5(17) . . . . ?
C1_5 C2_5 C3_5 C056 -175.2(11) . . . . ?
C1_5 C2_5 C3_5 N4_5 -0.1 . . . . ?
C2_5 C1_5 C8A_5 C4A_5 -0.4 . . . . ?
C2_5 C1_5 C8A_5 C8_5 179.6 . . . . ?
C2_5 C3_5 N4_5 C4A_5 -0.3 . . . . ?
C3_5 C056 N088 C6_6 -170.6(13) . . . . ?
C3_5 N4_5 C4A_5 C5_5 -179.7 . . . . ?
C3_5 N4_5 C4A_5 C8A_5 0.4 . . . . ?
N4_5 C4A_5 C5_5 F001 -4.9(9) . . . . ?
N4_5 C4A_5 C5_5 C6_5 -179.6 . . . . ?
N4_5 C4A_5 C8A_5 C1_5 0.0 . . . . ?
N4_5 C4A_5 C8A_5 C8_5 -180.0 . . . . ?
C4A_5 C5_5 C6_5 N078 -174.4(10) . . . . ?
C4A_5 C5_5 C6_5 C7_5 -0.5 . . . . ?
C5_5 C4A_5 C8A_5 C1_5 180.0 . . . . ?
C5_5 C4A_5 C8A_5 C8_5 0.0 . . . . ?
C5_5 C6_5 C7_5 C8_5 0.1 . . . . ?
C6_5 N078 C247 O041 -4(3) . . . . ?
C6_5 N078 C247 C3_4 176.8(13) . . . . ?
C6_5 C7_5 C8_5 C8A_5 0.3 . . . . ?
C7_5 C8_5 C8A_5 C1_5 179.6 . . . . ?
C7_5 C8_5 C8A_5 C4A_5 -0.4 . . . . ?
C8A_5 C1_5 C2_5 C3_5 0.5 . . . . ?
C8A_5 C4A_5 C5_5 F001 175.1(9) . . . . ?
C8A_5 C4A_5 C5_5 C6_5 0.4 . . . . ?
C1_6 O028 C158 C195 -177.9(15) . . . . ?
C1_6 C2_6 C3_6 C249 -175.2(12) . . . . ?
C1_6 C2_6 C3_6 N4_6 0.0 . . . . ?
C2_6 C1_6 C8A_6 C4A_6 -0.3 . . . . ?
C2_6 C1_6 C8A_6 C8_6 179.6 . . . . ?
C2_6 C3_6 N4_6 C4A_6 -0.4 . . . . ?
C3_6 N4_6 C4A_6 C5_6 -179.6 . . . . ?
C3_6 N4_6 C4A_6 C8A_6 0.4 . . . . ?
N4_6 C4A_6 C5_6 F010 0.0(9) . . . . ?
N4_6 C4A_6 C5_6 C6_6 -179.6 . . . . ?
N4_6 C4A_6 C8A_6 C1_6 -0.1 . . . . ?
N4_6 C4A_6 C8A_6 C8_6 -180.0 . . . . ?
C4A_6 C5_6 C6_6 N088 -172.6(9) . . . . ?
C4A_6 C5_6 C6_6 C7_6 -0.5 . . . . ?
C5_6 C4A_6 C8A_6 C1_6 180.0 . . . . ?
C5_6 C4A_6 C8A_6 C8_6 0.1 . . . . ?
C5_6 C6_6 C7_6 C8_6 0.1 . . . . ?
C6_6 C7_6 C8_6 C8A_6 0.3 . . . . ?
C7_6 C8_6 C8A_6 C1_6 179.7 . . . . ?
C7_6 C8_6 C8A_6 C4A_6 -0.4 . . . . ?
C8A_6 C1_6 C2_6 C3_6 0.4 . . . . ?
C8A_6 C4A_6 C5_6 F010 179.9(9) . . . . ?
C8A_6 C4A_6 C5_6 C6_6 0.4 . . . . ?
C1_7 O101 C220 C205 177.9(16) . . . . ?
C1_7 C2_7 C3_7 C259 177.8(13) . . . . ?
C1_7 C2_7 C3_7 N4_7 -0.1 . . . . ?
C2_7 C1_7 C8A_7 C4A_7 -0.4 . . . . ?
C2_7 C1_7 C8A_7 C8_7 179.6 . . . . ?
C2_7 C3_7 N4_7 C4A_7 -0.3 . . . . ?
C3_7 N4_7 C4A_7 C5_7 -179.7 . . . . ?
C3_7 N4_7 C4A_7 C8A_7 0.4 . . . . ?
N4_7 C4A_7 C5_7 F007 3.5(10) . . . . ?
N4_7 C4A_7 C5_7 C6_7 -179.6 . . . . ?
N4_7 C4A_7 C8A_7 C1_7 0.0 . . . . ?
N4_7 C4A_7 C8A_7 C8_7 180.0 . . . . ?
C4A_7 C5_7 C6_7 N042 -177.0(10) . . . . ?
C4A_7 C5_7 C6_7 C7_7 -0.4 . . . . ?
C5_7 C4A_7 C8A_7 C1_7 -180.0 . . . . ?
C5_7 C4A_7 C8A_7 C8_7 0.0 . . . . ?
C5_7 C6_7 C7_7 C8_7 0.1 . . . . ?
C6_7 N042 C249 O049 7(3) . . . . ?
C6_7 N042 C249 C3_6 -172.1(14) . . . . ?
C6_7 C7_7 C8_7 C8A_7 0.3 . . . . ?
C7_7 C8_7 C8A_7 C1_7 179.7 . . . . ?
C7_7 C8_7 C8A_7 C4A_7 -0.3 . . . . ?
C8A_7 C1_7 C2_7 C3_7 0.5 . . . . ?
C8A_7 C4A_7 C5_7 F007 -176.6(10) . . . . ?
C8A_7 C4A_7 C5_7 C6_7 0.3 . . . . ?
C1_8 O067 C304 C394 174(3) . . . . ?
C1_8 C2_8 C3_8 C124 176.2(12) . . . . ?
C1_8 C2_8 C3_8 N4_8 -0.1 . . . . ?
C2_8 C1_8 C8A_8 C4A_8 -0.3 . . . . ?
C2_8 C1_8 C8A_8 C8_8 179.6 . . . . ?
C2_8 C3_8 N4_8 C4A_8 -0.3 . . . . ?
C3_8 N4_8 C4A_8 C5_8 -179.7 . . . . ?
C3_8 N4_8 C4A_8 C8A_8 0.3 . . . . ?
N4_8 C4A_8 C5_8 F003 0.8(9) . . . . ?
N4_8 C4A_8 C5_8 C6_8 -179.6 . . . . ?
N4_8 C4A_8 C8A_8 C1_8 0.0 . . . . ?
N4_8 C4A_8 C8A_8 C8_8 180.0 . . . . ?
C4A_8 C5_8 C6_8 N 176.2(9) . . . . ?
C4A_8 C5_8 C6_8 C7_8 -0.4 . . . . ?
C5_8 C4A_8 C8A_8 C1_8 -180.0 . . . . ?
C5_8 C4A_8 C8A_8 C8_8 0.0 . . . . ?
C5_8 C6_8 C7_8 C8_8 0.1 . . . . ?
C6_8 N C259 O164 0(4) . . . . ?
C6_8 N C259 C3_7 176.3(14) . . . . ?
C6_8 C7_8 C8_8 C8A_8 0.3 . . . . ?
C7_8 C8_8 C8A_8 C1_8 179.7 . . . . ?
C7_8 C8_8 C8A_8 C4A_8 -0.3 . . . . ?
C8A_8 C1_8 C2_8 C3_8 0.4 . . . . ?
C8A_8 C4A_8 C5_8 F003 -179.2(9) . . . . ?
C8A_8 C4A_8 C5_8 C6_8 0.3 . . . . ?
C1_9 O030 C201 C223 -174.3(17) . . . . ?
C1_9 C2_9 C3_9 C355 -167.3(14) . . . . ?
C1_9 C2_9 C3_9 N4_9 -0.1 . . . . ?
C2_9 C1_9 C8A_9 C4A_9 -0.4 . . . . ?
C2_9 C1_9 C8A_9 C8_9 179.6 . . . . ?
C2_9 C3_9 N4_9 C4A_9 -0.3 . . . . ?
C3_9 N4_9 C4A_9 C5_9 -179.6 . . . . ?
C3_9 N4_9 C4A_9 C8A_9 0.3 . . . . ?
N4_9 C4A_9 C5_9 F005 -8.4(9) . . . . ?
N4_9 C4A_9 C5_9 C6_9 -179.6 . . . . ?
N4_9 C4A_9 C8A_9 C1_9 0.0 . . . . ?
N4_9 C4A_9 C8A_9 C8_9 -180.0 . . . . ?
C4A_9 C5_9 C6_9 N040 179.3(10) . . . . ?
C4A_9 C5_9 C6_9 C7_9 -0.5 . . . . ?
C5_9 C4A_9 C8A_9 C1_9 180.0 . . . . ?
C5_9 C4A_9 C8A_9 C8_9 0.0 . . . . ?
C5_9 C6_9 C7_9 C8_9 0.1 . . . . ?
C6_9 N040 C124 O033 4(3) . . . . ?
C6_9 N040 C124 C3_8 178.0(13) . . . . ?
C6_9 C7_9 C8_9 C8A_9 0.4 . . . . ?
C7_9 C8_9 C8A_9 C1_9 179.6 . . . . ?
C7_9 C8_9 C8A_9 C4A_9 -0.4 . . . . ?
C8A_9 C1_9 C2_9 C3_9 0.4 . . . . ?
C8A_9 C4A_9 C5_9 F005 171.6(9) . . . . ?
C8A_9 C4A_9 C5_9 C6_9 0.4 . . . . ?
C1_10 O139 C253 C408 178(3) . . . . ?
C1_10 C2_10 C3_10 C3 -174.2(14) . . . . ?
C1_10 C2_10 C3_10 N4_10 -0.1 . . . . ?
C2_10 C1_10 C8A_10 C4A_10 -0.4 . . . . ?
C2_10 C1_10 C8A_10 C8_10 179.6 . . . . ?
C2_10 C3_10 N4_10 C4A_10 -0.3 . . . . ?
C3_10 N4_10 C4A_10 C5_10 -179.7 . . . . ?
C3_10 N4_10 C4A_10 C8A_10 0.4 . . . . ?
N4_10 C4A_10 C5_10 F017 -0.3(11) . . . . ?
N4_10 C4A_10 C5_10 C6_10 -179.6 . . . . ?
N4_10 C4A_10 C8A_10 C1_10 -0.1 . . . . ?
N4_10 C4A_10 C8A_10 C8_10 180.0 . . . . ?
C4A_10 C5_10 C6_10 N135 -172.5(11) . . . . ?
C4A_10 C5_10 C6_10 C7_10 -0.4 . . . . ?
C5_10 C4A_10 C8A_10 C1_10 -180.0 . . . . ?
C5_10 C4A_10 C8A_10 C8_10 0.1 . . . . ?
C5_10 C6_10 C7_10 C8_10 0.1 . . . . ?
C6_10 N135 C355 O039 -2(4) . . . . ?
C6_10 N135 C355 C3_9 -179.1(16) . . . . ?
C6_10 C7_10 C8_10 C8A_10 0.3 . . . . ?
C7_10 C8_10 C8A_10 C1_10 179.6 . . . . ?
C7_10 C8_10 C8A_10 C4A_10 -0.4 . . . . ?
C8A_10 C1_10 C2_10 C3_10 0.5 . . . . ?
C8A_10 C4A_10 C5_10 F017 179.6(11) . . . . ?
C8A_10 C4A_10 C5_10 C6_10 0.3 . . . . ?
C1_11 O325 C396 C44 180.0(16) . . . . ?
C1_11 C2_11 C3_11 C283 176.7(13) . . . . ?
C1_11 C2_11 C3_11 N4_11 -0.1 . . . . ?
C2_11 C1_11 C8A_11 C4A_11 -0.4 . . . . ?
C2_11 C1_11 C8A_11 C8_11 179.6 . . . . ?
C2_11 C3_11 N4_11 C4A_11 -0.4 . . . . ?
C3_11 N4_11 C4A_11 C5_11 -179.6 . . . . ?
C3_11 N4_11 C4A_11 C8A_11 0.4 . . . . ?
N4_11 C4A_11 C5_11 F013 6.0(9) . . . . ?
N4_11 C4A_11 C5_11 C6_11 -179.6 . . . . ?
N4_11 C4A_11 C8A_11 C1_11 0.0 . . . . ?
N4_11 C4A_11 C8A_11 C8_11 180.0 . . . . ?
C4A_11 C5_11 C6_11 N126 -176.0(11) . . . . ?
C4A_11 C5_11 C6_11 C7_11 -0.4 . . . . ?
C5_11 C4A_11 C8A_11 C1_11 -180.0 . . . . ?
C5_11 C4A_11 C8A_11 C8_11 0.0 . . . . ?
C5_11 C6_11 C7_11 C8_11 0.0 . . . . ?
C6_11 N126 C3 O090 -10(3) . . . . ?
C6_11 N126 C3 C3_10 176.8(16) . . . . ?
C6_11 C7_11 C8_11 C8A_11 0.4 . . . . ?
C7_11 C8_11 C8A_11 C1_11 179.6 . . . . ?
C7_11 C8_11 C8A_11 C4A_11 -0.4 . . . . ?
C8A_11 C1_11 C2_11 C3_11 0.4 . . . . ?
C8A_11 C4A_11 C5_11 F013 -174.0(9) . . . . ?
C8A_11 C4A_11 C5_11 C6_11 0.4 . . . . ?
C1_12 O128 C388 C118 179(2) . . . . ?
C1_12 C2_12 C3_12 C146 -178.3(12) . . . . ?
C1_12 C2_12 C3_12 N4_12 -0.1 . . . . ?
C2_12 C1_12 C8A_12 C4A_12 -0.4 . . . . ?
C2_12 C1_12 C8A_12 C8_12 179.6 . . . . ?
C2_12 C3_12 N4_12 C4A_12 -0.3 . . . . ?
C3_12 C146 N292 C6_1 -179.1(15) . . . . ?
C3_12 N4_12 C4A_12 C5_12 -179.7 . . . . ?
C3_12 N4_12 C4A_12 C8A_12 0.4 . . . . ?
N4_12 C4A_12 C5_12 F054 -2.1(11) . . . . ?
N4_12 C4A_12 C5_12 C6_12 -179.6 . . . . ?
N4_12 C4A_12 C8A_12 C1_12 0.0 . . . . ?
N4_12 C4A_12 C8A_12 C8_12 -180.0 . . . . ?
C4A_12 C5_12 C6_12 N176 174.7(11) . . . . ?
C4A_12 C5_12 C6_12 C7_12 -0.4 . . . . ?
C5_12 C4A_12 C8A_12 C1_12 180.0 . . . . ?
C5_12 C4A_12 C8A_12 C8_12 0.0 . . . . ?
C5_12 C6_12 C7_12 C8_12 0.0 . . . . ?
C6_12 N176 C283 O209 -1(3) . . . . ?
C6_12 N176 C283 C3_11 177.7(15) . . . . ?
C6_12 C7_12 C8_12 C8A_12 0.4 . . . . ?
C7_12 C8_12 C8A_12 C1_12 179.6 . . . . ?
C7_12 C8_12 C8A_12 C4A_12 -0.4 . . . . ?
C8A_12 C1_12 C2_12 C3_12 0.4 . . . . ?
C8A_12 C4A_12 C5_12 F054 177.9(11) . . . . ?
C8A_12 C4A_12 C5_12 C6_12 0.4 . . . . ?
C1_13 O211 C2 C24 176(3) . . . . ?
C1_13 C2_13 C3_13 C7 -175.7(15) . . . . ?
C1_13 C2_13 C3_13 N4_13 -0.1 . . . . ?
C2_13 C1_13 C8A_13 C4A_13 -0.4 . . . . ?
C2_13 C1_13 C8A_13 C8_13 179.6 . . . . ?
C2_13 C3_13 N4_13 C4A_13 -0.3 . . . . ?
C3_13 N4_13 C4A_13 C5_13 -179.7 . . . . ?
C3_13 N4_13 C4A_13 C8A_13 0.3 . . . . ?
N4_13 C4A_13 C5_13 F025 -1.0(10) . . . . ?
N4_13 C4A_13 C5_13 C6_13 -179.6 . . . . ?
N4_13 C4A_13 C8A_13 C1_13 0.0 . . . . ?
N4_13 C4A_13 C8A_13 C8_13 -180.0 . . . . ?
C4A_13 C5_13 C6_13 N231 -173.7(10) . . . . ?
C4A_13 C5_13 C6_13 C7_13 -0.4 . . . . ?
C5_13 C4A_13 C8A_13 C1_13 -180.0 . . . . ?
C5_13 C4A_13 C8A_13 C8_13 0.0 . . . . ?
C5_13 C6_13 C7_13 C8_13 0.1 . . . . ?
C6_13 N231 C4 O048 -2(3) . . . . ?
C6_13 N231 C4 C3_14 -171.9(14) . . . . ?
C6_13 C7_13 C8_13 C8A_13 0.3 . . . . ?
C7_13 C8_13 C8A_13 C1_13 179.6 . . . . ?
C7_13 C8_13 C8A_13 C4A_13 -0.4 . . . . ?
C8A_13 C1_13 C2_13 C3_13 0.4 . . . . ?
C8A_13 C4A_13 C5_13 F025 179.0(10) . . . . ?
C8A_13 C4A_13 C5_13 C6_13 0.4 . . . . ?
C1_14 O279 C366 C107 85(3) . . . . ?
C1_14 C2_14 C3_14 C4 177.9(14) . . . . ?
C1_14 C2_14 C3_14 N4_14 -0.1 . . . . ?
C2_14 C1_14 C8A_14 C4A_14 -0.5 . . . . ?
C2_14 C1_14 C8A_14 C8_14 179.6 . . . . ?
C2_14 C3_14 N4_14 C4A_14 -0.3 . . . . ?
C3_14 N4_14 C4A_14 C5_14 -179.6 . . . . ?
C3_14 N4_14 C4A_14 C8A_14 0.3 . . . . ?
N4_14 C4A_14 C5_14 F011 -2.7(10) . . . . ?
N4_14 C4A_14 C5_14 C6_14 -179.7 . . . . ?
N4_14 C4A_14 C8A_14 C1_14 0.1 . . . . ?
N4_14 C4A_14 C8A_14 C8_14 -180.0 . . . . ?
C4A_14 C5_14 C6_14 N093 175.8(11) . . . . ?
C4A_14 C5_14 C6_14 C7_14 -0.4 . . . . ?
C5_14 C4A_14 C8A_14 C1_14 180.0 . . . . ?
C5_14 C4A_14 C8A_14 C8_14 -0.1 . . . . ?
C5_14 C6_14 C7_14 C8_14 0.0 . . . . ?
C6_14 N093 C227 O052 4(3) . . . . ?
C6_14 N093 C227 C3_15 -176.7(16) . . . . ?
C6_14 C7_14 C8_14 C8A_14 0.3 . . . . ?
C7_14 C8_14 C8A_14 C1_14 179.6 . . . . ?
C7_14 C8_14 C8A_14 C4A_14 -0.3 . . . . ?
C8A_14 C1_14 C2_14 C3_14 0.5 . . . . ?
C8A_14 C4A_14 C5_14 F011 177.4(10) . . . . ?
C8A_14 C4A_14 C5_14 C6_14 0.4 . . . . ?
C1_15 O120 C299 C415 179.0(19) . . . . ?
C1_15 C2_15 C3_15 C227 178.7(13) . . . . ?
C1_15 C2_15 C3_15 N4_15 -0.1 . . . . ?
C2_15 C1_15 C8A_15 C4A_15 -0.3 . . . . ?
C2_15 C1_15 C8A_15 C8_15 179.6 . . . . ?
C2_15 C3_15 N4_15 C4A_15 -0.3 . . . . ?
C3_15 N4_15 C4A_15 C5_15 -179.7 . . . . ?
C3_15 N4_15 C4A_15 C8A_15 0.4 . . . . ?
N4_15 C4A_15 C5_15 F020 -6.8(10) . . . . ?
N4_15 C4A_15 C5_15 C6_15 -179.5 . . . . ?
N4_15 C4A_15 C8A_15 C1_15 -0.1 . . . . ?
N4_15 C4A_15 C8A_15 C8_15 180.0 . . . . ?
C4A_15 C5_15 C6_15 N213 168.9(11) . . . . ?
C4A_15 C5_15 C6_15 C7_15 -0.5 . . . . ?
C5_15 C4A_15 C8A_15 C1_15 180.0 . . . . ?
C5_15 C4A_15 C8A_15 C8_15 0.0 . . . . ?
C5_15 C6_15 C7_15 C8_15 0.2 . . . . ?
C6_15 C7_15 C8_15 C8A_15 0.3 . . . . ?
C7_15 C8_15 C8A_15 C1_15 179.7 . . . . ?
C7_15 C8_15 C8A_15 C4A_15 -0.4 . . . . ?
C8A_15 C1_15 C2_15 C3_15 0.4 . . . . ?
C8A_15 C4A_15 C5_15 F020 173.1(10) . . . . ?
C8A_15 C4A_15 C5_15 C6_15 0.4 . . . . ?
C1_16 O027 C323 C369 179.1(16) . . . . ?
C1_16 C2_16 C3_16 C208 -178.2(12) . . . . ?
C1_16 C2_16 C3_16 N4_16 -0.1 . . . . ?
C2_16 C1_16 C8A_16 C4A_16 -0.4 . . . . ?
C2_16 C1_16 C8A_16 C8_16 179.6 . . . . ?
C2_16 C3_16 N4_16 C4A_16 -0.3 . . . . ?
C3_16 C208 N213 C6_15 -179.1(15) . . . . ?
C3_16 N4_16 C4A_16 C5_16 -179.7 . . . . ?
C3_16 N4_16 C4A_16 C8A_16 0.3 . . . . ?
N4_16 C4A_16 C5_16 F004 1.2(10) . . . . ?
N4_16 C4A_16 C5_16 C6_16 -179.6 . . . . ?
N4_16 C4A_16 C8A_16 C1_16 0.0 . . . . ?
N4_16 C4A_16 C8A_16 C8_16 -180.0 . . . . ?
C4A_16 C5_16 C6_16 N038 173.9(11) . . . . ?
C4A_16 C5_16 C6_16 C7_16 -0.4 . . . . ?
C5_16 C4A_16 C8A_16 C1_16 -180.0 . . . . ?
C5_16 C4A_16 C8A_16 C8_16 0.0 . . . . ?
C5_16 C6_16 C7_16 C8_16 0.0 . . . . ?
C6_16 N038 C161 O107 -2(3) . . . . ?
C6_16 N038 C161 C3_17 -179.1(13) . . . . ?
C6_16 C7_16 C8_16 C8A_16 0.4 . . . . ?
C7_16 C8_16 C8A_16 C1_16 179.6 . . . . ?
C7_16 C8_16 C8A_16 C4A_16 -0.4 . . . . ?
C8A_16 C1_16 C2_16 C3_16 0.4 . . . . ?
C8A_16 C4A_16 C5_16 F004 -178.8(10) . . . . ?
C8A_16 C4A_16 C5_16 C6_16 0.4 . . . . ?
C1_17 O018 C297 C277 -177.5(17) . . . . ?
C1_17 C2_17 C3_17 C161 -171.9(10) . . . . ?
C1_17 C2_17 C3_17 N4_17 -0.1 . . . . ?
C2_17 C1_17 C8A_17 C4A_17 -0.3 . . . . ?
C2_17 C1_17 C8A_17 C8_17 179.5 . . . . ?
C2_17 C3_17 N4_17 C4A_17 -0.3 . . . . ?
C3_17 N4_17 C4A_17 C5_17 -179.7 . . . . ?
C3_17 N4_17 C4A_17 C8A_17 0.4 . . . . ?
N4_17 C4A_17 C5_17 F015 4.0(8) . . . . ?
N4_17 C4A_17 C5_17 C6_17 -179.6 . . . . ?
N4_17 C4A_17 C8A_17 C1_17 -0.1 . . . . ?
N4_17 C4A_17 C8A_17 C8_17 -179.9 . . . . ?
C4A_17 C5_17 C6_17 N084 -170.0(9) . . . . ?
C4A_17 C5_17 C6_17 C7_17 -0.4 . . . . ?
C5_17 C4A_17 C8A_17 C1_17 180.0 . . . . ?
C5_17 C4A_17 C8A_17 C8_17 0.1 . . . . ?
C5_17 C6_17 C7_17 C8_17 0.1 . . . . ?
C6_17 N084 C191 O092 8(3) . . . . ?
C6_17 N084 C191 C3_18 -171.8(13) . . . . ?
C6_17 C7_17 C8_17 C8A_17 0.4 . . . . ?
C7_17 C8_17 C8A_17 C1_17 179.7 . . . . ?
C7_17 C8_17 C8A_17 C4A_17 -0.5 . . . . ?
C8A_17 C1_17 C2_17 C3_17 0.4 . . . . ?
C8A_17 C4A_17 C5_17 F015 -176.1(8) . . . . ?
C8A_17 C4A_17 C5_17 C6_17 0.4 . . . . ?
C1_18 O061 C328 C429 -168.2(17) . . . . ?
C1_18 C2_18 C3_18 C191 -172.0(11) . . . . ?
C1_18 C2_18 C3_18 N4_18 0.0 . . . . ?
C2_18 C1_18 C8A_18 C4A_18 -0.4 . . . . ?
C2_18 C1_18 C8A_18 C8_18 179.6 . . . . ?
C2_18 C3_18 N4_18 C4A_18 -0.3 . . . . ?
C3_18 N4_18 C4A_18 C5_18 -179.7 . . . . ?
C3_18 N4_18 C4A_18 C8A_18 0.4 . . . . ?
N4_18 C4A_18 C5_18 F002 -9.5(8) . . . . ?
N4_18 C4A_18 C5_18 C6_18 -179.6 . . . . ?
N4_18 C4A_18 C8A_18 C1_18 0.0 . . . . ?
N4_18 C4A_18 C8A_18 C8_18 -180.0 . . . . ?
C4A_18 C5_18 C6_18 N023 -175.8(10) . . . . ?
C4A_18 C5_18 C6_18 C7_18 -0.4 . . . . ?
C5_18 C4A_18 C8A_18 C1_18 -180.0 . . . . ?
C5_18 C4A_18 C8A_18 C8_18 0.0 . . . . ?
C5_18 C6_18 C7_18 C8_18 0.1 . . . . ?
C6_18 N023 C103 O031 1(3) . . . . ?
C6_18 N023 C103 C3_19 -178.8(13) . . . . ?
C6_18 C7_18 C8_18 C8A_18 0.3 . . . . ?
C7_18 C8_18 C8A_18 C1_18 179.7 . . . . ?
C7_18 C8_18 C8A_18 C4A_18 -0.3 . . . . ?
C8A_18 C1_18 C2_18 C3_18 0.4 . . . . ?
C8A_18 C4A_18 C5_18 F002 170.4(8) . . . . ?
C8A_18 C4A_18 C5_18 C6_18 0.4 . . . . ?
C1_19 O068 C311 C357 -176.8(17) . . . . ?
C1_19 C2_19 C3_19 C103 168.8(11) . . . . ?
C1_19 C2_19 C3_19 N4_19 -0.1 . . . . ?
C2_19 C1_19 C8A_19 C4A_19 -0.5 . . . . ?
C2_19 C1_19 C8A_19 C8_19 179.6 . . . . ?
C2_19 C3_19 N4_19 C4A_19 -0.3 . . . . ?
C3_19 N4_19 C4A_19 C5_19 -179.7 . . . . ?
C3_19 N4_19 C4A_19 C8A_19 0.4 . . . . ?
N4_19 C4A_19 C5_19 F006 3.1(9) . . . . ?
N4_19 C4A_19 C5_19 C6_19 -179.6 . . . . ?
N4_19 C4A_19 C8A_19 C1_19 0.0 . . . . ?
N4_19 C4A_19 C8A_19 C8_19 180.0 . . . . ?
C4A_19 C5_19 C6_19 N045 177.2(9) . . . . ?
C4A_19 C5_19 C6_19 C7_19 -0.5 . . . . ?
C5_19 C4A_19 C8A_19 C1_19 -179.9 . . . . ?
C5_19 C4A_19 C8A_19 C8_19 0.0 . . . . ?
C5_19 C6_19 C7_19 C8_19 0.1 . . . . ?
C6_19 N045 C371 O037 -7(3) . . . . ?
C6_19 N045 C371 C3_20 174.7(14) . . . . ?
C6_19 C7_19 C8_19 C8A_19 0.3 . . . . ?
C7_19 C8_19 C8A_19 C1_19 179.6 . . . . ?
C7_19 C8_19 C8A_19 C4A_19 -0.3 . . . . ?
C8A_19 C1_19 C2_19 C3_19 0.5 . . . . ?
C8A_19 C4A_19 C5_19 F006 -176.9(9) . . . . ?
C8A_19 C4A_19 C5_19 C6_19 0.4 . . . . ?
C1_20 O122 C380 C403 81(3) . . . . ?
C1_20 C2_20 C3_20 C371 178.0(13) . . . . ?
C1_20 C2_20 C3_20 N4_20 -0.1 . . . . ?
C2_20 C1_20 C8A_20 C4A_20 -0.4 . . . . ?
C2_20 C1_20 C8A_20 C8_20 179.6 . . . . ?
C2_20 C3_20 N4_20 C4A_20 -0.3 . . . . ?
C3_20 N4_20 C4A_20 C5_20 -179.7 . . . . ?
C3_20 N4_20 C4A_20 C8A_20 0.3 . . . . ?
N4_20 C4A_20 C5_20 F014 -0.7(10) . . . . ?
N4_20 C4A_20 C5_20 C6_20 -179.6 . . . . ?
N4_20 C4A_20 C8A_20 C1_20 0.0 . . . . ?
N4_20 C4A_20 C8A_20 C8_20 180.0 . . . . ?
C4A_20 C5_20 C6_20 N278 178.2(11) . . . . ?
C4A_20 C5_20 C6_20 C7_20 -0.4 . . . . ?
C5_20 C4A_20 C8A_20 C1_20 180.0 . . . . ?
C5_20 C4A_20 C8A_20 C8_20 0.0 . . . . ?
C5_20 C6_20 C7_20 C8_20 0.1 . . . . ?
C6_20 N278 C349 O275 -4(4) . . . . ?
C6_20 N278 C349 C3_21 172.7(16) . . . . ?
C6_20 C7_20 C8_20 C8A_20 0.3 . . . . ?
C7_20 C8_20 C8A_20 C1_20 179.6 . . . . ?
C7_20 C8_20 C8A_20 C4A_20 -0.4 . . . . ?
C8A_20 C1_20 C2_20 C3_20 0.4 . . . . ?
C8A_20 C4A_20 C5_20 F014 179.2(10) . . . . ?
C8A_20 C4A_20 C5_20 C6_20 0.4 . . . . ?
C1_21 O2 C32 C23 177(2) . . . . ?
C1_21 C2_21 C3_21 C349 177.5(15) . . . . ?
C1_21 C2_21 C3_21 N4_21 -0.1 . . . . ?
C2_21 C1_21 C8A_21 C4A_21 -0.5 . . . . ?
C2_21 C1_21 C8A_21 C8_21 179.6 . . . . ?
C2_21 C3_21 N4_21 C4A_21 -0.3 . . . . ?
C3_21 N4_21 C4A_21 C5_21 -179.6 . . . . ?
C3_21 N4_21 C4A_21 C8A_21 0.3 . . . . ?
N4_21 C4A_21 C5_21 F021 0.9(10) . . . . ?
N4_21 C4A_21 C5_21 C6_21 -179.6 . . . . ?
N4_21 C4A_21 C8A_21 C1_21 0.1 . . . . ?
N4_21 C4A_21 C8A_21 C8_21 180.0 . . . . ?
C4A_21 C5_21 C6_21 N218 -176.5(11) . . . . ?
C4A_21 C5_21 C6_21 C7_21 -0.5 . . . . ?
C5_21 C4A_21 C8A_21 C1_21 -180.0 . . . . ?
C5_21 C4A_21 C8A_21 C8_21 -0.1 . . . . ?
C5_21 C6_21 C7_21 C8_21 0.1 . . . . ?
C6_21 N218 C385 O170 8(4) . . . . ?
C6_21 N218 C385 C3_22 -171.6(15) . . . . ?
C6_21 C7_21 C8_21 C8A_21 0.3 . . . . ?
C7_21 C8_21 C8A_21 C1_21 179.6 . . . . ?
C7_21 C8_21 C8A_21 C4A_21 -0.3 . . . . ?
C8A_21 C1_21 C2_21 C3_21 0.5 . . . . ?
C8A_21 C4A_21 C5_21 F021 -179.1(10) . . . . ?
C8A_21 C4A_21 C5_21 C6_21 0.5 . . . . ?
C1_22 O389 C10 C1 165(2) . . . . ?
C1_22 C2_22 C3_22 C385 -175.3(14) . . . . ?
C1_22 C2_22 C3_22 N4_22 -0.1 . . . . ?
C2_22 C1_22 C8A_22 C4A_22 -0.4 . . . . ?
C2_22 C1_22 C8A_22 C8_22 179.6 . . . . ?
C2_22 C3_22 N4_22 C4A_22 -0.3 . . . . ?
C3_22 N4_22 C4A_22 C5_22 -179.6 . . . . ?
C3_22 N4_22 C4A_22 C8A_22 0.3 . . . . ?
N4_22 C4A_22 C5_22 F022 -7.0(10) . . . . ?
N4_22 C4A_22 C5_22 C6_22 -179.6 . . . . ?
N4_22 C4A_22 C8A_22 C1_22 0.0 . . . . ?
N4_22 C4A_22 C8A_22 C8_22 -179.9 . . . . ?
C4A_22 C5_22 C6_22 N087 174.6(12) . . . . ?
C4A_22 C5_22 C6_22 C7_22 -0.5 . . . . ?
C5_22 C4A_22 C8A_22 C1_22 180.0 . . . . ?
C5_22 C4A_22 C8A_22 C8_22 0.0 . . . . ?
C5_22 C6_22 C7_22 C8_22 0.1 . . . . ?
C6_22 N087 C322 O070 -8(3) . . . . ?
C6_22 N087 C322 C3_23 177.8(13) . . . . ?
C6_22 C7_22 C8_22 C8A_22 0.4 . . . . ?
C7_22 C8_22 C8A_22 C1_22 179.7 . . . . ?
C7_22 C8_22 C8A_22 C4A_22 -0.4 . . . . ?
C8A_22 C1_22 C2_22 C3_22 0.4 . . . . ?
C8A_22 C4A_22 C5_22 F022 173.0(11) . . . . ?
C8A_22 C4A_22 C5_22 C6_22 0.4 . . . . ?
C1_23 O269 C387 C442 160(3) . . . . ?
C1_23 C2_23 C3_23 C322 169.8(11) . . . . ?
C1_23 C2_23 C3_23 N4_23 0.0 . . . . ?
C2_23 C1_23 C8A_23 C4A_23 -0.4 . . . . ?
C2_23 C1_23 C8A_23 C8_23 179.6 . . . . ?
C2_23 C3_23 N4_23 C4A_23 -0.4 . . . . ?
C3_23 N4_23 C4A_23 C5_23 -179.6 . . . . ?
C3_23 N4_23 C4A_23 C8A_23 0.4 . . . . ?
N4_23 C4A_23 C5_23 F012 -2.9(10) . . . . ?
N4_23 C4A_23 C5_23 C6_23 -179.6 . . . . ?
N4_23 C4A_23 C8A_23 C1_23 0.0 . . . . ?
N4_23 C4A_23 C8A_23 C8_23 180.0 . . . . ?
C4A_23 C5_23 C6_23 N192 168.2(11) . . . . ?
C4A_23 C5_23 C6_23 C7_23 -0.5 . . . . ?
C5_23 C4A_23 C8A_23 C1_23 180.0 . . . . ?
C5_23 C4A_23 C8A_23 C8_23 0.0 . . . . ?
C5_23 C6_23 C7_23 C8_23 0.1 . . . . ?
C6_23 N192 C78 O282 -11(4) . . . . ?
C6_23 N192 C78 C3_24 167.9(15) . . . . ?
C6_23 C7_23 C8_23 C8A_23 0.3 . . . . ?
C7_23 C8_23 C8A_23 C1_23 179.6 . . . . ?
C7_23 C8_23 C8A_23 C4A_23 -0.4 . . . . ?
C8A_23 C1_23 C2_23 C3_23 0.4 . . . . ?
C8A_23 C4A_23 C5_23 F012 177.1(10) . . . . ?
C8A_23 C4A_23 C5_23 C6_23 0.4 . . . . ?
C1_24 O302 C430 C31 137(4) . . . . ?
C1_24 C2_24 C3_24 C78 175.3(14) . . . . ?
C1_24 C2_24 C3_24 N4_24 0.0 . . . . ?
C2_24 C1_24 C8A_24 C4A_24 -0.4 . . . . ?
C2_24 C1_24 C8A_24 C8_24 179.6 . . . . ?
C2_24 C3_24 N4_24 C4A_24 -0.4 . . . . ?
C3_24 N4_24 C4A_24 C5_24 -179.7 . . . . ?
C3_24 N4_24 C4A_24 C8A_24 0.4 . . . . ?
N4_24 C4A_24 C5_24 F016 0.6(11) . . . . ?
N4_24 C4A_24 C5_24 C6_24 -179.6 . . . . ?
N4_24 C4A_24 C8A_24 C1_24 0.0 . . . . ?
N4_24 C4A_24 C8A_24 C8_24 180.0 . . . . ?
C4A_24 C5_24 C6_24 N150 -177.6(13) . . . . ?
C4A_24 C5_24 C6_24 C7_24 -0.4 . . . . ?
C5_24 C4A_24 C8A_24 C1_24 -180.0 . . . . ?
C5_24 C4A_24 C8A_24 C8_24 0.0 . . . . ?
C5_24 C6_24 C7_24 C8_24 0.1 . . . . ?
C6_24 N150 C7 O216 7(4) . . . . ?
C6_24 N150 C7 C3_13 -174.0(15) . . . . ?
C6_24 C7_24 C8_24 C8A_24 0.3 . . . . ?
C7_24 C8_24 C8A_24 C1_24 179.6 . . . . ?
C7_24 C8_24 C8A_24 C4A_24 -0.4 . . . . ?
C8A_24 C1_24 C2_24 C3_24 0.4 . . . . ?
C8A_24 C4A_24 C5_24 F016 -179.5(11) . . . . ?
C8A_24 C4A_24 C5_24 C6_24 0.4 . . . . ?
C1_25 C2_25 C3_25 C4_25 0.5 . . . . ?
C2_25 C1_25 C6_25 C5_25 -0.2 . . . . ?
C2_25 C3_25 C4_25 C5_25 -0.3 . . . . ?
C3_25 C4_25 C5_25 Cl21 172.6(17) . . . . ?
C3_25 C4_25 C5_25 C6_25 0.0 . . . . ?
C4_25 C5_25 C6_25 C1_25 0.3 . . . . ?
C6_25 C1_25 C2_25 C3_25 -0.2 . . . . ?
C1_26 C2_26 C3_26 C4_26 0.4 . . . . ?
C2_26 C1_26 C6_26 C5_26 -0.1 . . . . ?
C2_26 C3_26 C4_26 C5_26 -0.3 . . . . ?
C3_26 C4_26 C5_26 Cl02 -177.5(14) . . . . ?
C3_26 C4_26 C5_26 C6_26 0.0 . . . . ?
C4_26 C5_26 C6_26 C1_26 0.3 . . . . ?
C6_26 C1_26 C2_26 C3_26 -0.2 . . . . ?

loop_
_platon_squeeze_void_nr
_platon_squeeze_void_average_x
_platon_squeeze_void_average_y
_platon_squeeze_void_average_z
_platon_squeeze_void_volume
_platon_squeeze_void_count_electrons
_platon_squeeze_void_content
1 0.382 0.094 -0.099 6325 1590 ' '
2 0.780 0.188 0.314 11 -2 ' '
3 0.802 0.467 0.929 79 8 ' '
4 0.198 0.533 0.070 79 8 ' '
5 0.220 0.812 0.686 11 -2 ' '
